data_4112246
loop_
_publ_author_name
'Monica Soler'
'Wolfgang Wernsdorfer'
'Kirsten Folting'
'Maren Pink'
'George Christou'

_publ_section_title
;
 Single-Molecule Magnets: A Large Mn30 Molecular Nanomagnet Exhibiting
 Quantum Tunneling of Magnetization
;
_journal_name_full 'Journal of the American Chemical Society'
_journal_page_first 2156
_journal_page_last 2165
_journal_paper_doi 10.1021/ja0297638
_journal_volume 126
_journal_year 2004
_chemical_formula_moiety 'C196 H376 Mn30 N4 O106, 2.38 CH2Cl2, x solvent'
_chemical_formula_sum 'C198.38 H380.76 Cl4.76 Mn30 N4 O106'
_chemical_formula_weight 6335.33
_chemical_name_systematic
; 

 ? 

;
_space_group_IT_number 15
_symmetry_cell_setting monoclinic
_symmetry_space_group_name_Hall '-C 2yc'
_symmetry_space_group_name_H-M 'C 1 2/c 1'
_atom_sites_solution_hydrogens geom
_atom_sites_solution_primary direct
_atom_sites_solution_secondary difmap
_audit_creation_method SHELXL-97
_cell_angle_alpha 90.00
_cell_angle_beta 113.234(2)
_cell_angle_gamma 90.00
_cell_formula_units_Z 4
_cell_length_a 35.8248(11)
_cell_length_b 23.1245(11)
_cell_length_c 40.7231(16)
_cell_measurement_reflns_used 8974
_cell_measurement_temperature 113(2)
_cell_measurement_theta_max 25.0
_cell_measurement_theta_min 2.2
_cell_volume 31000(2)
_computing_cell_refinement 'SAINT (Bruker, 1999)'
_computing_data_collection 'SMART (Bruker, 1999)'
_computing_data_reduction 'SAINT (Bruker, 1999)'
_computing_molecular_graphics 'XTEL (local library)'
_computing_publication_material 'XCIF (Bruker, 1999), XTEL (local library)'
_computing_structure_refinement 'SHELXL-97 (Sheldrick, 1997)'
_computing_structure_solution 'SHELXS-97 (Sheldrick, 1990)'
_diffrn_ambient_temperature 113(2)
_diffrn_detector 'CCD area detector'
_diffrn_detector_area_resol_mean 44.52
_diffrn_detector_type 'Bruker SMART 6000'
_diffrn_measured_fraction_theta_full 0.996
_diffrn_measured_fraction_theta_max 0.996
_diffrn_measurement_details '0.30 degree frames measured for 30 seconds each'
_diffrn_measurement_device 'three-circle goniometer with fixed chi'
_diffrn_measurement_device_type 'Bruker Platform goniometer'
_diffrn_measurement_method \w-scans
_diffrn_radiation_monochromator graphite
_diffrn_radiation_source 'fine-focus sealed tube'
_diffrn_radiation_type MoK\a
_diffrn_radiation_wavelength 0.71073
_diffrn_reflns_av_R_equivalents 0.0708
_diffrn_reflns_av_sigmaI/netI 0.0726
_diffrn_reflns_limit_h_max 42
_diffrn_reflns_limit_h_min -42
_diffrn_reflns_limit_k_max 27
_diffrn_reflns_limit_k_min -27
_diffrn_reflns_limit_l_max 36
_diffrn_reflns_limit_l_min -48
_diffrn_reflns_number 97855
_diffrn_reflns_theta_full 25.10
_diffrn_reflns_theta_max 25.10
_diffrn_reflns_theta_min 1.95
_exptl_absorpt_coefficient_mu 1.289
_exptl_absorpt_correction_T_max 0.7389
_exptl_absorpt_correction_T_min 0.6985
_exptl_absorpt_correction_type multi-scan
_exptl_absorpt_process_details 'SADABS, R. Blessing (1995)'
_exptl_crystal_colour brown
_exptl_crystal_density_diffrn 1.357
_exptl_crystal_description block
_exptl_crystal_F_000 13112
_exptl_crystal_size_max 0.30
_exptl_crystal_size_mid 0.25
_exptl_crystal_size_min 0.25
_refine_diff_density_max 2.471
_refine_diff_density_min -0.986
_refine_diff_density_rms 0.179
_refine_ls_extinction_method none
_refine_ls_goodness_of_fit_ref 1.118
_refine_ls_hydrogen_treatment riding
_refine_ls_matrix_type full
_refine_ls_number_parameters 1487
_refine_ls_number_reflns 27491
_refine_ls_number_restraints 48
_refine_ls_restrained_S_all 1.129
_refine_ls_R_factor_all 0.1414
_refine_ls_R_factor_gt 0.0885
_refine_ls_shift/su_max 0.008
_refine_ls_shift/su_mean 0.000
_refine_ls_structure_factor_coef Fsqd
_refine_ls_weighting_details 'calc w=1/[\s^2^(Fo^2^)+(0.2000P)^2^+0.0000P] where P=(Fo^2^+2Fc^2^)/3'
_refine_ls_weighting_scheme calc
_refine_ls_wR_factor_gt 0.2718
_refine_ls_wR_factor_ref 0.3208
_reflns_number_gt 16505
_reflns_number_total 27491
_reflns_threshold_expression >2sigma(I)
_cod_data_source_file ja0297638si20040107_111522.cif
_cod_data_source_block 99198
_cod_depositor_comments
;
The following automatic conversions were performed:

'_exptl_absorpt_correction_type' value 'multi-scans' was replaced
with the value 'multi-scan' as specified in the replacement file
'src/cod-tools/trunk/data/replacement-values/replacement_values.lst'.

Automatic conversion script
Id: cif_fix_values 5376 2017-05-30 11:51:03Z andrius 
;
_cod_database_code 4112246

loop_
_symmetry_equiv_pos_as_xyz
'x, y, z'
'-x, y, -z+1/2'
'x+1/2, y+1/2, z'
'-x+1/2, y+1/2, -z+1/2'
'-x, -y, -z'
'x, -y, z-1/2'
'-x+1/2, -y+1/2, -z'
'x+1/2, -y+1/2, z-1/2'

loop_
_atom_site_label
_atom_site_type_symbol
_atom_site_fract_x
_atom_site_fract_y
_atom_site_fract_z
_atom_site_U_iso_or_equiv
_atom_site_adp_type
_atom_site_occupancy
_atom_site_symmetry_multiplicity
_atom_site_calc_flag
_atom_site_refinement_flags
_atom_site_disorder_assembly
_atom_site_disorder_group
Mn1 Mn 0.0000 0.44636(7) 0.2500 0.0394(4) Uani 1 2 d S . .
Mn2 Mn 0.0000 0.32220(7) 0.2500 0.0290(4) Uani 1 2 d S . .
Mn3 Mn 0.0000 0.19896(7) 0.2500 0.0272(4) Uani 1 2 d S . .
Mn4 Mn 0.0000 0.05822(7) 0.2500 0.0360(4) Uani 1 2 d S . .
Mn5 Mn 0.05240(4) 0.39281(5) 0.20606(3) 0.0347(3) Uani 1 1 d . . .
Mn6 Mn 0.05504(4) 0.25700(5) 0.20541(3) 0.0302(3) Uani 1 1 d . . .
Mn7 Mn -0.01518(4) 0.14164(5) 0.17894(3) 0.0322(3) Uani 1 1 d . . .
Mn8 Mn 0.07762(4) 0.13569(5) 0.25875(3) 0.0321(3) Uani 1 1 d . . .
Mn9 Mn 0.14346(4) 0.20128(6) 0.25917(4) 0.0385(3) Uani 1 1 d . . .
Mn10 Mn 0.16163(4) 0.13684(6) 0.33863(4) 0.0412(3) Uani 1 1 d . . .
Mn11 Mn -0.08793(4) 0.04251(6) 0.17441(4) 0.0388(3) Uani 1 1 d . . .
Mn12 Mn -0.00654(4) 0.00228(6) 0.17379(4) 0.0439(3) Uani 1 1 d . . .
Mn13 Mn 0.07857(4) -0.00414(6) 0.24732(4) 0.0435(3) Uani 1 1 d . . .
Mn14 Mn -0.00395(4) 0.34409(6) 0.13252(4) 0.0371(3) Uani 1 1 d . . .
Mn15 Mn -0.02117(4) 0.21081(5) 0.12187(3) 0.0355(3) Uani 1 1 d . . .
Mn16 Mn -0.11146(4) 0.15075(6) 0.11241(4) 0.0410(3) Uani 1 1 d . . .
Mn17 Mn 0.00402(5) 0.26645(7) 0.05605(4) 0.0513(4) Uani 1 1 d . . .
O1 O 0.02790(16) 0.3853(2) 0.23892(15) 0.0316(12) Uani 1 1 d . . .
O2 O 0.02213(15) 0.2587(2) 0.23320(14) 0.0288(11) Uani 1 1 d . . .
O3 O 0.02064(15) 0.1369(2) 0.22944(14) 0.0301(12) Uani 1 1 d . . .
O4 O 0.07358(17) 0.0592(2) 0.27652(15) 0.0362(13) Uani 1 1 d . . .
O5 O -0.04847(15) 0.1871(2) 0.20855(14) 0.0310(12) Uani 1 1 d . . .
H5O H -0.0610 0.2177 0.1987 0.046 Uiso 1 1 d R . .
O6 O 0.02454(18) 0.0025(2) 0.22200(16) 0.0413(14) Uani 1 1 d . . .
O7 O 0.02974(16) 0.3251(2) 0.18042(15) 0.0343(13) Uani 1 1 d . . .
O8 O 0.01346(16) 0.2006(2) 0.16881(14) 0.0325(12) Uani 1 1 d . . .
O9 O 0.08736(16) 0.1982(2) 0.23406(14) 0.0309(12) Uani 1 1 d . . .
O10 O -0.03607(17) 0.0660(2) 0.18124(16) 0.0376(13) Uani 1 1 d . . .
O11 O -0.05414(16) 0.1560(2) 0.13246(14) 0.0344(12) Uani 1 1 d . . .
O12 O 0.13240(16) 0.1492(2) 0.28978(16) 0.0371(13) Uani 1 1 d . . .
O13 O 0.11511(17) 0.1239(2) 0.34662(15) 0.0391(13) Uani 1 1 d . . .
O14 O 0.01493(17) 0.2658(2) 0.11195(15) 0.0383(13) Uani 1 1 d . . .
H14O H 0.0397 0.2578 0.1245 0.057 Uiso 1 1 d R . .
O15 O -0.0425(2) 0.4529(3) 0.19329(19) 0.0530(17) Uani 1 1 d . . .
O16 O -0.00372(19) 0.4295(3) 0.16374(17) 0.0452(15) Uani 1 1 d . . .
O17 O 0.0329(2) 0.5096(3) 0.2432(2) 0.0547(18) Uani 1 1 d . . .
O18 O 0.07802(19) 0.4663(2) 0.22655(17) 0.0448(15) Uani 1 1 d . . .
O19 O -0.05452(17) 0.3194(2) 0.19688(16) 0.0394(13) Uani 1 1 d . . .
H19O H -0.0790 0.3254 0.1941 0.059 Uiso 1 1 d R . .
H19P H -0.0466 0.3114 0.1803 0.059 Uiso 1 1 d R . .
O20 O 0.08418(19) 0.4051(2) 0.17695(17) 0.0428(14) Uani 1 1 d . . .
O21 O 0.03822(19) 0.3821(3) 0.12242(17) 0.0446(15) Uani 1 1 d . . .
O22 O 0.09735(16) 0.3276(2) 0.23910(15) 0.0334(12) Uani 1 1 d . . .
O23 O 0.14298(17) 0.2798(3) 0.28523(16) 0.0418(14) Uani 1 1 d . . .
O24 O 0.08957(17) 0.2572(2) 0.17658(16) 0.0389(13) Uani 1 1 d . . .
O25 O 0.15210(18) 0.2437(3) 0.22078(17) 0.0437(14) Uani 1 1 d . . .
O26 O 0.02646(18) 0.0767(2) 0.16125(17) 0.0425(14) Uani 1 1 d . . .
H26O H 0.0453 0.0804 0.1536 0.064 Uiso 1 1 d R . .
O27 O 0.09599(18) 0.0762(3) 0.22016(17) 0.0452(15) Uani 1 1 d . . .
O28 O 0.1536(2) 0.1189(3) 0.22937(19) 0.0514(16) Uani 1 1 d . . .
O29 O 0.20249(19) 0.1940(3) 0.28411(19) 0.0546(17) Uani 1 1 d . . .
O30 O 0.21069(19) 0.1325(3) 0.33004(18) 0.0545(17) Uani 1 1 d . . .
O31 O 0.19517(19) 0.0956(3) 0.38190(18) 0.0546(17) Uani 1 1 d . . .
O32 O 0.16421(19) 0.1180(3) 0.41831(17) 0.0512(16) Uani 1 1 d . . .
O33 O 0.17505(19) 0.2175(3) 0.36226(18) 0.0510(16) Uani 1 1 d . . .
O34 O 0.12642(19) 0.2359(3) 0.38207(19) 0.0521(16) Uani 1 1 d . . .
O35 O -0.0576(2) -0.0444(3) 0.1819(2) 0.0622(19) Uani 1 1 d . A .
O36 O -0.0710(2) -0.0803(3) 0.2263(2) 0.0627(19) Uani 1 1 d . . .
O37 O -0.1006(2) 0.0265(3) 0.12255(17) 0.0504(16) Uani 1 1 d . . .
O38 O -0.0404(2) 0.0009(3) 0.12245(18) 0.0516(16) Uani 1 1 d . . .
O39 O -0.14115(19) 0.0114(3) 0.16915(18) 0.0529(17) Uani 1 1 d D B .
O40 O -0.13713(19) -0.0110(3) 0.22421(18) 0.0500(16) Uani 1 1 d D . .
O41 O 0.0258(2) -0.0560(3) 0.1640(2) 0.073(2) Uani 1 1 d D . .
O42 O 0.0865(2) -0.0542(3) 0.2111(2) 0.0614(19) Uani 1 1 d D . .
O43 O -0.04494(17) 0.2954(2) 0.13588(15) 0.0380(13) Uani 1 1 d . . .
H43O H -0.0654 0.3025 0.1409 0.057 Uiso 1 1 d R . .
O44 O -0.04366(19) 0.3767(3) 0.08950(17) 0.0483(15) Uani 1 1 d . . .
O45 O -0.0405(2) 0.3312(3) 0.04233(19) 0.0583(18) Uani 1 1 d . . .
O46 O -0.1122(2) 0.1700(4) 0.06517(19) 0.068(2) Uani 1 1 d . . .
O47 O -0.05834(17) 0.2234(3) 0.07137(16) 0.0430(14) Uani 1 1 d . . .
O48 O 0.00654(19) 0.1377(3) 0.10188(16) 0.0449(15) Uani 1 1 d . . .
O49 O 0.0048(2) 0.1730(3) 0.05028(19) 0.0585(18) Uani 1 1 d . . .
O50 O 0.0438(3) 0.3420(4) 0.0511(3) 0.086(3) Uani 1 1 d . . .
O51 O 0.0709(3) 0.2578(4) 0.0654(3) 0.081(2) Uani 1 1 d . . .
O52 O -0.0136(3) 0.2624(4) -0.0030(2) 0.088(3) Uani 1 1 d . . .
O53 O 0.0043(4) 0.1745(4) -0.0135(3) 0.104(3) Uani 1 1 d . . .
N1 N 0.1290(3) 0.0800(4) 0.2153(2) 0.057(2) Uani 1 1 d D . .
N2 N 0.0744(4) 0.3097(5) 0.0581(3) 0.082(3) Uani 1 1 d D . .
C1 C -0.0353(3) 0.4520(4) 0.1658(3) 0.053(2) Uani 1 1 d . . .
C2 C -0.0655(4) 0.4783(7) 0.1312(3) 0.095(5) Uani 1 1 d . . .
H2A H -0.0503 0.4898 0.1166 0.113 Uiso 1 1 calc R . .
H2B H -0.0847 0.4474 0.1180 0.113 Uiso 1 1 calc R . .
C3 C -0.0906(4) 0.5300(5) 0.1335(3) 0.070(3) Uani 1 1 d . . .
C4 C -0.1125(5) 0.5522(8) 0.0952(4) 0.117(7) Uani 1 1 d . . .
H4A H -0.1309 0.5838 0.0949 0.175 Uiso 1 1 d R . .
H4B H -0.1282 0.5207 0.0799 0.175 Uiso 1 1 d R . .
H4C H -0.0925 0.5664 0.0863 0.175 Uiso 1 1 d R . .
C5 C -0.0690(6) 0.5785(6) 0.1581(4) 0.112(6) Uani 1 1 d . . .
H5A H -0.0871 0.6120 0.1535 0.167 Uiso 1 1 d R . .
H5B H -0.0447 0.5893 0.1540 0.167 Uiso 1 1 d R . .
H5C H -0.0610 0.5659 0.1829 0.167 Uiso 1 1 d R . .
C6 C -0.1226(5) 0.5077(8) 0.1454(5) 0.116(6) Uani 1 1 d . . .
H6A H -0.1130 0.5108 0.1715 0.174 Uiso 1 1 d R . .
H6B H -0.1284 0.4672 0.1383 0.174 Uiso 1 1 d R . .
H6C H -0.1474 0.5307 0.1342 0.174 Uiso 1 1 d R . .
C7 C 0.0656(3) 0.5090(3) 0.2393(3) 0.044(2) Uani 1 1 d . . .
C8 C 0.0943(3) 0.5611(4) 0.2503(3) 0.057(3) Uani 1 1 d . . .
H8A H 0.1191 0.5516 0.2463 0.068 Uiso 1 1 calc R . .
H8B H 0.1026 0.5678 0.2763 0.068 Uiso 1 1 calc R . .
C9 C 0.0762(4) 0.6173(4) 0.2304(4) 0.074(4) Uani 1 1 d . . .
C10 C 0.0432(5) 0.6406(5) 0.2405(5) 0.107(6) Uani 1 1 d . . .
H10A H 0.0389 0.6816 0.2340 0.161 Uiso 1 1 d R . .
H10B H 0.0512 0.6365 0.2664 0.161 Uiso 1 1 d R . .
H10C H 0.0180 0.6192 0.2279 0.161 Uiso 1 1 d R . .
C11 C 0.1128(5) 0.6613(5) 0.2428(5) 0.103(5) Uani 1 1 d . . .
H11A H 0.1343 0.6475 0.2650 0.155 Uiso 1 1 d R . .
H11B H 0.1033 0.6992 0.2469 0.155 Uiso 1 1 d R . .
H11C H 0.1236 0.6646 0.2242 0.155 Uiso 1 1 d R . .
C12 C 0.0623(6) 0.6087(7) 0.1914(4) 0.116(6) Uani 1 1 d . . .
H12A H 0.0370 0.5865 0.1827 0.175 Uiso 1 1 d R . .
H12B H 0.0831 0.5876 0.1862 0.175 Uiso 1 1 d R . .
H12C H 0.0576 0.6464 0.1796 0.175 Uiso 1 1 d R . .
C13 C 0.0725(3) 0.4012(4) 0.1435(3) 0.045(2) Uani 1 1 d . . .
C14 C 0.1015(3) 0.4221(4) 0.1273(3) 0.051(2) Uani 1 1 d . . .
H14A H 0.0901 0.4117 0.1017 0.062 Uiso 1 1 calc R . .
H14B H 0.1275 0.4008 0.1388 0.062 Uiso 1 1 calc R . .
C15 C 0.1109(4) 0.4867(5) 0.1305(3) 0.063(3) Uani 1 1 d . . .
C16 C 0.1343(4) 0.5010(5) 0.1073(3) 0.068(3) Uani 1 1 d . . .
H16A H 0.1451 0.5404 0.1125 0.103 Uiso 1 1 d R . .
H16B H 0.1161 0.4981 0.0820 0.103 Uiso 1 1 d R . .
H16C H 0.1568 0.4736 0.1125 0.103 Uiso 1 1 d R . .
C17 C 0.1373(4) 0.5026(5) 0.1692(3) 0.073(3) Uani 1 1 d . . .
H17A H 0.1223 0.4946 0.1843 0.109 Uiso 1 1 d R . .
H17B H 0.1442 0.5438 0.1707 0.109 Uiso 1 1 d R . .
H17C H 0.1623 0.4796 0.1775 0.109 Uiso 1 1 d R . .
C18 C 0.0705(4) 0.5222(5) 0.1171(4) 0.078(4) Uani 1 1 d . . .
H18A H 0.0556 0.5133 0.1321 0.117 Uiso 1 1 d R . .
H18B H 0.0539 0.5119 0.0923 0.117 Uiso 1 1 d R . .
H18C H 0.0768 0.5636 0.1187 0.117 Uiso 1 1 d R . .
C19 C 0.1256(3) 0.3262(4) 0.2696(2) 0.0373(19) Uani 1 1 d . . .
C20 C 0.1422(3) 0.3819(4) 0.2898(3) 0.050(2) Uani 1 1 d . . .
H20A H 0.1452 0.3773 0.3149 0.060 Uiso 1 1 calc R . .
H20B H 0.1224 0.4134 0.2790 0.060 Uiso 1 1 calc R . .
C21 C 0.1839(3) 0.3996(4) 0.2895(3) 0.056(3) Uani 1 1 d . . .
C22 C 0.2175(3) 0.3598(5) 0.3112(4) 0.071(3) Uani 1 1 d . . .
H22A H 0.2108 0.3202 0.3022 0.107 Uiso 1 1 d R . .
H22B H 0.2208 0.3613 0.3362 0.107 Uiso 1 1 d R . .
H22C H 0.2428 0.3718 0.3093 0.107 Uiso 1 1 d R . .
C23 C 0.1922(4) 0.4600(5) 0.3065(5) 0.094(5) Uani 1 1 d . . .
H23A H 0.1830 0.4615 0.3262 0.141 Uiso 1 1 d R . .
H23B H 0.1775 0.4890 0.2885 0.141 Uiso 1 1 d R . .
H23C H 0.2214 0.4681 0.3157 0.141 Uiso 1 1 d R . .
C24 C 0.1806(4) 0.4032(8) 0.2513(4) 0.106(6) Uani 1 1 d . . .
H24A H 0.2076 0.4096 0.2513 0.158 Uiso 1 1 d R . .
H24B H 0.1627 0.4354 0.2391 0.158 Uiso 1 1 d R . .
H24C H 0.1693 0.3670 0.2388 0.158 Uiso 1 1 d R . .
C25 C 0.1283(3) 0.2577(4) 0.1889(3) 0.041(2) Uani 1 1 d . . .
C26 C 0.1485(3) 0.2785(5) 0.1646(3) 0.057(3) Uani 1 1 d . . .
H26A H 0.1267 0.2878 0.1411 0.068 Uiso 1 1 calc R . .
H26B H 0.1628 0.3151 0.1747 0.068 Uiso 1 1 calc R . .
C27 C 0.1783(4) 0.2389(6) 0.1581(4) 0.072(3) Uani 1 1 d . . .
C28 C 0.1579(6) 0.1809(6) 0.1446(5) 0.111(6) Uani 1 1 d . . .
H28A H 0.1558 0.1591 0.1645 0.167 Uiso 1 1 d R . .
H28B H 0.1738 0.1587 0.1342 0.167 Uiso 1 1 d R . .
H28C H 0.1306 0.1879 0.1263 0.167 Uiso 1 1 d R . .
C29 C 0.2146(4) 0.2252(8) 0.1913(4) 0.110(6) Uani 1 1 d . . .
H29A H 0.2277 0.2616 0.2021 0.164 Uiso 1 1 d R . .
H29B H 0.2337 0.2016 0.1852 0.164 Uiso 1 1 d R . .
H29C H 0.2065 0.2041 0.2083 0.164 Uiso 1 1 d R . .
C30 C 0.1891(5) 0.2652(7) 0.1298(5) 0.111(6) Uani 1 1 d . . .
H30A H 0.1646 0.2793 0.1103 0.167 Uiso 1 1 d R . .
H30B H 0.2024 0.2361 0.1206 0.167 Uiso 1 1 d R . .
H30C H 0.2078 0.2976 0.1401 0.167 Uiso 1 1 d R . .
C31 C 0.2228(3) 0.1603(5) 0.3090(3) 0.055(3) Uani 1 1 d . . .
C32 C 0.2663(4) 0.1477(6) 0.3138(4) 0.078(4) Uani 1 1 d . . .
H32A H 0.2763 0.1132 0.3292 0.093 Uiso 1 1 calc R . .
H32B H 0.2671 0.1392 0.2903 0.093 Uiso 1 1 calc R . .
C33 C 0.2924(5) 0.1967(7) 0.3300(6) 0.115(6) Uani 1 1 d . . .
C34 C 0.3390(4) 0.1716(6) 0.3429(6) 0.136(8) Uani 1 1 d . . .
H34A H 0.3435 0.1410 0.3607 0.203 Uiso 1 1 d R . .
H34B H 0.3583 0.2031 0.3534 0.203 Uiso 1 1 d R . .
H34C H 0.3429 0.1559 0.3222 0.203 Uiso 1 1 d R . .
C35 C 0.2843(5) 0.2261(10) 0.3588(6) 0.152(9) Uani 1 1 d . . .
H35A H 0.2563 0.2405 0.3495 0.228 Uiso 1 1 d R . .
H35B H 0.3031 0.2586 0.3680 0.228 Uiso 1 1 d R . .
H35C H 0.2882 0.1985 0.3781 0.228 Uiso 1 1 d R . .
C36 C 0.2889(5) 0.2440(8) 0.3024(7) 0.170(12) Uani 1 1 d . . .
H36A H 0.2930 0.2272 0.2820 0.255 Uiso 1 1 d R . .
H36B H 0.3092 0.2742 0.3134 0.255 Uiso 1 1 d R . .
H36C H 0.2616 0.2610 0.2942 0.255 Uiso 1 1 d R . .
C37 C 0.1915(3) 0.0922(5) 0.4113(3) 0.053(2) Uani 1 1 d U . .
C38 C 0.2208(3) 0.0548(5) 0.4393(3) 0.062(3) Uani 1 1 d U . .
H38A H 0.2176 0.0146 0.4304 0.074 Uiso 1 1 calc R . .
H38B H 0.2140 0.0555 0.4606 0.074 Uiso 1 1 calc R . .
C39 C 0.2672(3) 0.0735(5) 0.4511(3) 0.066(3) Uani 1 1 d . . .
C40 C 0.2720(4) 0.1378(6) 0.4578(4) 0.085(4) Uani 1 1 d . . .
H40A H 0.3007 0.1483 0.4657 0.128 Uiso 1 1 d R . .
H40B H 0.2622 0.1482 0.4763 0.128 Uiso 1 1 d R . .
H40C H 0.2562 0.1586 0.4357 0.128 Uiso 1 1 d R . .
C41 C 0.2818(4) 0.0542(7) 0.4213(4) 0.092(5) Uani 1 1 d . . .
H41A H 0.2646 0.0723 0.3986 0.138 Uiso 1 1 d R . .
H41B H 0.2798 0.0120 0.4188 0.138 Uiso 1 1 d R . .
H41C H 0.3100 0.0661 0.4279 0.138 Uiso 1 1 d R . .
C42 C 0.2930(4) 0.0431(7) 0.4865(3) 0.087(4) Uani 1 1 d . . .
H42A H 0.3218 0.0502 0.4921 0.131 Uiso 1 1 d R . .
H42B H 0.2876 0.0014 0.4841 0.131 Uiso 1 1 d R . .
H42C H 0.2859 0.0585 0.5057 0.131 Uiso 1 1 d R . .
C43 C 0.1562(3) 0.2497(4) 0.3742(3) 0.048(2) Uani 1 1 d . . .
C44 C 0.1705(3) 0.3127(4) 0.3819(3) 0.055(3) Uani 1 1 d . . .
H44A H 0.1904 0.3203 0.3710 0.066 Uiso 1 1 calc R . .
H44B H 0.1469 0.3384 0.3700 0.066 Uiso 1 1 calc R . .
C45 C 0.1898(3) 0.3282(4) 0.4211(3) 0.056(3) Uani 1 1 d . . .
C46 C 0.2178(4) 0.2801(5) 0.4425(3) 0.067(3) Uani 1 1 d . . .
H46A H 0.2345 0.2942 0.4666 0.100 Uiso 1 1 d R . .
H46B H 0.2355 0.2680 0.4305 0.100 Uiso 1 1 d R . .
H46C H 0.2016 0.2470 0.4443 0.100 Uiso 1 1 d R . .
C47 C 0.1571(4) 0.3370(5) 0.4354(3) 0.069(3) Uani 1 1 d . . .
H47A H 0.1361 0.3630 0.4195 0.103 Uiso 1 1 d R . .
H47B H 0.1691 0.3539 0.4594 0.103 Uiso 1 1 d R . .
H47C H 0.1447 0.2996 0.4366 0.103 Uiso 1 1 d R . .
C48 C 0.2145(4) 0.3826(6) 0.4254(4) 0.083(4) Uani 1 1 d . . .
H48A H 0.1968 0.4139 0.4115 0.125 Uiso 1 1 d R . .
H48B H 0.2361 0.3758 0.4169 0.125 Uiso 1 1 d R . .
H48C H 0.2265 0.3936 0.4507 0.125 Uiso 1 1 d R . .
C49 C -0.0572(3) -0.0853(4) 0.2028(3) 0.052(2) Uani 1 1 d . . .
C50 C -0.0379(4) -0.1420(5) 0.2006(4) 0.089(4) Uani 0.50 1 d PD A 1
H50A H -0.0190 -0.1545 0.2247 0.106 Uiso 0.50 1 calc PR A 1
H50B H -0.0224 -0.1381 0.1852 0.106 Uiso 0.50 1 calc PR A 1
C51 C -0.0727(8) -0.1865(10) 0.1844(7) 0.108(8) Uani 0.50 1 d PDU A 1
C52 C -0.0897(12) -0.2078(11) 0.2118(8) 0.112(7) Uani 0.50 1 d PDU A 1
H52A H -0.1072 -0.1776 0.2149 0.168 Uiso 0.50 1 d PR A 1
H52B H -0.0666 -0.2145 0.2345 0.168 Uiso 0.50 1 d PR A 1
H52C H -0.1053 -0.2437 0.2040 0.168 Uiso 0.50 1 d PR A 1
C53 C -0.0630(13) -0.2427(12) 0.1696(12) 0.130(11) Uani 0.50 1 d PDU A 1
H53A H -0.0865 -0.2686 0.1614 0.195 Uiso 0.50 1 d PR A 1
H53B H -0.0401 -0.2617 0.1885 0.195 Uiso 0.50 1 d PR A 1
H53C H -0.0555 -0.2335 0.1495 0.195 Uiso 0.50 1 d PR A 1
C54 C -0.1129(9) -0.1676(10) 0.1542(8) 0.107(9) Uani 0.50 1 d PDU A 1
H54A H -0.1101 -0.1270 0.1486 0.160 Uiso 0.50 1 d PR A 1
H54B H -0.1364 -0.1719 0.1606 0.160 Uiso 0.50 1 d PR A 1
H54C H -0.1168 -0.1916 0.1332 0.160 Uiso 0.50 1 d PR A 1
C50D C -0.0379(4) -0.1420(5) 0.2006(4) 0.089(4) Uani 0.50 1 d P A 2
H50C H -0.0145 -0.1326 0.1943 0.106 Uiso 0.50 1 calc PR A 2
H50D H -0.0263 -0.1579 0.2251 0.106 Uiso 0.50 1 calc PR A 2
C51D C -0.0601(9) -0.1905(9) 0.1766(7) 0.108(8) Uani 0.50 1 d PDU A 2
C52D C -0.0945(11) -0.2086(12) 0.1862(10) 0.112(7) Uani 0.50 1 d PDU A 2
H52D H -0.0851 -0.2070 0.2122 0.168 Uiso 0.50 1 d PR A 2
H52E H -0.1028 -0.2482 0.1779 0.168 Uiso 0.50 1 d PR A 2
H52F H -0.1177 -0.1824 0.1753 0.168 Uiso 0.50 1 d PR A 2
C53D C -0.0300(12) -0.2385(13) 0.1862(12) 0.130(11) Uani 0.50 1 d PDU A 2
H53D H -0.0039 -0.2220 0.1884 0.195 Uiso 0.50 1 d PR A 2
H53E H -0.0397 -0.2656 0.1661 0.195 Uiso 0.50 1 d PR A 2
H53F H -0.0265 -0.2589 0.2083 0.195 Uiso 0.50 1 d PR A 2
C54D C -0.0660(13) -0.1671(18) 0.1400(9) 0.147(15) Uiso 0.50 1 d PDU A 2
H54D H -0.0611 -0.1254 0.1403 0.220 Uiso 0.50 1 d PR A 2
H54E H -0.0939 -0.1755 0.1233 0.220 Uiso 0.50 1 d PR A 2
H54F H -0.0469 -0.1875 0.1322 0.220 Uiso 0.50 1 d PR A 2
C55 C -0.0781(3) 0.0132(4) 0.1066(3) 0.051(2) Uani 1 1 d . . .
C56 C -0.0960(3) 0.0144(4) 0.0664(3) 0.056(3) Uani 1 1 d . . .
H56A H -0.0758 0.0311 0.0582 0.068 Uiso 1 1 calc R . .
H56B H -0.1200 0.0403 0.0582 0.068 Uiso 1 1 calc R . .
C57 C -0.1089(4) -0.0442(5) 0.0490(3) 0.071(3) Uani 1 1 d . . .
C58 C -0.1296(5) -0.0358(8) 0.0087(4) 0.103(5) Uani 1 1 d . . .
H58A H -0.1088 -0.0308 -0.0011 0.154 Uiso 1 1 d R . .
H58B H -0.1469 -0.0013 0.0035 0.154 Uiso 1 1 d R . .
H58C H -0.1462 -0.0697 -0.0022 0.154 Uiso 1 1 d R . .
C59 C -0.1404(6) -0.0691(7) 0.0621(4) 0.118(6) Uani 1 1 d . . .
H59A H -0.1583 -0.0962 0.0443 0.177 Uiso 1 1 d R . .
H59B H -0.1567 -0.0375 0.0656 0.177 Uiso 1 1 d R . .
H59C H -0.1263 -0.0894 0.0847 0.177 Uiso 1 1 d R . .
C60 C -0.0730(6) -0.0852(8) 0.0578(5) 0.159(10) Uani 1 1 d . . .
H60A H -0.0490 -0.0631 0.0594 0.238 Uiso 1 1 d R . .
H60B H -0.0792 -0.1144 0.0389 0.238 Uiso 1 1 d R . .
H60C H -0.0675 -0.1044 0.0807 0.238 Uiso 1 1 d R . .
C61 C -0.1566(3) -0.0055(2) 0.1904(3) 0.052(2) Uani 1 1 d D . .
C62 C -0.2003(4) -0.0193(5) 0.1740(3) 0.072(3) Uiso 1 1 d D B 1
H62A H -0.2058 -0.0370 0.1504 0.086 Uiso 0.50 1 calc PR B 1
H62B H -0.2153 0.0178 0.1694 0.086 Uiso 0.50 1 calc PR B 1
H62C H -0.2134 0.0064 0.1531 0.086 Uiso 0.50 1 d PR B 1
H62D H -0.2120 -0.0096 0.1917 0.086 Uiso 0.50 1 d PR B 1
C63 C -0.2195(4) -0.0595(6) 0.1940(3) 0.084(5) Uiso 0.50 1 d PGD B 1
C64 C -0.2628(4) -0.0749(8) 0.1700(5) 0.111(8) Uiso 0.50 1 d PGD B 1
H64A H -0.2629 -0.0976 0.1496 0.166 Uiso 0.50 1 d PR B 1
H64B H -0.2786 -0.0394 0.1613 0.166 Uiso 0.50 1 d PR B 1
H64C H -0.2750 -0.0977 0.1835 0.166 Uiso 0.50 1 d PR B 1
C65 C -0.1947(6) -0.1155(8) 0.2076(4) 0.083(5) Uiso 0.50 1 d PGD B 1
H65A H -0.1871 -0.1189 0.2335 0.125 Uiso 0.50 1 d PR B 1
H65B H -0.1702 -0.1142 0.2026 0.125 Uiso 0.50 1 d PR B 1
H65C H -0.2113 -0.1489 0.1955 0.125 Uiso 0.50 1 d PR B 1
C66 C -0.2171(7) -0.0264(9) 0.2281(4) 0.119(8) Uiso 0.50 1 d PGD B 1
H66A H -0.2308 0.0110 0.2212 0.179 Uiso 0.50 1 d PR B 1
H66B H -0.1886 -0.0203 0.2439 0.179 Uiso 0.50 1 d PR B 1
H66C H -0.2305 -0.0493 0.2406 0.179 Uiso 0.50 1 d PR B 1
C63D C -0.2127(5) -0.0835(6) 0.1622(4) 0.084(5) Uiso 0.50 1 d PRD B 2
C64D C -0.2585(5) -0.0774(8) 0.1477(4) 0.111(8) Uiso 0.50 1 d PRD B 2
H64D H -0.2658 -0.0475 0.1611 0.166 Uiso 0.50 1 d PR B 2
H64E H -0.2706 -0.1144 0.1501 0.166 Uiso 0.50 1 d PR B 2
H64F H -0.2687 -0.0665 0.1224 0.166 Uiso 0.50 1 d PR B 2
C65D C -0.1936(9) -0.1233(10) 0.1930(7) 0.083(5) Uiso 0.50 1 d PD B 2
H65D H -0.1954 -0.1109 0.2153 0.125 Uiso 0.50 1 d PR B 2
H65E H -0.1657 -0.1351 0.1978 0.125 Uiso 0.50 1 d PR B 2
H65F H -0.2120 -0.1560 0.1829 0.125 Uiso 0.50 1 d PR B 2
C66D C -0.1948(11) -0.0918(14) 0.1342(8) 0.119(8) Uiso 0.50 1 d PD B 2
H66D H -0.1989 -0.0568 0.1196 0.179 Uiso 0.50 1 d PR B 2
H66E H -0.2104 -0.1237 0.1192 0.179 Uiso 0.50 1 d PR B 2
H66F H -0.1658 -0.1018 0.1443 0.179 Uiso 0.50 1 d PR B 2
C67 C 0.0622(3) -0.0696(3) 0.1801(3) 0.084(4) Uani 1 1 d GD D .
C68 C 0.0787(4) -0.1093(5) 0.1596(3) 0.157(10) Uani 1 1 d GD . .
H68A H 0.1032 -0.0929 0.1592 0.188 Uiso 0.50 1 d PR C 1
H68B H 0.0593 -0.1121 0.1353 0.188 Uiso 0.50 1 d PR C 1
H68C H 0.0771 -0.0880 0.1389 0.188 Uiso 0.50 1 d PR C 2
H68D H 0.0594 -0.1403 0.1510 0.188 Uiso 0.50 1 d PR C 2
C69 C 0.0881(5) -0.1712(4) 0.1760(5) 0.209(18) Uiso 0.50 1 d PGD D 1
C70 C 0.1238(7) -0.1713(9) 0.2118(5) 0.106(7) Uiso 0.50 1 d PG D 1
H70A H 0.1162 -0.1515 0.2295 0.158 Uiso 0.50 1 d PR D 1
H70B H 0.1469 -0.1512 0.2097 0.158 Uiso 0.50 1 d PR D 1
H70C H 0.1316 -0.2113 0.2195 0.158 Uiso 0.50 1 d PR D 1
C71 C 0.0988(8) -0.2076(8) 0.1491(7) 0.143(10) Uiso 0.50 1 d PG D 1
H71A H 0.0851 -0.2451 0.1456 0.214 Uiso 0.50 1 d PR D 1
H71B H 0.1282 -0.2136 0.1584 0.214 Uiso 0.50 1 d PR D 1
H71C H 0.0899 -0.1871 0.1262 0.214 Uiso 0.50 1 d PR D 1
C72 C 0.0512(8) -0.1947(3) 0.1800(10) 0.29(4) Uiso 0.50 1 d PG D 1
H72A H 0.0357 -0.2185 0.1591 0.428 Uiso 0.50 1 d PR D 1
H72B H 0.0342 -0.1626 0.1818 0.428 Uiso 0.50 1 d PR D 1
H72C H 0.0595 -0.2184 0.2016 0.428 Uiso 0.50 1 d PR D 1
C69D C 0.1206(4) -0.1395(7) 0.1742(4) 0.113(11) Uiso 0.50 1 d PGD D 2
C70D C 0.1212(7) -0.1690(11) 0.1391(6) 0.106(7) Uiso 0.50 1 d PGD D 2
H70D H 0.1256 -0.1393 0.1238 0.158 Uiso 0.50 1 d PR D 2
H70E H 0.0951 -0.1882 0.1260 0.158 Uiso 0.50 1 d PR D 2
H70F H 0.1431 -0.1976 0.1457 0.158 Uiso 0.50 1 d PR D 2
C71D C 0.1520(5) -0.0966(12) 0.1895(8) 0.143(10) Uiso 0.50 1 d PGD D 2
H71D H 0.1475 -0.0645 0.1726 0.214 Uiso 0.50 1 d PR D 2
H71E H 0.1786 -0.1141 0.1944 0.214 Uiso 0.50 1 d PR D 2
H71F H 0.1513 -0.0821 0.2118 0.214 Uiso 0.50 1 d PR D 2
C72D C 0.1116(10) -0.1907(10) 0.1947(8) 0.209(18) Uiso 0.50 1 d PGD D 2
H72D H 0.0964 -0.2206 0.1777 0.314 Uiso 0.50 1 d PR D 2
H72E H 0.0955 -0.1768 0.2078 0.314 Uiso 0.50 1 d PR D 2
H72F H 0.1372 -0.2069 0.2117 0.314 Uiso 0.50 1 d PR D 2
C73 C -0.0539(3) 0.3702(4) 0.0563(3) 0.052(2) Uani 1 1 d . . .
C74 C -0.0842(3) 0.4124(4) 0.0323(3) 0.050(2) Uani 1 1 d . . .
H74A H -0.0971 0.4331 0.0463 0.060 Uiso 1 1 calc R . .
H74B H -0.1057 0.3907 0.0131 0.060 Uiso 1 1 calc R . .
C75 C -0.0659(3) 0.4574(5) 0.0149(3) 0.058(3) Uani 1 1 d . . .
C76 C -0.0964(3) 0.5062(5) -0.0017(3) 0.063(3) Uani 1 1 d . . .
H76A H -0.1027 0.5253 0.0170 0.094 Uiso 1 1 d R . .
H76B H -0.1214 0.4901 -0.0198 0.094 Uiso 1 1 d R . .
H76C H -0.0847 0.5343 -0.0130 0.094 Uiso 1 1 d R . .
C77 C -0.0270(4) 0.4828(6) 0.0434(4) 0.089(5) Uani 1 1 d . . .
H77A H -0.0178 0.5156 0.0332 0.134 Uiso 1 1 d R . .
H77B H -0.0057 0.4532 0.0513 0.134 Uiso 1 1 d R . .
H77C H -0.0326 0.4961 0.0639 0.134 Uiso 1 1 d R . .
C78 C -0.0563(5) 0.4272(6) -0.0150(4) 0.089(4) Uani 1 1 d . . .
H78A H -0.0457 0.4558 -0.0269 0.133 Uiso 1 1 d R . .
H78B H -0.0812 0.4101 -0.0325 0.133 Uiso 1 1 d R . .
H78C H -0.0360 0.3968 -0.0046 0.133 Uiso 1 1 d R . .
C79 C -0.0933(3) 0.2040(5) 0.0533(3) 0.057(3) Uani 1 1 d . . .
C80 C -0.1120(4) 0.2239(5) 0.0148(3) 0.067(3) Uani 1 1 d . . .
H80A H -0.0906 0.2433 0.0092 0.080 Uiso 1 1 calc R . .
H80B H -0.1329 0.2533 0.0126 0.080 Uiso 1 1 calc R . .
C81 C -0.1318(3) 0.1769(5) -0.0140(3) 0.059(3) Uani 1 1 d . . .
C82 C -0.1427(4) 0.2046(6) -0.0510(3) 0.088(4) Uani 1 1 d . . .
H82A H -0.1222 0.2337 -0.0495 0.131 Uiso 1 1 d R . .
H82B H -0.1695 0.2231 -0.0588 0.131 Uiso 1 1 d R . .
H82C H -0.1433 0.1747 -0.0682 0.131 Uiso 1 1 d R . .
C83 C -0.1699(4) 0.1487(7) -0.0107(4) 0.087(4) Uani 1 1 d . . .
H83A H -0.1767 0.1125 -0.0244 0.130 Uiso 1 1 d R . .
H83B H -0.1929 0.1754 -0.0202 0.130 Uiso 1 1 d R . .
H83C H -0.1640 0.1406 0.0144 0.130 Uiso 1 1 d R . .
C84 C -0.0991(5) 0.1305(7) -0.0091(4) 0.098(5) Uani 1 1 d . . .
H84A H -0.1102 0.1007 -0.0276 0.147 Uiso 1 1 d R . .
H84B H -0.0910 0.1128 0.0145 0.147 Uiso 1 1 d R . .
H84C H -0.0754 0.1484 -0.0113 0.147 Uiso 1 1 d R . .
C85 C 0.0078(3) 0.1314(4) 0.0718(3) 0.048(2) Uani 1 1 d . . .
C86 C 0.0123(4) 0.0704(5) 0.0593(3) 0.064(3) Uani 1 1 d . . .
H86A H -0.0030 0.0683 0.0331 0.077 Uiso 1 1 calc R . .
H86B H -0.0002 0.0426 0.0704 0.077 Uiso 1 1 calc R . .
C87 C 0.0568(4) 0.0514(6) 0.0681(3) 0.071(3) Uani 1 1 d . . .
C88 C 0.0801(4) 0.0513(6) 0.1087(4) 0.083(4) Uani 1 1 d . . .
H88A H 0.0680 0.0228 0.1195 0.125 Uiso 1 1 d R . .
H88B H 0.0786 0.0898 0.1182 0.125 Uiso 1 1 d R . .
H88C H 0.1086 0.0412 0.1145 0.125 Uiso 1 1 d R . .
C89 C 0.0777(4) 0.0930(7) 0.0519(4) 0.100(5) Uani 1 1 d . . .
H89A H 0.1059 0.0807 0.0583 0.149 Uiso 1 1 d R . .
H89B H 0.0773 0.1321 0.0611 0.149 Uiso 1 1 d R . .
H89C H 0.0633 0.0931 0.0258 0.149 Uiso 1 1 d R . .
C90 C 0.0560(6) -0.0071(7) 0.0540(4) 0.113(6) Uani 1 1 d . . .
H90A H 0.0463 -0.0053 0.0279 0.170 Uiso 1 1 d R . .
H90B H 0.0377 -0.0315 0.0606 0.170 Uiso 1 1 d R . .
H90C H 0.0834 -0.0236 0.0640 0.170 Uiso 1 1 d R . .
C91 C -0.0064(5) 0.2282(8) -0.0222(5) 0.100(5) Uiso 1 1 d . . .
C92 C -0.0107(7) 0.2427(9) -0.0600(6) 0.149(8) Uiso 1 1 d . . .
H92A H -0.0051 0.2073 -0.0709 0.179 Uiso 1 1 calc R . .
H92B H -0.0393 0.2537 -0.0741 0.179 Uiso 1 1 calc R . .
C93 C 0.0157(6) 0.2896(9) -0.0634(6) 0.127(6) Uiso 1 1 d . . .
C94 C 0.0550(10) 0.2708(15) -0.0450(9) 0.238(15) Uiso 1 1 d . . .
H94A H 0.0708 0.2745 -0.0598 0.358 Uiso 1 1 d R . .
H94B H 0.0537 0.2300 -0.0389 0.358 Uiso 1 1 d R . .
H94C H 0.0681 0.2933 -0.0230 0.358 Uiso 1 1 d R . .
C95 C 0.0191(7) 0.3446(10) -0.0476(7) 0.162(9) Uiso 1 1 d . . .
H95A H -0.0040 0.3685 -0.0624 0.244 Uiso 1 1 d R . .
H95B H 0.0445 0.3632 -0.0456 0.244 Uiso 1 1 d R . .
H95C H 0.0190 0.3401 -0.0237 0.244 Uiso 1 1 d R . .
C96 C 0.0175(8) 0.2997(12) -0.0994(8) 0.201(11) Uiso 1 1 d . . .
H96A H -0.0032 0.2757 -0.1172 0.301 Uiso 1 1 d R . .
H96B H 0.0444 0.2890 -0.0985 0.301 Uiso 1 1 d R . .
H96C H 0.0122 0.3405 -0.1060 0.301 Uiso 1 1 d R . .
C97 C 0.1353(4) 0.0436(5) 0.1947(3) 0.067(3) Uani 1 1 d D . .
H97A H 0.1641 0.0327 0.2044 0.100 Uiso 1 1 d R . .
H97B H 0.1280 0.0609 0.1710 0.100 Uiso 1 1 d R . .
H97C H 0.1187 0.0091 0.1927 0.100 Uiso 1 1 d R . .
C98 C 0.1060(3) 0.3301(5) 0.0571(3) 0.059(3) Uani 1 1 d D . .
H98A H 0.1294 0.3078 0.0731 0.089 Uiso 1 1 d R . .
H98B H 0.1090 0.3706 0.0648 0.089 Uiso 1 1 d R . .
H98C H 0.1047 0.3278 0.0326 0.089 Uiso 1 1 d R . .
Cl1 Cl -0.1821(6) 0.0618(7) -0.1144(6) 0.226(10) Uiso 0.463(13) 1 d PD . .
Cl2 Cl -0.1914(6) -0.0540(7) -0.0971(5) 0.207(8) Uiso 0.463(13) 1 d PD . .
C1S C -0.2056(10) 0.0172(8) -0.0940(10) 0.112(12) Uiso 0.463(13) 1 d PD . .
H1S1 H -0.2355 0.0212 -0.1060 0.134 Uiso 0.463(13) 1 calc PR . .
H1S2 H -0.1973 0.0282 -0.0686 0.134 Uiso 0.463(13) 1 calc PR . .
Cl3 Cl -0.3358(6) -0.1325(9) 0.0025(5) 0.195(9) Uiso 0.388(12) 1 d PD . .
Cl4 Cl -0.2613(6) -0.1145(12) 0.0631(6) 0.252(13) Uiso 0.388(12) 1 d PD . .
C2S C -0.3147(6) -0.1203(13) 0.0489(5) 0.063(8) Uiso 0.388(12) 1 d PD . .
H2S1 H -0.3215 -0.1527 0.0614 0.076 Uiso 0.388(12) 1 calc PR . .
H2S2 H -0.3258 -0.0842 0.0545 0.076 Uiso 0.388(12) 1 calc PR . .
Cl5 Cl 0.2158(5) 0.5851(7) 0.2655(4) 0.143(7) Uiso 0.337(11) 1 d PDU E 1
Cl6 Cl 0.2006(7) 0.6116(10) 0.3308(5) 0.181(9) Uiso 0.337(11) 1 d PDU E 1
C3S C 0.2352(7) 0.596(2) 0.3116(5) 0.106(15) Uiso 0.337(11) 1 d PDU E 1
H3S1 H 0.2551 0.6279 0.3174 0.127 Uiso 0.337(11) 1 calc PR E 1
H3S2 H 0.2503 0.5606 0.3232 0.127 Uiso 0.337(11) 1 calc PR E 1

loop_
_atom_site_aniso_label
_atom_site_aniso_U_11
_atom_site_aniso_U_22
_atom_site_aniso_U_33
_atom_site_aniso_U_23
_atom_site_aniso_U_13
_atom_site_aniso_U_12
Mn1 0.0551(12) 0.0312(9) 0.0415(11) 0.000 0.0294(10) 0.000
Mn2 0.0336(9) 0.0298(8) 0.0286(9) 0.000 0.0177(8) 0.000
Mn3 0.0296(8) 0.0279(8) 0.0262(9) 0.000 0.0132(7) 0.000
Mn4 0.0400(10) 0.0325(9) 0.0375(11) 0.000 0.0175(8) 0.000
Mn5 0.0430(7) 0.0343(6) 0.0326(7) -0.0009(5) 0.0212(6) -0.0058(5)
Mn6 0.0329(6) 0.0333(6) 0.0282(7) -0.0017(5) 0.0160(5) -0.0014(5)
Mn7 0.0334(6) 0.0355(6) 0.0280(7) -0.0019(5) 0.0124(5) -0.0031(5)
Mn8 0.0322(6) 0.0336(6) 0.0311(7) -0.0001(5) 0.0132(5) 0.0013(5)
Mn9 0.0310(7) 0.0472(7) 0.0382(8) -0.0009(6) 0.0148(6) -0.0014(5)
Mn10 0.0327(7) 0.0566(8) 0.0326(8) -0.0025(6) 0.0110(6) 0.0041(6)
Mn11 0.0396(7) 0.0402(7) 0.0350(8) -0.0040(6) 0.0130(6) -0.0073(5)
Mn12 0.0490(8) 0.0385(7) 0.0423(8) -0.0089(6) 0.0162(7) -0.0007(6)
Mn13 0.0468(8) 0.0373(7) 0.0445(9) -0.0019(6) 0.0162(7) 0.0102(6)
Mn14 0.0445(7) 0.0411(7) 0.0300(7) 0.0027(6) 0.0192(6) -0.0025(6)
Mn15 0.0387(7) 0.0425(7) 0.0276(7) -0.0024(6) 0.0154(6) -0.0041(5)
Mn16 0.0361(7) 0.0539(8) 0.0298(7) 0.0002(6) 0.0095(6) -0.0082(6)
Mn17 0.0644(10) 0.0610(9) 0.0360(8) -0.0031(7) 0.0277(8) -0.0007(7)
O1 0.042(3) 0.029(3) 0.031(3) -0.002(2) 0.023(3) -0.004(2)
O2 0.033(3) 0.027(2) 0.029(3) 0.001(2) 0.016(2) 0.000(2)
O3 0.032(3) 0.034(3) 0.026(3) -0.004(2) 0.014(2) 0.000(2)
O4 0.043(3) 0.032(3) 0.036(3) 0.005(2) 0.017(3) 0.006(2)
O5 0.032(3) 0.036(3) 0.026(3) 0.000(2) 0.013(2) -0.002(2)
O6 0.045(3) 0.034(3) 0.042(4) 0.000(3) 0.014(3) 0.002(2)
O7 0.039(3) 0.034(3) 0.036(3) 0.001(2) 0.021(3) 0.000(2)
O8 0.035(3) 0.039(3) 0.027(3) 0.000(2) 0.016(2) 0.000(2)
O9 0.034(3) 0.032(3) 0.029(3) -0.001(2) 0.016(2) -0.001(2)
O10 0.038(3) 0.041(3) 0.037(3) 0.001(3) 0.019(3) 0.000(2)
O11 0.035(3) 0.043(3) 0.024(3) 0.002(2) 0.010(2) -0.002(2)
O12 0.029(3) 0.046(3) 0.038(3) 0.003(3) 0.015(3) 0.004(2)
O13 0.037(3) 0.047(3) 0.032(3) 0.005(3) 0.013(3) 0.006(3)
O14 0.041(3) 0.053(3) 0.029(3) -0.005(3) 0.022(3) -0.008(3)
O15 0.062(4) 0.054(4) 0.051(4) 0.015(3) 0.031(4) 0.021(3)
O16 0.058(4) 0.043(3) 0.040(4) 0.006(3) 0.025(3) 0.004(3)
O17 0.082(5) 0.035(3) 0.066(5) -0.001(3) 0.049(4) -0.006(3)
O18 0.057(4) 0.038(3) 0.046(4) -0.001(3) 0.027(3) -0.007(3)
O19 0.037(3) 0.051(3) 0.034(3) 0.000(3) 0.018(3) 0.002(3)
O20 0.054(4) 0.041(3) 0.039(4) 0.000(3) 0.024(3) -0.007(3)
O21 0.055(4) 0.049(3) 0.036(4) 0.000(3) 0.024(3) -0.009(3)
O22 0.032(3) 0.041(3) 0.030(3) -0.003(2) 0.014(3) -0.005(2)
O23 0.040(3) 0.046(3) 0.039(4) 0.004(3) 0.014(3) -0.003(3)
O24 0.033(3) 0.048(3) 0.041(4) -0.006(3) 0.020(3) 0.000(2)
O25 0.039(3) 0.050(3) 0.044(4) -0.003(3) 0.019(3) -0.004(3)
O26 0.041(3) 0.048(3) 0.045(4) -0.008(3) 0.025(3) -0.002(3)
O27 0.038(3) 0.053(4) 0.048(4) -0.011(3) 0.020(3) 0.004(3)
O28 0.046(4) 0.061(4) 0.054(4) -0.003(3) 0.026(3) 0.003(3)
O29 0.041(4) 0.070(4) 0.054(5) 0.002(4) 0.020(3) 0.001(3)
O30 0.038(3) 0.082(5) 0.044(4) 0.008(4) 0.017(3) 0.011(3)
O31 0.045(4) 0.077(5) 0.039(4) 0.006(3) 0.014(3) 0.017(3)
O32 0.042(4) 0.071(4) 0.034(4) 0.000(3) 0.008(3) 0.010(3)
O33 0.047(4) 0.054(4) 0.048(4) -0.010(3) 0.015(3) -0.004(3)
O34 0.045(4) 0.054(4) 0.053(4) -0.007(3) 0.015(3) 0.001(3)
O35 0.067(5) 0.049(4) 0.060(5) -0.008(4) 0.013(4) -0.008(3)
O36 0.082(5) 0.044(4) 0.064(5) -0.009(4) 0.031(4) -0.006(3)
O37 0.058(4) 0.054(4) 0.039(4) -0.009(3) 0.018(3) 0.002(3)
O38 0.052(4) 0.060(4) 0.040(4) -0.015(3) 0.017(3) -0.004(3)
O39 0.046(4) 0.061(4) 0.050(4) -0.001(3) 0.018(3) -0.019(3)
O40 0.046(4) 0.051(4) 0.048(4) 0.008(3) 0.013(3) -0.011(3)
O41 0.070(5) 0.066(5) 0.071(6) -0.032(4) 0.013(4) 0.018(4)
O42 0.069(5) 0.054(4) 0.063(5) -0.018(4) 0.027(4) 0.016(3)
O43 0.044(3) 0.043(3) 0.035(3) 0.002(3) 0.024(3) 0.002(3)
O44 0.053(4) 0.062(4) 0.030(4) 0.009(3) 0.015(3) -0.006(3)
O45 0.073(5) 0.064(4) 0.040(4) 0.011(3) 0.025(4) 0.005(4)
O46 0.058(4) 0.102(6) 0.039(4) -0.001(4) 0.013(4) -0.039(4)
O47 0.038(3) 0.060(4) 0.028(3) 0.003(3) 0.011(3) -0.004(3)
O48 0.054(4) 0.052(4) 0.032(4) -0.007(3) 0.021(3) -0.003(3)
O49 0.078(5) 0.060(4) 0.043(4) -0.005(4) 0.031(4) -0.001(4)
O50 0.118(8) 0.078(5) 0.087(7) -0.013(5) 0.066(6) -0.006(5)
O51 0.082(6) 0.082(6) 0.094(7) -0.005(5) 0.052(5) -0.004(5)
O52 0.149(9) 0.076(5) 0.051(5) 0.000(4) 0.051(6) 0.008(5)
O53 0.164(10) 0.096(7) 0.067(6) -0.004(5) 0.061(7) 0.002(7)
N1 0.050(5) 0.066(5) 0.056(6) 0.003(5) 0.023(4) 0.009(4)
N2 0.093(8) 0.083(8) 0.078(8) -0.029(6) 0.042(7) 0.010(7)
C1 0.062(6) 0.048(5) 0.048(6) 0.003(5) 0.021(5) 0.009(5)
C2 0.096(10) 0.142(13) 0.041(7) 0.021(8) 0.022(7) 0.069(9)
C3 0.087(9) 0.073(7) 0.052(7) 0.026(6) 0.029(6) 0.036(7)
C4 0.124(12) 0.166(15) 0.063(9) 0.054(10) 0.040(9) 0.106(12)
C5 0.151(15) 0.068(8) 0.093(12) 0.025(8) 0.023(11) 0.025(9)
C6 0.102(12) 0.131(14) 0.116(14) 0.020(11) 0.044(11) 0.052(10)
C7 0.069(6) 0.029(4) 0.041(5) 0.006(4) 0.027(5) 0.002(4)
C8 0.078(7) 0.037(5) 0.054(7) -0.003(5) 0.025(6) -0.010(5)
C9 0.097(9) 0.035(5) 0.107(11) 0.003(6) 0.057(9) 0.000(5)
C10 0.104(11) 0.044(6) 0.20(2) 0.005(9) 0.092(13) -0.003(6)
C11 0.118(12) 0.042(6) 0.172(17) 0.004(8) 0.081(12) -0.016(7)
C12 0.156(16) 0.098(11) 0.089(12) 0.048(10) 0.043(11) 0.029(11)
C13 0.061(6) 0.039(5) 0.043(6) 0.002(4) 0.028(5) 0.000(4)
C14 0.062(6) 0.061(6) 0.043(6) -0.002(5) 0.033(5) -0.018(5)
C15 0.081(8) 0.071(7) 0.043(6) 0.007(5) 0.030(6) -0.019(6)
C16 0.069(7) 0.087(8) 0.061(7) 0.006(6) 0.037(6) -0.026(6)
C17 0.089(9) 0.079(8) 0.046(7) 0.005(6) 0.024(6) -0.023(6)
C18 0.082(9) 0.065(7) 0.086(10) 0.019(7) 0.033(7) -0.016(6)
C19 0.035(5) 0.044(5) 0.038(5) -0.009(4) 0.020(4) -0.008(4)
C20 0.044(5) 0.051(5) 0.046(6) -0.007(5) 0.009(5) -0.004(4)
C21 0.049(6) 0.056(6) 0.053(7) -0.001(5) 0.008(5) -0.017(5)
C22 0.044(6) 0.082(8) 0.079(9) 0.007(7) 0.015(6) -0.010(5)
C23 0.062(8) 0.063(7) 0.146(15) -0.025(8) 0.029(9) -0.025(6)
C24 0.070(9) 0.167(15) 0.072(10) 0.014(10) 0.019(7) -0.058(9)
C25 0.045(5) 0.041(5) 0.042(6) -0.001(4) 0.023(5) 0.000(4)
C26 0.057(6) 0.067(6) 0.057(7) -0.008(5) 0.032(5) -0.012(5)
C27 0.070(8) 0.084(8) 0.081(9) -0.008(7) 0.050(7) -0.003(6)
C28 0.179(18) 0.079(9) 0.117(14) -0.019(9) 0.102(14) -0.001(10)
C29 0.062(8) 0.173(16) 0.108(13) 0.017(11) 0.049(9) 0.043(9)
C30 0.123(13) 0.135(13) 0.127(14) -0.005(11) 0.104(12) -0.005(11)
C31 0.043(5) 0.064(6) 0.058(7) -0.004(6) 0.020(5) 0.003(5)
C32 0.058(7) 0.089(9) 0.093(10) 0.004(7) 0.038(7) 0.003(6)
C33 0.073(10) 0.081(10) 0.18(2) 0.010(11) 0.038(11) -0.003(8)
C34 0.037(7) 0.094(10) 0.25(2) 0.033(13) 0.027(10) -0.008(7)
C35 0.093(12) 0.176(19) 0.135(18) -0.082(16) -0.012(12) 0.005(12)
C36 0.089(12) 0.109(13) 0.33(3) 0.115(18) 0.097(17) 0.033(10)
C37 0.037(5) 0.071(6) 0.039(6) -0.002(5) 0.004(4) 0.012(4)
C38 0.056(6) 0.083(7) 0.054(7) 0.017(6) 0.028(5) 0.019(5)
C39 0.046(6) 0.093(8) 0.052(7) 0.004(6) 0.013(5) 0.025(6)
C40 0.071(8) 0.107(10) 0.065(9) -0.014(8) 0.013(7) -0.011(7)
C41 0.053(7) 0.153(13) 0.067(9) 0.008(9) 0.021(6) 0.038(8)
C42 0.067(8) 0.124(11) 0.058(8) 0.007(8) 0.010(6) 0.036(8)
C43 0.036(5) 0.058(6) 0.036(5) -0.003(4) 0.000(4) 0.007(4)
C44 0.055(6) 0.050(5) 0.057(7) -0.003(5) 0.018(5) -0.009(5)
C45 0.052(6) 0.052(6) 0.056(7) -0.010(5) 0.015(5) -0.005(4)
C46 0.067(7) 0.070(7) 0.050(7) -0.006(6) 0.008(6) -0.003(6)
C47 0.072(8) 0.080(8) 0.052(7) -0.010(6) 0.021(6) -0.006(6)
C48 0.093(10) 0.078(8) 0.079(9) -0.019(7) 0.034(8) -0.032(7)
C49 0.048(6) 0.040(5) 0.057(7) -0.003(5) 0.009(5) -0.009(4)
C50 0.110(11) 0.063(7) 0.118(13) 0.018(8) 0.071(10) 0.010(7)
C51 0.22(2) 0.037(7) 0.059(13) -0.005(7) 0.043(11) 0.005(9)
C52 0.19(2) 0.045(9) 0.087(15) -0.031(12) 0.046(17) -0.008(11)
C53 0.23(3) 0.048(9) 0.13(3) -0.014(12) 0.09(3) 0.009(17)
C54 0.15(2) 0.056(13) 0.097(17) -0.027(12) 0.026(14) -0.039(11)
C50D 0.110(11) 0.063(7) 0.118(13) 0.018(8) 0.071(10) 0.010(7)
C51D 0.22(2) 0.037(7) 0.059(13) -0.005(7) 0.043(11) 0.005(9)
C52D 0.19(2) 0.045(9) 0.087(15) -0.031(12) 0.046(17) -0.008(11)
C53D 0.23(3) 0.048(9) 0.13(3) -0.014(12) 0.09(3) 0.009(17)
C55 0.073(7) 0.039(5) 0.044(6) -0.009(4) 0.027(6) -0.001(5)
C56 0.064(7) 0.058(6) 0.044(6) -0.011(5) 0.017(5) -0.007(5)
C57 0.070(7) 0.076(7) 0.059(8) -0.022(6) 0.016(6) -0.010(6)
C58 0.089(10) 0.145(14) 0.062(9) -0.031(9) 0.017(8) 0.000(9)
C59 0.162(17) 0.089(10) 0.078(11) -0.022(9) 0.019(11) -0.048(11)
C60 0.137(16) 0.126(14) 0.147(18) -0.088(13) -0.016(13) 0.059(12)
C61 0.046(5) 0.051(5) 0.055(7) -0.001(5) 0.016(5) -0.017(4)
C67 0.084(9) 0.067(7) 0.087(10) -0.043(7) 0.017(8) 0.020(6)
C68 0.111(14) 0.20(2) 0.109(15) -0.065(14) -0.013(11) 0.069(14)
C73 0.058(6) 0.057(6) 0.042(6) 0.000(5) 0.020(5) -0.017(5)
C74 0.052(6) 0.055(6) 0.037(5) 0.006(4) 0.012(5) -0.007(4)
C75 0.063(7) 0.069(7) 0.046(6) 0.015(5) 0.025(5) -0.001(5)
C76 0.065(7) 0.070(7) 0.046(6) 0.019(5) 0.014(5) -0.002(5)
C77 0.053(7) 0.089(9) 0.104(11) 0.047(8) 0.009(7) -0.011(6)
C78 0.123(12) 0.087(9) 0.073(9) 0.023(7) 0.056(9) 0.020(8)
C79 0.066(7) 0.078(7) 0.025(5) -0.011(5) 0.015(5) -0.015(6)
C80 0.070(7) 0.080(7) 0.037(6) 0.011(5) 0.007(5) -0.012(6)
C81 0.065(7) 0.075(7) 0.026(5) -0.014(5) 0.007(5) -0.003(5)
C82 0.104(11) 0.108(10) 0.039(7) -0.002(7) 0.016(7) -0.008(8)
C83 0.060(7) 0.125(12) 0.059(8) -0.011(8) 0.005(6) -0.012(7)
C84 0.128(13) 0.105(11) 0.073(10) -0.002(8) 0.052(10) 0.027(9)
C85 0.045(5) 0.050(5) 0.048(6) -0.012(5) 0.018(5) -0.004(4)
C86 0.086(8) 0.060(6) 0.046(6) -0.018(5) 0.025(6) 0.008(6)
C87 0.077(8) 0.086(8) 0.058(8) -0.004(6) 0.035(7) 0.013(6)
C88 0.071(8) 0.100(10) 0.091(10) -0.007(8) 0.045(8) 0.015(7)
C89 0.081(9) 0.136(13) 0.105(12) 0.003(10) 0.060(9) 0.010(9)
C90 0.155(16) 0.104(11) 0.094(12) -0.038(9) 0.063(12) 0.025(10)
C97 0.076(7) 0.064(6) 0.082(9) -0.041(6) 0.054(7) -0.022(6)
C98 0.047(6) 0.076(7) 0.077(8) -0.026(6) 0.047(6) -0.016(5)

loop_
_atom_type_symbol
_atom_type_description
_atom_type_scat_dispersion_real
_atom_type_scat_dispersion_imag
_atom_type_scat_source
C C 0.0033 0.0016 'International Tables Vol C Tables 4.2.6.8 and 6.1.1.4'
H H 0.0000 0.0000 'International Tables Vol C Tables 4.2.6.8 and 6.1.1.4'
N N 0.0061 0.0033 'International Tables Vol C Tables 4.2.6.8 and 6.1.1.4'
O O 0.0106 0.0060 'International Tables Vol C Tables 4.2.6.8 and 6.1.1.4'
Mn Mn 0.3368 0.7283 'International Tables Vol C Tables 4.2.6.8 and 6.1.1.4'
Cl Cl 0.1484 0.1585 'International Tables Vol C Tables 4.2.6.8 and 6.1.1.4'

loop_
_geom_angle_atom_site_label_1
_geom_angle_atom_site_label_2
_geom_angle_atom_site_label_3
_geom_angle
_geom_angle_site_symmetry_1
_geom_angle_site_symmetry_3
O1 Mn1 O1 82.9(3) 2 .
O1 Mn1 O17 174.5(3) 2 .
O1 Mn1 O17 96.8(2) . .
O1 Mn1 O17 96.8(2) 2 2
O1 Mn1 O17 174.5(3) . 2
O17 Mn1 O17 83.9(4) . 2
O1 Mn1 O15 90.7(2) 2 2
O1 Mn1 O15 95.1(2) . 2
O17 Mn1 O15 83.8(3) . 2
O17 Mn1 O15 90.4(3) 2 2
O1 Mn1 O15 95.1(2) 2 .
O1 Mn1 O15 90.7(2) . .
O17 Mn1 O15 90.4(3) . .
O17 Mn1 O15 83.8(3) 2 .
O15 Mn1 O15 172.2(3) 2 .
O1 Mn1 Mn2 41.47(15) 2 .
O1 Mn1 Mn2 41.47(15) . .
O17 Mn1 Mn2 138.05(19) . .
O17 Mn1 Mn2 138.05(19) 2 .
O15 Mn1 Mn2 93.92(17) 2 .
O15 Mn1 Mn2 93.92(17) . .
O2 Mn2 O2 80.1(3) . 2
O2 Mn2 O1 172.7(2) . 2
O2 Mn2 O1 99.8(2) 2 2
O2 Mn2 O1 99.8(2) . .
O2 Mn2 O1 172.7(2) 2 .
O1 Mn2 O1 81.1(3) 2 .
O2 Mn2 O19 89.8(2) . 2
O2 Mn2 O19 87.7(2) 2 2
O1 Mn2 O19 97.5(2) 2 2
O1 Mn2 O19 85.0(2) . 2
O2 Mn2 O19 87.7(2) . .
O2 Mn2 O19 89.8(2) 2 .
O1 Mn2 O19 85.0(2) 2 .
O1 Mn2 O19 97.5(2) . .
O19 Mn2 O19 176.7(3) 2 .
O2 Mn2 Mn3 40.06(15) . .
O2 Mn2 Mn3 40.06(15) 2 .
O1 Mn2 Mn3 139.44(15) 2 .
O1 Mn2 Mn3 139.44(15) . .
O19 Mn2 Mn3 88.37(15) 2 .
O19 Mn2 Mn3 88.37(15) . .
O2 Mn2 Mn1 139.94(15) . .
O2 Mn2 Mn1 139.94(15) 2 .
O1 Mn2 Mn1 40.56(15) 2 .
O1 Mn2 Mn1 40.56(15) . .
O19 Mn2 Mn1 91.63(15) 2 .
O19 Mn2 Mn1 91.63(15) . .
Mn3 Mn2 Mn1 180.0 . .
O2 Mn3 O2 83.6(3) 2 .
O2 Mn3 O5 98.8(2) 2 2
O2 Mn3 O5 93.5(2) . 2
O2 Mn3 O5 93.5(2) 2 .
O2 Mn3 O5 98.8(2) . .
O5 Mn3 O5 163.4(3) 2 .
O2 Mn3 O3 176.5(2) 2 .
O2 Mn3 O3 95.8(2) . .
O5 Mn3 O3 84.6(2) 2 .
O5 Mn3 O3 83.1(2) . .
O2 Mn3 O3 95.8(2) 2 2
O2 Mn3 O3 176.5(2) . 2
O5 Mn3 O3 83.1(2) 2 2
O5 Mn3 O3 84.6(2) . 2
O3 Mn3 O3 85.1(3) . 2
O2 Mn3 Mn2 41.79(15) 2 .
O2 Mn3 Mn2 41.79(15) . .
O5 Mn3 Mn2 98.30(17) 2 .
O5 Mn3 Mn2 98.30(16) . .
O3 Mn3 Mn2 137.43(15) . .
O3 Mn3 Mn2 137.43(15) 2 .
O2 Mn3 Mn7 85.14(16) 2 2
O2 Mn3 Mn7 137.46(17) . 2
O5 Mn3 Mn7 48.18(15) 2 2
O5 Mn3 Mn7 122.72(16) . 2
O3 Mn3 Mn7 97.63(16) . 2
O3 Mn3 Mn7 39.02(16) 2 2
Mn2 Mn3 Mn7 115.93(3) . 2
O2 Mn3 Mn7 137.46(17) 2 .
O2 Mn3 Mn7 85.14(16) . .
O5 Mn3 Mn7 122.72(16) 2 .
O5 Mn3 Mn7 48.18(15) . .
O3 Mn3 Mn7 39.02(16) . .
O3 Mn3 Mn7 97.63(16) 2 .
Mn2 Mn3 Mn7 115.93(3) . .
Mn7 Mn3 Mn7 128.13(7) 2 .
O2 Mn3 Mn8 145.24(16) 2 .
O2 Mn3 Mn8 84.10(15) . .
O5 Mn3 Mn8 49.75(15) 2 .
O5 Mn3 Mn8 120.46(16) . .
O3 Mn3 Mn8 37.83(15) . .
O3 Mn3 Mn8 94.59(16) 2 .
Mn2 Mn3 Mn8 118.81(3) . .
Mn7 Mn3 Mn8 82.31(4) 2 .
Mn7 Mn3 Mn8 73.28(4) . .
O2 Mn3 Mn8 84.10(15) 2 2
O2 Mn3 Mn8 145.24(16) . 2
O5 Mn3 Mn8 120.46(16) 2 2
O5 Mn3 Mn8 49.75(15) . 2
O3 Mn3 Mn8 94.59(16) . 2
O3 Mn3 Mn8 37.83(15) 2 2
Mn2 Mn3 Mn8 118.81(3) . 2
Mn7 Mn3 Mn8 73.28(4) 2 2
Mn7 Mn3 Mn8 82.31(4) . 2
Mn8 Mn3 Mn8 122.38(7) . 2
O6 Mn4 O6 105.4(3) 2 .
O6 Mn4 O3 91.4(2) 2 2
O6 Mn4 O3 163.1(2) . 2
O6 Mn4 O3 163.1(2) 2 .
O6 Mn4 O3 91.4(2) . .
O3 Mn4 O3 71.8(3) 2 .
O6 Mn4 O4 112.0(2) 2 .
O6 Mn4 O4 68.7(2) . .
O3 Mn4 O4 106.64(19) 2 .
O3 Mn4 O4 72.44(18) . .
O6 Mn4 O4 68.7(2) 2 2
O6 Mn4 O4 112.0(2) . 2
O3 Mn4 O4 72.44(18) 2 2
O3 Mn4 O4 106.64(19) . 2
O4 Mn4 O4 178.9(3) . 2
O6 Mn4 Mn13 32.25(16) 2 2
O6 Mn4 Mn13 107.47(16) . 2
O3 Mn4 Mn13 85.94(13) 2 2
O3 Mn4 Mn13 143.16(14) . 2
O4 Mn4 Mn13 143.65(14) . 2
O4 Mn4 Mn13 37.17(13) 2 2
O6 Mn4 Mn13 107.47(16) 2 .
O6 Mn4 Mn13 32.25(16) . .
O3 Mn4 Mn13 143.16(14) 2 .
O3 Mn4 Mn13 85.94(13) . .
O4 Mn4 Mn13 37.17(13) . .
O4 Mn4 Mn13 143.65(14) 2 .
Mn13 Mn4 Mn13 126.48(7) 2 .
O6 Mn4 Mn8 143.36(16) 2 .
O6 Mn4 Mn8 82.78(15) . .
O3 Mn4 Mn8 84.53(14) 2 .
O3 Mn4 Mn8 35.97(13) . .
O4 Mn4 Mn8 37.06(12) . .
O4 Mn4 Mn8 141.95(14) 2 .
Mn13 Mn4 Mn8 169.37(5) 2 .
Mn13 Mn4 Mn8 61.32(3) . .
O6 Mn4 Mn8 82.78(15) 2 2
O6 Mn4 Mn8 143.36(16) . 2
O3 Mn4 Mn8 35.96(13) 2 2
O3 Mn4 Mn8 84.53(13) . 2
O4 Mn4 Mn8 141.95(14) . 2
O4 Mn4 Mn8 37.06(12) 2 2
Mn13 Mn4 Mn8 61.32(3) 2 2
Mn13 Mn4 Mn8 169.37(5) . 2
Mn8 Mn4 Mn8 112.09(6) . 2
O1 Mn5 O7 95.6(2) . .
O1 Mn5 O18 92.8(2) . .
O7 Mn5 O18 171.3(3) . .
O1 Mn5 O20 172.4(3) . .
O7 Mn5 O20 90.7(2) . .
O18 Mn5 O20 81.1(2) . .
O1 Mn5 O22 86.4(2) . .
O7 Mn5 O22 79.8(2) . .
O18 Mn5 O22 103.0(2) . .
O20 Mn5 O22 90.5(2) . .
O1 Mn5 O16 93.1(2) . .
O7 Mn5 O16 80.1(2) . .
O18 Mn5 O16 97.3(2) . .
O20 Mn5 O16 92.2(2) . .
O22 Mn5 O16 159.7(2) . .
O1 Mn5 Mn14 110.31(17) . .
O7 Mn5 Mn14 35.30(17) . .
O18 Mn5 Mn14 138.4(2) . .
O20 Mn5 Mn14 77.30(19) . .
O22 Mn5 Mn14 112.25(15) . .
O16 Mn5 Mn14 49.15(16) . .
O1 Mn5 Mn6 86.40(16) . .
O7 Mn5 Mn6 33.94(17) . .
O18 Mn5 Mn6 149.5(2) . .
O20 Mn5 Mn6 96.50(17) . .
O22 Mn5 Mn6 46.52(14) . .
O16 Mn5 Mn6 113.17(16) . .
Mn14 Mn5 Mn6 68.75(4) . .
O9 Mn6 O7 170.3(2) . .
O9 Mn6 O2 91.2(2) . .
O7 Mn6 O2 91.4(2) . .
O9 Mn6 O24 89.6(2) . .
O7 Mn6 O24 87.7(2) . .
O2 Mn6 O24 178.7(2) . .
O9 Mn6 O8 94.8(2) . .
O7 Mn6 O8 94.6(2) . .
O2 Mn6 O8 90.1(2) . .
O24 Mn6 O8 90.8(2) . .
O9 Mn6 O22 92.5(2) . .
O7 Mn6 O22 78.0(2) . .
O2 Mn6 O22 92.7(2) . .
O24 Mn6 O22 86.2(2) . .
O8 Mn6 O22 172.1(2) . .
O9 Mn6 Mn5 137.38(17) . .
O7 Mn6 Mn5 33.54(17) . .
O2 Mn6 Mn5 86.97(15) . .
O24 Mn6 Mn5 91.76(17) . .
O8 Mn6 Mn5 127.78(15) . .
O22 Mn6 Mn5 45.15(14) . .
O8 Mn7 O11 84.4(2) . .
O8 Mn7 O10 160.9(2) . .
O11 Mn7 O10 93.5(2) . .
O8 Mn7 O3 94.8(2) . .
O11 Mn7 O3 170.6(2) . .
O10 Mn7 O3 90.3(2) . .
O8 Mn7 O5 103.4(2) . .
O11 Mn7 O5 96.7(2) . .
O10 Mn7 O5 95.7(2) . .
O3 Mn7 O5 74.3(2) . .
O8 Mn7 O26 86.0(2) . .
O11 Mn7 O26 96.3(2) . .
O10 Mn7 O26 75.4(2) . .
O3 Mn7 O26 93.0(2) . .
O5 Mn7 O26 164.7(2) . .
O8 Mn7 Mn15 41.40(17) . .
O11 Mn7 Mn15 43.27(16) . .
O10 Mn7 Mn15 131.85(19) . .
O3 Mn7 Mn15 136.11(16) . .
O5 Mn7 Mn15 107.32(14) . .
O26 Mn7 Mn15 87.76(15) . .
O8 Mn7 Mn3 89.08(17) . .
O11 Mn7 Mn3 131.65(18) . .
O10 Mn7 Mn3 106.17(18) . .
O3 Mn7 Mn3 38.95(15) . .
O5 Mn7 Mn3 38.87(13) . .
O26 Mn7 Mn3 131.04(16) . .
Mn15 Mn7 Mn3 118.41(5) . .
O9 Mn8 O12 82.4(2) . .
O9 Mn8 O3 91.9(2) . .
O12 Mn8 O3 169.1(2) . .
O9 Mn8 O4 164.4(2) . .
O12 Mn8 O4 96.4(2) . .
O3 Mn8 O4 91.6(2) . .
O9 Mn8 O5 97.7(2) . 2
O12 Mn8 O5 96.6(2) . 2
O3 Mn8 O5 74.9(2) . 2
O4 Mn8 O5 97.8(2) . 2
O9 Mn8 O27 86.1(2) . .
O12 Mn8 O27 93.0(2) . .
O3 Mn8 O27 95.8(2) . .
O4 Mn8 O27 78.4(2) . .
O5 Mn8 O27 170.0(2) 2 .
O9 Mn8 Mn9 41.33(16) . .
O12 Mn8 Mn9 42.10(17) . .
O3 Mn8 Mn9 133.17(17) . .
O4 Mn8 Mn9 132.79(17) . .
O5 Mn8 Mn9 106.75(14) 2 .
O27 Mn8 Mn9 82.23(15) . .
O9 Mn8 Mn3 85.46(16) . .
O12 Mn8 Mn3 131.20(18) . .
O3 Mn8 Mn3 38.58(15) . .
O4 Mn8 Mn3 106.48(17) . .
O5 Mn8 Mn3 38.83(13) 2 .
O27 Mn8 Mn3 133.10(16) . .
Mn9 Mn8 Mn3 118.05(5) . .
O9 Mn8 Mn4 135.18(17) . .
O12 Mn8 Mn4 142.23(18) . .
O3 Mn8 Mn4 43.53(16) . .
O4 Mn8 Mn4 48.89(17) . .
O5 Mn8 Mn4 77.45(13) 2 .
O27 Mn8 Mn4 93.30(15) . .
Mn9 Mn8 Mn4 174.31(6) . .
Mn3 Mn8 Mn4 62.76(4) . .
O9 Mn9 O12 82.9(2) . .
O9 Mn9 O29 172.7(3) . .
O12 Mn9 O29 93.9(3) . .
O9 Mn9 O25 93.2(2) . .
O12 Mn9 O25 169.3(3) . .
O29 Mn9 O25 88.8(3) . .
O9 Mn9 O23 95.0(2) . .
O12 Mn9 O23 99.9(2) . .
O29 Mn9 O23 92.0(3) . .
O25 Mn9 O23 90.3(2) . .
O9 Mn9 O28 92.2(2) . .
O12 Mn9 O28 86.5(2) . .
O29 Mn9 O28 81.0(3) . .
O25 Mn9 O28 83.7(2) . .
O23 Mn9 O28 170.8(2) . .
O9 Mn9 Mn8 41.56(16) . .
O12 Mn9 Mn8 42.35(17) . .
O29 Mn9 Mn8 133.7(2) . .
O25 Mn9 Mn8 131.35(19) . .
O23 Mn9 Mn8 107.21(16) . .
O28 Mn9 Mn8 81.95(16) . .
O13 Mn10 O12 92.7(2) . .
O13 Mn10 O30 167.7(3) . .
O12 Mn10 O30 89.0(3) . .
O13 Mn10 O31 92.2(3) . .
O12 Mn10 O31 157.7(3) . .
O30 Mn10 O31 81.8(3) . .
O13 Mn10 O33 97.1(3) . .
O12 Mn10 O33 106.7(3) . .
O30 Mn10 O33 94.0(3) . .
O31 Mn10 O33 94.3(3) . .
O13 Mn10 Mn16 29.89(19) . 2
O12 Mn10 Mn16 115.69(17) . 2
O30 Mn10 Mn16 154.2(2) . 2
O31 Mn10 Mn16 77.41(19) . 2
O33 Mn10 Mn16 72.69(19) . 2
O10 Mn11 O4 86.7(3) . 2
O10 Mn11 O39 175.2(3) . .
O4 Mn11 O39 92.1(3) 2 .
O10 Mn11 O37 90.6(3) . .
O4 Mn11 O37 177.3(3) 2 .
O39 Mn11 O37 90.6(3) . .
O10 Mn11 O13 94.2(2) . 2
O4 Mn11 O13 97.7(2) 2 2
O39 Mn11 O13 90.5(3) . 2
O37 Mn11 O13 82.1(2) . 2
O10 Mn11 O35 80.7(3) . .
O4 Mn11 O35 97.1(3) 2 .
O39 Mn11 O35 94.9(3) . .
O37 Mn11 O35 82.7(3) . .
O13 Mn11 O35 164.0(3) 2 .
O10 Mn11 Mn12 35.80(17) . .
O4 Mn11 Mn12 101.94(18) 2 .
O39 Mn11 Mn12 140.4(2) . .
O37 Mn11 Mn12 75.98(19) . .
O13 Mn11 Mn12 123.20(16) 2 .
O35 Mn11 Mn12 47.13(19) . .
O6 Mn12 O10 88.2(3) . .
O6 Mn12 O41 93.6(3) . .
O10 Mn12 O41 173.8(3) . .
O6 Mn12 O38 178.9(3) . .
O10 Mn12 O38 91.9(3) . .
O41 Mn12 O38 86.4(3) . .
O6 Mn12 O35 91.7(3) . .
O10 Mn12 O35 79.3(2) . .
O41 Mn12 O35 106.6(3) . .
O38 Mn12 O35 87.2(3) . .
O6 Mn12 O26 95.1(2) . .
O10 Mn12 O26 79.6(2) . .
O41 Mn12 O26 94.3(3) . .
O38 Mn12 O26 86.0(3) . .
O35 Mn12 O26 157.6(2) . .
O6 Mn12 Mn11 99.65(19) . .
O10 Mn12 Mn11 34.54(17) . .
O41 Mn12 Mn11 150.3(2) . .
O38 Mn12 Mn11 79.8(2) . .
O35 Mn12 Mn11 46.91(18) . .
O26 Mn12 Mn11 110.76(15) . .
O6 Mn13 O4 87.1(3) . .
O6 Mn13 O40 178.8(3) . 2
O4 Mn13 O40 92.0(3) . 2
O6 Mn13 O42 93.5(3) . .
O4 Mn13 O42 166.6(3) . .
O40 Mn13 O42 87.6(3) 2 .
O6 Mn13 O36 92.2(3) . 2
O4 Mn13 O36 104.7(3) . 2
O40 Mn13 O36 87.3(3) 2 2
O42 Mn13 O36 88.7(3) . 2
O6 Mn13 O27 95.0(2) . .
O4 Mn13 O27 78.4(2) . .
O40 Mn13 O27 85.6(2) 2 .
O42 Mn13 O27 88.3(3) . .
O36 Mn13 O27 172.3(3) 2 .
O6 Mn13 Mn4 38.96(19) . .
O4 Mn13 Mn4 49.01(17) . .
O40 Mn13 Mn4 139.95(19) 2 .
O42 Mn13 Mn4 132.4(2) . .
O36 Mn13 Mn4 93.8(2) 2 .
O27 Mn13 Mn4 93.43(14) . .
O7 Mn14 O43 89.1(2) . .
O7 Mn14 O44 165.9(3) . .
O43 Mn14 O44 89.0(3) . .
O7 Mn14 O21 95.2(3) . .
O43 Mn14 O21 168.5(3) . .
O44 Mn14 O21 89.3(3) . .
O7 Mn14 O14 92.0(2) . .
O43 Mn14 O14 84.4(2) . .
O44 Mn14 O14 101.7(3) . .
O21 Mn14 O14 84.9(2) . .
O7 Mn14 O16 76.9(2) . .
O43 Mn14 O16 107.3(2) . .
O44 Mn14 O16 90.4(3) . .
O21 Mn14 O16 84.0(2) . .
O14 Mn14 O16 163.4(2) . .
O7 Mn14 Mn5 34.93(16) . .
O43 Mn14 Mn5 112.00(18) . .
O44 Mn14 Mn5 134.9(2) . .
O21 Mn14 Mn5 76.88(19) . .
O14 Mn14 Mn5 119.05(16) . .
O16 Mn14 Mn5 46.10(16) . .
O7 Mn14 Mn15 85.71(16) . .
O43 Mn14 Mn15 46.52(17) . .
O44 Mn14 Mn15 103.0(2) . .
O21 Mn14 Mn15 123.12(19) . .
O14 Mn14 Mn15 38.39(14) . .
O16 Mn14 Mn15 149.25(15) . .
Mn5 Mn14 Mn15 120.64(5) . .
O8 Mn15 O11 84.4(2) . .
O8 Mn15 O14 93.9(2) . .
O11 Mn15 O14 177.7(3) . .
O8 Mn15 O47 178.9(3) . .
O11 Mn15 O47 96.4(2) . .
O14 Mn15 O47 85.3(2) . .
O8 Mn15 O48 93.8(2) . .
O11 Mn15 O48 89.0(2) . .
O14 Mn15 O48 89.5(2) . .
O47 Mn15 O48 87.0(2) . .
O8 Mn15 O43 90.9(2) . .
O11 Mn15 O43 100.8(2) . .
O14 Mn15 O43 80.7(2) . .
O47 Mn15 O43 88.2(2) . .
O48 Mn15 O43 169.5(2) . .
O8 Mn15 Mn7 41.70(16) . .
O11 Mn15 Mn7 43.00(17) . .
O14 Mn15 Mn7 135.17(19) . .
O47 Mn15 Mn7 139.16(18) . .
O48 Mn15 Mn7 88.32(16) . .
O43 Mn15 Mn7 101.40(15) . .
O8 Mn15 Mn14 88.10(17) . .
O11 Mn15 Mn14 137.02(18) . .
O14 Mn15 Mn14 44.29(16) . .
O47 Mn15 Mn14 90.79(19) . .
O48 Mn15 Mn14 133.73(16) . .
O43 Mn15 Mn14 36.92(14) . .
Mn7 Mn15 Mn14 120.46(5) . .
O13 Mn16 O11 94.8(2) 2 .
O13 Mn16 O32 93.1(3) 2 2
O11 Mn16 O32 155.4(3) . 2
O13 Mn16 O46 172.0(3) 2 .
O11 Mn16 O46 90.0(3) . .
O32 Mn16 O46 80.0(3) 2 .
O13 Mn16 O34 96.2(3) 2 2
O11 Mn16 O34 100.1(2) . 2
O32 Mn16 O34 102.1(3) 2 2
O46 Mn16 O34 89.2(3) . 2
O13 Mn16 Mn10 30.10(18) 2 2
O11 Mn16 Mn10 121.43(17) . 2
O32 Mn16 Mn10 73.78(19) 2 2
O46 Mn16 Mn10 147.5(2) . 2
O34 Mn16 Mn10 78.13(19) 2 2
O45 Mn17 O14 95.1(3) . .
O45 Mn17 O49 136.2(3) . .
O14 Mn17 O49 95.9(2) . .
O45 Mn17 O52 83.2(3) . .
O14 Mn17 O52 173.9(3) . .
O49 Mn17 O52 81.5(3) . .
O45 Mn17 O51 138.2(3) . .
O14 Mn17 O51 94.7(3) . .
O49 Mn17 O51 82.8(3) . .
O52 Mn17 O51 90.4(4) . .
O45 Mn17 O50 82.4(3) . .
O14 Mn17 O50 103.6(3) . .
O49 Mn17 O50 135.0(3) . .
O52 Mn17 O50 82.0(3) . .
O51 Mn17 O50 55.8(3) . .
Mn5 O1 Mn1 122.9(3) . .
Mn5 O1 Mn2 132.2(3) . .
Mn1 O1 Mn2 98.0(2) . .
Mn3 O2 Mn2 98.2(2) . .
Mn3 O2 Mn6 130.6(3) . .
Mn2 O2 Mn6 131.2(3) . .
Mn8 O3 Mn3 103.6(2) . .
Mn8 O3 Mn7 138.9(3) . .
Mn3 O3 Mn7 102.0(2) . .
Mn8 O3 Mn4 100.5(2) . .
Mn3 O3 Mn4 101.5(2) . .
Mn7 O3 Mn4 105.2(2) . .
Mn11 O4 Mn8 123.4(3) 2 .
Mn11 O4 Mn13 116.1(3) 2 .
Mn8 O4 Mn13 115.0(3) . .
Mn11 O4 Mn4 105.2(2) 2 .
Mn8 O4 Mn4 94.0(2) . .
Mn13 O4 Mn4 93.8(2) . .
Mn3 O5 Mn7 93.0(2) . .
Mn3 O5 Mn8 91.4(2) . 2
Mn7 O5 Mn8 121.3(2) . 2
Mn13 O6 Mn12 132.2(3) . .
Mn13 O6 Mn4 108.8(3) . .
Mn12 O6 Mn4 111.7(3) . .
Mn5 O7 Mn14 109.8(3) . .
Mn5 O7 Mn6 112.5(3) . .
Mn14 O7 Mn6 135.9(3) . .
Mn15 O8 Mn7 96.9(3) . .
Mn15 O8 Mn6 131.2(3) . .
Mn7 O8 Mn6 127.0(3) . .
Mn9 O9 Mn6 125.8(3) . .
Mn9 O9 Mn8 97.1(3) . .
Mn6 O9 Mn8 134.2(3) . .
Mn11 O10 Mn12 109.7(3) . .
Mn11 O10 Mn7 130.5(3) . .
Mn12 O10 Mn7 116.4(3) . .
Mn7 O11 Mn16 132.1(3) . .
Mn7 O11 Mn15 93.7(2) . .
Mn16 O11 Mn15 127.8(3) . .
Mn10 O12 Mn9 128.7(3) . .
Mn10 O12 Mn8 133.1(3) . .
Mn9 O12 Mn8 95.5(3) . .
Mn16 O13 Mn10 120.0(3) 2 .
Mn16 O13 Mn11 118.6(3) 2 2
Mn10 O13 Mn11 111.9(3) . 2
Mn15 O14 Mn17 111.2(3) . .
Mn15 O14 Mn14 97.3(2) . .
Mn17 O14 Mn14 116.1(3) . .
C1 O15 Mn1 129.5(7) . .
C1 O16 Mn5 130.9(6) . .
C1 O16 Mn14 124.4(6) . .
Mn5 O16 Mn14 84.8(2) . .
C7 O17 Mn1 131.1(6) . .
C7 O18 Mn5 131.7(6) . .
C13 O20 Mn5 128.3(6) . .
C13 O21 Mn14 130.3(6) . .
C19 O22 Mn5 136.3(5) . .
C19 O22 Mn6 131.4(5) . .
Mn5 O22 Mn6 88.3(2) . .
C19 O23 Mn9 125.0(6) . .
C25 O24 Mn6 126.4(6) . .
C25 O25 Mn9 132.7(5) . .
Mn12 O26 Mn7 88.07(19) . .
N1 O27 Mn8 125.4(6) . .
N1 O27 Mn13 123.9(5) . .
Mn8 O27 Mn13 87.3(2) . .
N1 O28 Mn9 126.9(5) . .
C31 O29 Mn9 129.4(6) . .
C31 O30 Mn10 132.3(6) . .
C37 O31 Mn10 129.3(6) . .
C37 O32 Mn16 132.1(6) . 2
C43 O33 Mn10 132.0(6) . .
C43 O34 Mn16 123.0(6) . 2
C49 O35 Mn11 129.2(7) . .
C49 O35 Mn12 131.3(7) . .
Mn11 O35 Mn12 86.0(2) . .
C49 O36 Mn13 129.2(6) . 2
C55 O37 Mn11 131.5(7) . .
C55 O38 Mn12 128.4(6) . .
C61 O39 Mn11 135.0(7) . .
C61 O40 Mn13 129.0(6) . 2
C67 O41 Mn12 131.4(7) . .
C67 O42 Mn13 131.4(6) . .
Mn14 O43 Mn15 96.6(2) . .
C73 O44 Mn14 136.6(7) . .
C73 O45 Mn17 141.1(7) . .
C79 O46 Mn16 136.1(7) . .
C79 O47 Mn15 131.3(6) . .
C85 O48 Mn15 128.9(6) . .
C85 O49 Mn17 132.5(6) . .
N2 O50 Mn17 92.6(7) . .
N2 O51 Mn17 94.3(7) . .
C91 O52 Mn17 133.0(11) . .
O28 N1 C97 120.7(9) . .
O28 N1 O27 121.1(8) . .
C97 N1 O27 118.2(9) . .
C98 N2 O51 123.4(12) . .
C98 N2 O50 119.4(12) . .
O51 N2 O50 117.3(11) . .
O15 C1 O16 124.6(9) . .
O15 C1 C2 119.9(9) . .
O16 C1 C2 115.5(9) . .
C3 C2 C1 118.7(10) . .
C5 C3 C6 107.3(13) . .
C5 C3 C2 117.9(12) . .
C6 C3 C2 107.1(12) . .
C5 C3 C4 110.6(12) . .
C6 C3 C4 107.1(13) . .
C2 C3 C4 106.4(10) . .
O17 C7 O18 124.1(8) . .
O17 C7 C8 120.8(8) . .
O18 C7 C8 115.2(9) . .
C7 C8 C9 114.6(9) . .
C12 C9 C10 112.2(14) . .
C12 C9 C8 110.3(10) . .
C10 C9 C8 111.9(11) . .
C12 C9 C11 108.5(12) . .
C10 C9 C11 109.1(10) . .
C8 C9 C11 104.5(11) . .
O20 C13 O21 125.0(8) . .
O20 C13 C14 117.1(9) . .
O21 C13 C14 117.8(9) . .
C13 C14 C15 116.3(8) . .
C16 C15 C14 108.5(9) . .
C16 C15 C17 108.6(9) . .
C14 C15 C17 110.4(9) . .
C16 C15 C18 109.3(9) . .
C14 C15 C18 110.0(9) . .
C17 C15 C18 110.1(11) . .
O22 C19 O23 124.0(8) . .
O22 C19 C20 120.2(8) . .
O23 C19 C20 115.8(8) . .
C19 C20 C21 113.2(8) . .
C22 C21 C24 110.9(11) . .
C22 C21 C23 109.0(10) . .
C24 C21 C23 109.7(11) . .
C22 C21 C20 112.6(9) . .
C24 C21 C20 109.7(9) . .
C23 C21 C20 104.7(9) . .
O24 C25 O25 125.7(8) . .
O24 C25 C26 118.1(8) . .
O25 C25 C26 116.2(8) . .
C27 C26 C25 118.4(9) . .
C30 C27 C29 112.9(12) . .
C30 C27 C26 107.8(11) . .
C29 C27 C26 113.3(11) . .
C30 C27 C28 108.4(12) . .
C29 C27 C28 105.3(13) . .
C26 C27 C28 109.0(10) . .
O29 C31 O30 127.6(9) . .
O29 C31 C32 117.6(10) . .
O30 C31 C32 114.8(10) . .
C33 C32 C31 110.6(11) . .
C32 C33 C35 115.2(15) . .
C32 C33 C36 111.8(18) . .
C35 C33 C36 105.5(17) . .
C32 C33 C34 105.0(12) . .
C35 C33 C34 113.7(17) . .
C36 C33 C34 105.3(13) . .
O31 C37 O32 124.3(9) . .
O31 C37 C38 117.5(9) . .
O32 C37 C38 118.2(9) . .
C37 C38 C39 114.2(9) . .
C40 C39 C42 107.3(11) . .
C40 C39 C41 111.9(12) . .
C42 C39 C41 109.5(9) . .
C40 C39 C38 110.7(9) . .
C42 C39 C38 109.0(10) . .
C41 C39 C38 108.4(10) . .
O33 C43 O34 126.5(9) . .
O33 C43 C44 117.7(9) . .
O34 C43 C44 115.7(9) . .
C45 C44 C43 114.6(9) . .
C48 C45 C47 110.6(9) . .
C48 C45 C44 108.8(10) . .
C47 C45 C44 109.7(9) . .
C48 C45 C46 108.6(10) . .
C47 C45 C46 108.3(10) . .
C44 C45 C46 110.7(9) . .
O36 C49 O35 123.0(10) . .
O36 C49 C50 117.5(10) . .
O35 C49 C50 119.4(11) . .
C49 C50 C51 107.0(13) . .
C53 C51 C54 102(2) . .
C53 C51 C52 103(2) . .
C54 C51 C52 99(2) . .
C53 C51 C50 118(2) . .
C54 C51 C50 120(2) . .
C52 C51 C50 113(2) . .
C53D C51D C52D 108(3) . .
C53D C51D C54D 109(3) . .
C52D C51D C54D 123(3) . .
O37 C55 O38 123.9(9) . .
O37 C55 C56 118.2(10) . .
O38 C55 C56 117.8(9) . .
C55 C56 C57 114.5(9) . .
C56 C57 C58 108.6(11) . .
C56 C57 C60 111.9(11) . .
C58 C57 C60 110.0(12) . .
C56 C57 C59 107.6(10) . .
C58 C57 C59 108.1(12) . .
C60 C57 C59 110.6(15) . .
O39 C61 O40 124.6(9) . .
O39 C61 C62 115.5(10) . .
O40 C61 C62 119.9(9) . .
C61 C62 C63 119.9(10) . .
C64 C63 C65 109.4 . .
C64 C63 C66 111.8 . .
C65 C63 C66 105.6 . .
C64 C63 C62 110.7(9) . .
C65 C63 C62 112.3(9) . .
C66 C63 C62 107.0(4) . .
C65D C63D C64D 117.0(16) . .
C65D C63D C66D 111(2) . .
C64D C63D C66D 115.4(18) . .
O41 C67 O42 128.0(8) . .
O41 C67 C68 114.8(9) . .
O42 C67 C68 117.2(8) . .
C67 C68 C69D 126.4(9) . .
C67 C68 C69 112.8 . .
C69D C68 C69 53.6(9) . .
C72 C69 C70 110.0 . .
C72 C69 C71 110.9 . .
C70 C69 C71 109.4 . .
C72 C69 C68 109.2 . .
C70 C69 C68 111.8 . .
C71 C69 C68 105.6 . .
C71D C69D C68 109.1(7) . .
C71D C69D C72D 125.8 . .
C68 C69D C72D 100.1(7) . .
C71D C69D C70D 113.4 . .
C68 C69D C70D 101.6(7) . .
C72D C69D C70D 103.7 . .
O45 C73 O44 124.6(10) . .
O45 C73 C74 118.7(9) . .
O44 C73 C74 116.7(9) . .
C73 C74 C75 114.1(8) . .
C76 C75 C77 109.2(10) . .
C76 C75 C74 109.9(8) . .
C77 C75 C74 109.6(9) . .
C76 C75 C78 108.9(9) . .
C77 C75 C78 110.4(11) . .
C74 C75 C78 108.8(9) . .
O46 C79 O47 124.3(9) . .
O46 C79 C80 120.4(9) . .
O47 C79 C80 115.4(9) . .
C79 C80 C81 117.0(9) . .
C82 C81 C84 107.6(10) . .
C82 C81 C80 108.1(10) . .
C84 C81 C80 107.0(10) . .
C82 C81 C83 111.3(10) . .
C84 C81 C83 110.0(11) . .
C80 C81 C83 112.5(9) . .
O48 C85 O49 123.9(9) . .
O48 C85 C86 118.9(9) . .
O49 C85 C86 117.2(9) . .
C85 C86 C87 114.7(10) . .
C90 C87 C89 110.6(11) . .
C90 C87 C88 109.9(12) . .
C89 C87 C88 108.7(12) . .
C90 C87 C86 108.1(12) . .
C89 C87 C86 110.8(11) . .
C88 C87 C86 108.8(9) . .
O52 C91 O53 124.1(16) . .
O52 C91 C92 123.1(17) . .
O53 C91 C92 112.7(16) . .
C93 C92 C91 116.3(19) . .
C94 C93 C95 99(2) . .
C94 C93 C92 106(2) . .
C95 C93 C92 124(2) . .
C94 C93 C96 99(2) . .
C95 C93 C96 106(2) . .
C92 C93 C96 119(2) . .
Cl1 C1S Cl2 108.4(11) . .
Cl3 C2S Cl4 108.4(11) . .
Cl5 C3S Cl6 117.5(13) . .

loop_
_geom_bond_atom_site_label_1
_geom_bond_atom_site_label_2
_geom_bond_distance
_geom_bond_site_symmetry_2
Mn1 O1 1.885(5) 2
Mn1 O1 1.885(5) .
Mn1 O17 1.966(6) .
Mn1 O17 1.966(6) 2
Mn1 O15 2.214(7) 2
Mn1 O15 2.214(7) .
Mn1 Mn2 2.871(2) .
Mn2 O2 1.918(5) .
Mn2 O2 1.918(5) 2
Mn2 O1 1.920(5) 2
Mn2 O1 1.920(5) .
Mn2 O19 2.273(6) 2
Mn2 O19 2.273(6) .
Mn2 Mn3 2.850(2) .
Mn3 O2 1.853(5) 2
Mn3 O2 1.853(5) .
Mn3 O5 1.905(5) 2
Mn3 O5 1.905(5) .
Mn3 O3 1.948(5) .
Mn3 O3 1.948(5) 2
Mn3 Mn7 3.0308(14) 2
Mn3 Mn7 3.0308(14) .
Mn3 Mn8 3.0364(14) .
Mn3 Mn8 3.0364(14) 2
Mn4 O6 2.127(6) 2
Mn4 O6 2.127(6) .
Mn4 O3 2.247(5) 2
Mn4 O3 2.247(5) .
Mn4 O4 2.423(6) .
Mn4 O4 2.423(6) 2
Mn4 Mn13 3.2025(15) 2
Mn4 Mn13 3.2025(15) .
Mn4 Mn8 3.2075(15) .
Mn4 Mn8 3.2075(15) 2
Mn5 O1 1.875(5) .
Mn5 O7 1.880(5) .
Mn5 O18 1.955(6) .
Mn5 O20 1.962(6) .
Mn5 O22 2.229(6) .
Mn5 O16 2.235(6) .
Mn5 Mn14 3.0895(19) .
Mn5 Mn6 3.1425(16) .
Mn6 O9 1.867(5) .
Mn6 O7 1.899(5) .
Mn6 O2 1.930(5) .
Mn6 O24 2.014(5) .
Mn6 O8 2.095(5) .
Mn6 O22 2.281(5) .
Mn7 O8 1.849(5) .
Mn7 O11 1.886(5) .
Mn7 O10 1.919(6) .
Mn7 O3 1.951(5) .
Mn7 O5 2.262(5) .
Mn7 O26 2.418(6) .
Mn7 Mn15 2.7592(17) .
Mn8 O9 1.871(5) .
Mn8 O12 1.894(6) .
Mn8 O3 1.916(5) .
Mn8 O4 1.938(5) .
Mn8 O5 2.318(5) 2
Mn8 O27 2.369(6) .
Mn8 Mn9 2.7986(17) .
Mn9 O9 1.862(5) .
Mn9 O12 1.885(6) .
Mn9 O29 1.959(7) .
Mn9 O25 1.971(6) .
Mn9 O23 2.107(6) .
Mn9 O28 2.364(7) .
Mn10 O13 1.844(6) .
Mn10 O12 1.868(6) .
Mn10 O30 1.925(6) .
Mn10 O31 1.947(7) .
Mn10 O33 2.068(7) .
Mn10 Mn16 3.1836(18) 2
Mn11 O10 1.849(6) .
Mn11 O4 1.896(6) 2
Mn11 O39 1.968(6) .
Mn11 O37 2.012(6) .
Mn11 O13 2.138(6) 2
Mn11 O35 2.248(7) .
Mn11 Mn12 3.0704(19) .
Mn12 O6 1.836(6) .
Mn12 O10 1.907(6) .
Mn12 O41 1.919(7) .
Mn12 O38 1.960(7) .
Mn12 O35 2.256(8) .
Mn12 O26 2.258(6) .
Mn13 O6 1.805(6) .
Mn13 O4 1.939(6) .
Mn13 O40 1.963(6) 2
Mn13 O42 1.981(7) .
Mn13 O36 2.135(7) 2
Mn13 O27 2.369(7) .
Mn14 O7 1.897(6) .
Mn14 O43 1.898(6) .
Mn14 O44 1.923(6) .
Mn14 O21 1.928(6) .
Mn14 O14 2.210(6) .
Mn14 O16 2.347(6) .
Mn14 Mn15 3.1394(18) .
Mn15 O8 1.838(6) .
Mn15 O11 1.895(5) .
Mn15 O14 1.966(5) .
Mn15 O47 1.982(6) .
Mn15 O48 2.267(6) .
Mn15 O43 2.293(6) .
Mn16 O13 1.832(6) 2
Mn16 O11 1.891(5) .
Mn16 O32 1.960(6) 2
Mn16 O46 1.965(7) .
Mn16 O34 2.075(7) 2
Mn16 Mn10 3.1836(18) 2
Mn17 O45 2.097(7) .
Mn17 O14 2.152(6) .
Mn17 O49 2.174(7) .
Mn17 O52 2.234(8) .
Mn17 O51 2.281(9) .
Mn17 O50 2.312(9) .
O4 Mn11 1.896(6) 2
O5 Mn8 2.318(5) 2
O13 Mn16 1.832(6) 2
O13 Mn11 2.138(6) 2
O15 C1 1.247(12) .
O16 C1 1.277(11) .
O17 C7 1.240(11) .
O18 C7 1.275(10) .
O20 C13 1.262(11) .
O21 C13 1.268(11) .
O22 C19 1.257(10) .
O23 C19 1.276(10) .
O24 C25 1.275(10) .
O25 C25 1.282(11) .
O27 N1 1.277(10) .
O28 N1 1.230(10) .
O29 C31 1.258(12) .
O30 C31 1.277(12) .
O31 C37 1.255(12) .
O32 C37 1.273(11) .
O32 Mn16 1.960(6) 2
O33 C43 1.227(11) .
O34 C43 1.271(11) .
O34 Mn16 2.075(7) 2
O35 C49 1.271(12) .
O36 C49 1.243(13) .
O36 Mn13 2.135(7) 2
O37 C55 1.258(11) .
O38 C55 1.279(12) .
O39 C61 1.262(11) .
O40 C61 1.280(12) .
O40 Mn13 1.963(6) 2
O41 C67 1.246(13) .
O42 C67 1.271(13) .
O44 C73 1.264(12) .
O45 C73 1.256(12) .
O46 C79 1.250(12) .
O47 C79 1.259(12) .
O48 C85 1.252(11) .
O49 C85 1.277(12) .
O50 N2 1.263(13) .
O51 N2 1.255(13) .
O52 C91 1.210(18) .
O53 C91 1.307(18) .
N1 C97 1.272(11) .
N2 C98 1.241(13) .
C1 C2 1.523(15) .
C2 C3 1.518(16) .
C3 C5 1.50(2) .
C3 C6 1.504(19) .
C3 C4 1.531(16) .
C7 C8 1.532(13) .
C8 C9 1.535(15) .
C9 C12 1.48(2) .
C9 C10 1.498(17) .
C9 C11 1.578(17) .
C13 C14 1.511(12) .
C14 C15 1.525(14) .
C15 C16 1.524(14) .
C15 C17 1.530(16) .
C15 C18 1.562(17) .
C19 C20 1.517(12) .
C20 C21 1.552(13) .
C21 C22 1.497(15) .
C21 C24 1.515(17) .
C21 C23 1.534(15) .
C25 C26 1.516(12) .
C26 C27 1.509(15) .
C27 C30 1.483(17) .
C27 C29 1.493(19) .
C27 C28 1.522(18) .
C31 C32 1.517(14) .
C32 C33 1.45(2) .
C33 C35 1.48(3) .
C33 C36 1.54(2) .
C33 C34 1.646(19) .
C37 C38 1.485(14) .
C38 C39 1.596(15) .
C39 C40 1.508(17) .
C39 C42 1.541(16) .
C39 C41 1.562(16) .
C43 C44 1.533(13) .
C44 C45 1.514(15) .
C45 C48 1.509(14) .
C45 C47 1.513(15) .
C45 C46 1.523(15) .
C49 C50 1.502(15) .
C50 C51 1.549(18) .
C51 C53 1.530(19) .
C51 C54 1.543(19) .
C51 C52 1.548(19) .
C51D C53D 1.487(19) .
C51D C52D 1.492(19) .
C51D C54D 1.521(19) .
C55 C56 1.503(14) .
C56 C57 1.515(15) .
C57 C58 1.521(18) .
C57 C60 1.524(19) .
C57 C59 1.54(2) .
C61 C62 1.475(14) .
C62 C63 1.562(15) .
C63 C64 1.5153 .
C63 C65 1.5437 .
C63 C66 1.5588 .
C63D C65D 1.486(17) .
C63D C64D 1.5151 .
C63D C66D 1.527(17) .
C67 C68 1.5094 .
C68 C69D 1.547(9) .
C68 C69 1.5588 .
C69 C72 1.4969 .
C69 C70 1.5150 .
C69 C71 1.5436 .
C69D C71D 1.4433 .
C69D C72D 1.5527 .
C69D C70D 1.5929 .
C73 C74 1.500(14) .
C74 C75 1.541(13) .
C75 C76 1.531(15) .
C75 C77 1.536(17) .
C75 C78 1.557(16) .
C79 C80 1.515(14) .
C80 C81 1.549(15) .
C81 C82 1.540(16) .
C81 C84 1.543(17) .
C81 C83 1.564(16) .
C85 C86 1.530(13) .
C86 C87 1.553(16) .
C87 C90 1.466(17) .
C87 C89 1.521(18) .
C87 C88 1.531(18) .
C91 C92 1.52(3) .
C92 C93 1.48(3) .
C93 C94 1.38(3) .
C93 C95 1.41(3) .
C93 C96 1.51(3) .
Cl1 C1S 1.739(10) .
Cl2 C1S 1.743(10) .
Cl3 C2S 1.759(10) .
Cl4 C2S 1.770(10) .
Cl5 C3S 1.744(10) .
Cl6 C3S 1.745(10) .

loop_
_geom_torsion_atom_site_label_1
_geom_torsion_atom_site_label_2
_geom_torsion_atom_site_label_3
_geom_torsion_atom_site_label_4
_geom_torsion
_geom_torsion_site_symmetry_1
_geom_torsion_site_symmetry_4
O1 Mn1 Mn2 O2 168.8(3) 2 .
O1 Mn1 Mn2 O2 -11.2(3) . .
O17 Mn1 Mn2 O2 -19.4(4) . .
O17 Mn1 Mn2 O2 160.6(4) 2 .
O15 Mn1 Mn2 O2 -104.5(3) 2 .
O15 Mn1 Mn2 O2 75.5(3) . .
O1 Mn1 Mn2 O2 -11.2(3) 2 2
O1 Mn1 Mn2 O2 168.8(3) . 2
O17 Mn1 Mn2 O2 160.6(4) . 2
O17 Mn1 Mn2 O2 -19.4(4) 2 2
O15 Mn1 Mn2 O2 75.5(3) 2 2
O15 Mn1 Mn2 O2 -104.5(3) . 2
O1 Mn1 Mn2 O1 180.0 . 2
O17 Mn1 Mn2 O1 171.8(4) . 2
O17 Mn1 Mn2 O1 -8.2(4) 2 2
O15 Mn1 Mn2 O1 86.7(3) 2 2
O15 Mn1 Mn2 O1 -93.3(3) . 2
O1 Mn1 Mn2 O1 180.0 2 .
O17 Mn1 Mn2 O1 -8.2(4) . .
O17 Mn1 Mn2 O1 171.8(4) 2 .
O15 Mn1 Mn2 O1 -93.3(3) 2 .
O15 Mn1 Mn2 O1 86.7(3) . .
O1 Mn1 Mn2 O19 -99.6(3) 2 2
O1 Mn1 Mn2 O19 80.4(3) . 2
O17 Mn1 Mn2 O19 72.2(4) . 2
O17 Mn1 Mn2 O19 -107.8(4) 2 2
O15 Mn1 Mn2 O19 -12.9(2) 2 2
O15 Mn1 Mn2 O19 167.1(2) . 2
O1 Mn1 Mn2 O19 80.4(3) 2 .
O1 Mn1 Mn2 O19 -99.6(3) . .
O17 Mn1 Mn2 O19 -107.8(4) . .
O17 Mn1 Mn2 O19 72.2(4) 2 .
O15 Mn1 Mn2 O19 167.1(2) 2 .
O15 Mn1 Mn2 O19 -12.9(2) . .
O1 Mn1 Mn2 Mn3 19(43) 2 .
O1 Mn1 Mn2 Mn3 -161(54) . .
O17 Mn1 Mn2 Mn3 -169(54) . .
O17 Mn1 Mn2 Mn3 11(43) 2 .
O15 Mn1 Mn2 Mn3 106(43) 2 .
O15 Mn1 Mn2 Mn3 -74(54) . .
O2 Mn2 Mn3 O2 180.0 . 2
O1 Mn2 Mn3 O2 -11.2(3) 2 2
O1 Mn2 Mn3 O2 168.8(3) . 2
O19 Mn2 Mn3 O2 88.4(3) 2 2
O19 Mn2 Mn3 O2 -91.6(3) . 2
Mn1 Mn2 Mn3 O2 -31(100) . 2
O2 Mn2 Mn3 O2 180.0 2 .
O1 Mn2 Mn3 O2 168.8(3) 2 .
O1 Mn2 Mn3 O2 -11.2(3) . .
O19 Mn2 Mn3 O2 -91.6(3) 2 .
O19 Mn2 Mn3 O2 88.4(3) . .
Mn1 Mn2 Mn3 O2 149(100) . .
O2 Mn2 Mn3 O5 86.0(3) . 2
O2 Mn2 Mn3 O5 -94.0(3) 2 2
O1 Mn2 Mn3 O5 -105.2(3) 2 2
O1 Mn2 Mn3 O5 74.8(3) . 2
O19 Mn2 Mn3 O5 -5.7(2) 2 2
O19 Mn2 Mn3 O5 174.3(2) . 2
Mn1 Mn2 Mn3 O5 -125(100) . 2
O2 Mn2 Mn3 O5 -94.0(3) . .
O2 Mn2 Mn3 O5 86.0(3) 2 .
O1 Mn2 Mn3 O5 74.8(3) 2 .
O1 Mn2 Mn3 O5 -105.2(3) . .
O19 Mn2 Mn3 O5 174.3(2) 2 .
O19 Mn2 Mn3 O5 -5.7(2) . .
Mn1 Mn2 Mn3 O5 55(100) . .
O2 Mn2 Mn3 O3 -5.1(3) . .
O2 Mn2 Mn3 O3 174.9(3) 2 .
O1 Mn2 Mn3 O3 163.7(3) 2 .
O1 Mn2 Mn3 O3 -16.3(3) . .
O19 Mn2 Mn3 O3 -96.8(3) 2 .
O19 Mn2 Mn3 O3 83.2(3) . .
Mn1 Mn2 Mn3 O3 144(100) . .
O2 Mn2 Mn3 O3 174.9(3) . 2
O2 Mn2 Mn3 O3 -5.1(3) 2 2
O1 Mn2 Mn3 O3 -16.3(3) 2 2
O1 Mn2 Mn3 O3 163.7(3) . 2
O19 Mn2 Mn3 O3 83.2(3) 2 2
O19 Mn2 Mn3 O3 -96.8(3) . 2
Mn1 Mn2 Mn3 O3 -36(100) . 2
O2 Mn2 Mn3 Mn7 133.3(2) . 2
O2 Mn2 Mn3 Mn7 -46.7(2) 2 2
O1 Mn2 Mn3 Mn7 -57.9(3) 2 2
O1 Mn2 Mn3 Mn7 122.1(3) . 2
O19 Mn2 Mn3 Mn7 41.63(14) 2 2
O19 Mn2 Mn3 Mn7 -138.37(14) . 2
Mn1 Mn2 Mn3 Mn7 -77(63) . 2
O2 Mn2 Mn3 Mn7 -46.7(2) . .
O2 Mn2 Mn3 Mn7 133.3(2) 2 .
O1 Mn2 Mn3 Mn7 122.1(3) 2 .
O1 Mn2 Mn3 Mn7 -57.9(3) . .
O19 Mn2 Mn3 Mn7 -138.37(14) 2 .
O19 Mn2 Mn3 Mn7 41.63(14) . .
Mn1 Mn2 Mn3 Mn7 103(71) . .
O2 Mn2 Mn3 Mn8 37.7(2) . .
O2 Mn2 Mn3 Mn8 -142.3(2) 2 .
O1 Mn2 Mn3 Mn8 -153.5(3) 2 .
O1 Mn2 Mn3 Mn8 26.5(3) . .
O19 Mn2 Mn3 Mn8 -53.98(14) 2 .
O19 Mn2 Mn3 Mn8 126.02(14) . .
Mn1 Mn2 Mn3 Mn8 -173(100) . .
O2 Mn2 Mn3 Mn8 -142.3(2) . 2
O2 Mn2 Mn3 Mn8 37.7(2) 2 2
O1 Mn2 Mn3 Mn8 26.5(3) 2 2
O1 Mn2 Mn3 Mn8 -153.5(3) . 2
O19 Mn2 Mn3 Mn8 126.02(14) 2 2
O19 Mn2 Mn3 Mn8 -53.98(14) . 2
Mn1 Mn2 Mn3 Mn8 7(64) . 2
O1 Mn5 Mn6 O9 -79.9(3) . .
O7 Mn5 Mn6 O9 174.5(4) . .
O18 Mn5 Mn6 O9 9.5(4) . .
O20 Mn5 Mn6 O9 93.0(3) . .
O22 Mn5 Mn6 O9 8.4(3) . .
O16 Mn5 Mn6 O9 -171.8(3) . .
Mn14 Mn5 Mn6 O9 166.6(2) . .
O1 Mn5 Mn6 O7 105.6(3) . .
O18 Mn5 Mn6 O7 -164.9(5) . .
O20 Mn5 Mn6 O7 -81.5(3) . .
O22 Mn5 Mn6 O7 -166.0(3) . .
O16 Mn5 Mn6 O7 13.8(3) . .
Mn14 Mn5 Mn6 O7 -7.8(3) . .
O1 Mn5 Mn6 O2 8.5(2) . .
O7 Mn5 Mn6 O2 -97.1(3) . .
O18 Mn5 Mn6 O2 98.0(4) . .
O20 Mn5 Mn6 O2 -178.6(3) . .
O22 Mn5 Mn6 O2 96.9(2) . .
O16 Mn5 Mn6 O2 -83.3(2) . .
Mn14 Mn5 Mn6 O2 -104.95(16) . .
O1 Mn5 Mn6 O24 -171.3(2) . .
O7 Mn5 Mn6 O24 83.1(3) . .
O18 Mn5 Mn6 O24 -81.8(4) . .
O20 Mn5 Mn6 O24 1.6(3) . .
O22 Mn5 Mn6 O24 -82.9(3) . .
O16 Mn5 Mn6 O24 96.9(2) . .
Mn14 Mn5 Mn6 O24 75.28(18) . .
O1 Mn5 Mn6 O8 96.3(3) . .
O7 Mn5 Mn6 O8 -9.3(3) . .
O18 Mn5 Mn6 O8 -174.2(4) . .
O20 Mn5 Mn6 O8 -90.7(3) . .
O22 Mn5 Mn6 O8 -175.3(3) . .
O16 Mn5 Mn6 O8 4.5(3) . .
Mn14 Mn5 Mn6 O8 -17.12(18) . .
O1 Mn5 Mn6 O22 -88.4(3) . .
O7 Mn5 Mn6 O22 166.0(3) . .
O18 Mn5 Mn6 O22 1.1(4) . .
O20 Mn5 Mn6 O22 84.6(3) . .
O16 Mn5 Mn6 O22 179.8(3) . .
Mn14 Mn5 Mn6 O22 158.19(19) . .
O2 Mn3 Mn7 O8 81.5(3) 2 .
O2 Mn3 Mn7 O8 6.5(2) . .
O5 Mn3 Mn7 O8 -84.6(3) 2 .
O5 Mn3 Mn7 O8 112.9(3) . .
O3 Mn3 Mn7 O8 -98.9(3) . .
O3 Mn3 Mn7 O8 -171.3(2) 2 .
Mn2 Mn3 Mn7 O8 35.63(17) . .
Mn7 Mn3 Mn7 O8 -144.37(17) 2 .
Mn8 Mn3 Mn7 O8 -78.79(17) . .
Mn8 Mn3 Mn7 O8 153.99(17) 2 .
O2 Mn3 Mn7 O11 -0.2(3) 2 .
O2 Mn3 Mn7 O11 -75.2(3) . .
O5 Mn3 Mn7 O11 -166.3(3) 2 .
O5 Mn3 Mn7 O11 31.2(3) . .
O3 Mn3 Mn7 O11 179.5(3) . .
O3 Mn3 Mn7 O11 107.0(3) 2 .
Mn2 Mn3 Mn7 O11 -46.1(2) . .
Mn7 Mn3 Mn7 O11 133.9(2) 2 .
Mn8 Mn3 Mn7 O11 -160.5(2) . .
Mn8 Mn3 Mn7 O11 72.3(2) 2 .
O2 Mn3 Mn7 O10 -110.2(3) 2 .
O2 Mn3 Mn7 O10 174.8(2) . .
O5 Mn3 Mn7 O10 83.7(3) 2 .
O5 Mn3 Mn7 O10 -78.8(3) . .
O3 Mn3 Mn7 O10 69.4(3) . .
O3 Mn3 Mn7 O10 -3.0(2) 2 .
Mn2 Mn3 Mn7 O10 -156.08(17) . .
Mn7 Mn3 Mn7 O10 23.92(17) 2 .
Mn8 Mn3 Mn7 O10 89.50(18) . .
Mn8 Mn3 Mn7 O10 -37.72(18) 2 .
O2 Mn3 Mn7 O3 -179.7(3) 2 .
O2 Mn3 Mn7 O3 105.3(3) . .
O5 Mn3 Mn7 O3 14.3(3) 2 .
O5 Mn3 Mn7 O3 -148.2(3) . .
O3 Mn3 Mn7 O3 -72.5(4) 2 .
Mn2 Mn3 Mn7 O3 134.5(2) . .
Mn7 Mn3 Mn7 O3 -45.5(2) 2 .
Mn8 Mn3 Mn7 O3 20.1(2) . .
Mn8 Mn3 Mn7 O3 -107.2(2) 2 .
O2 Mn3 Mn7 O5 -31.4(3) 2 .
O2 Mn3 Mn7 O5 -106.4(3) . .
O5 Mn3 Mn7 O5 162.5(3) 2 .
O3 Mn3 Mn7 O5 148.2(3) . .
O3 Mn3 Mn7 O5 75.7(3) 2 .
Mn2 Mn3 Mn7 O5 -77.3(2) . .
Mn7 Mn3 Mn7 O5 102.7(2) 2 .
Mn8 Mn3 Mn7 O5 168.3(2) . .
Mn8 Mn3 Mn7 O5 41.1(2) 2 .
O2 Mn3 Mn7 O26 165.3(3) 2 .
O2 Mn3 Mn7 O26 90.3(2) . .
O5 Mn3 Mn7 O26 -0.8(3) 2 .
O5 Mn3 Mn7 O26 -163.2(3) . .
O3 Mn3 Mn7 O26 -15.0(3) . .
O3 Mn3 Mn7 O26 -87.5(2) 2 .
Mn2 Mn3 Mn7 O26 119.46(19) . .
Mn7 Mn3 Mn7 O26 -60.54(19) 2 .
Mn8 Mn3 Mn7 O26 5.04(19) . .
Mn8 Mn3 Mn7 O26 -122.17(19) 2 .
O2 Mn3 Mn7 Mn15 51.0(2) 2 .
O2 Mn3 Mn7 Mn15 -24.01(16) . .
O5 Mn3 Mn7 Mn15 -115.1(2) 2 .
O5 Mn3 Mn7 Mn15 82.4(2) . .
O3 Mn3 Mn7 Mn15 -129.4(2) . .
O3 Mn3 Mn7 Mn15 158.18(16) 2 .
Mn2 Mn3 Mn7 Mn15 5.13(6) . .
Mn7 Mn3 Mn7 Mn15 -174.87(6) 2 .
Mn8 Mn3 Mn7 Mn15 -109.29(6) . .
Mn8 Mn3 Mn7 Mn15 123.49(6) 2 .
O2 Mn3 Mn8 O9 -78.3(3) 2 .
O2 Mn3 Mn8 O9 -8.6(2) . .
O5 Mn3 Mn8 O9 -108.3(3) 2 .
O5 Mn3 Mn8 O9 88.2(3) . .
O3 Mn3 Mn8 O9 98.7(3) . .
O3 Mn3 Mn8 O9 174.7(2) 2 .
Mn2 Mn3 Mn8 O9 -32.74(17) . .
Mn7 Mn3 Mn8 O9 -148.17(17) 2 .
Mn7 Mn3 Mn8 O9 78.11(17) . .
Mn8 Mn3 Mn8 O9 147.26(17) 2 .
O2 Mn3 Mn8 O12 -2.5(4) 2 .
O2 Mn3 Mn8 O12 67.2(3) . .
O5 Mn3 Mn8 O12 -32.5(3) 2 .
O5 Mn3 Mn8 O12 164.0(3) . .
O3 Mn3 Mn8 O12 174.5(3) . .
O3 Mn3 Mn8 O12 -109.5(3) 2 .
Mn2 Mn3 Mn8 O12 43.0(2) . .
Mn7 Mn3 Mn8 O12 -72.4(2) 2 .
Mn7 Mn3 Mn8 O12 153.9(2) . .
Mn8 Mn3 Mn8 O12 -137.0(2) 2 .
O2 Mn3 Mn8 O3 -177.0(4) 2 .
O2 Mn3 Mn8 O3 -107.3(3) . .
O5 Mn3 Mn8 O3 153.0(3) 2 .
O5 Mn3 Mn8 O3 -10.5(3) . .
O3 Mn3 Mn8 O3 76.0(4) 2 .
Mn2 Mn3 Mn8 O3 -131.5(2) . .
Mn7 Mn3 Mn8 O3 113.1(3) 2 .
Mn7 Mn3 Mn8 O3 -20.6(2) . .
Mn8 Mn3 Mn8 O3 48.5(2) 2 .
O2 Mn3 Mn8 O4 111.9(3) 2 .
O2 Mn3 Mn8 O4 -178.4(2) . .
O5 Mn3 Mn8 O4 81.9(3) 2 .
O5 Mn3 Mn8 O4 -81.6(3) . .
O3 Mn3 Mn8 O4 -71.1(3) . .
O3 Mn3 Mn8 O4 4.9(2) 2 .
Mn2 Mn3 Mn8 O4 157.44(18) . .
Mn7 Mn3 Mn8 O4 42.01(19) 2 .
Mn7 Mn3 Mn8 O4 -91.71(19) . .
Mn8 Mn3 Mn8 O4 -22.56(18) 2 .
O2 Mn3 Mn8 O5 30.0(3) 2 2
O2 Mn3 Mn8 O5 99.7(3) . 2
O5 Mn3 Mn8 O5 -163.5(3) . 2
O3 Mn3 Mn8 O5 -153.0(3) . 2
O3 Mn3 Mn8 O5 -77.0(3) 2 2
Mn2 Mn3 Mn8 O5 75.5(2) . 2
Mn7 Mn3 Mn8 O5 -39.9(2) 2 2
Mn7 Mn3 Mn8 O5 -173.6(2) . 2
Mn8 Mn3 Mn8 O5 -104.5(2) 2 2
O2 Mn3 Mn8 O27 -158.7(3) 2 .
O2 Mn3 Mn8 O27 -89.0(3) . .
O5 Mn3 Mn8 O27 171.3(3) 2 .
O5 Mn3 Mn8 O27 7.8(3) . .
O3 Mn3 Mn8 O27 18.3(3) . .
O3 Mn3 Mn8 O27 94.3(3) 2 .
Mn2 Mn3 Mn8 O27 -113.1(2) . .
Mn7 Mn3 Mn8 O27 131.4(2) 2 .
Mn7 Mn3 Mn8 O27 -2.3(2) . .
Mn8 Mn3 Mn8 O27 66.9(2) 2 .
O2 Mn3 Mn8 Mn9 -51.9(3) 2 .
O2 Mn3 Mn8 Mn9 17.81(17) . .
O5 Mn3 Mn8 Mn9 -81.9(2) 2 .
O5 Mn3 Mn8 Mn9 114.61(19) . .
O3 Mn3 Mn8 Mn9 125.1(3) . .
O3 Mn3 Mn8 Mn9 -158.91(16) 2 .
Mn2 Mn3 Mn8 Mn9 -6.36(6) . .
Mn7 Mn3 Mn8 Mn9 -121.79(6) 2 .
Mn7 Mn3 Mn8 Mn9 104.49(6) . .
Mn8 Mn3 Mn8 Mn9 173.64(6) 2 .
O2 Mn3 Mn8 Mn4 134.4(3) 2 .
O2 Mn3 Mn8 Mn4 -155.83(17) . .
O5 Mn3 Mn8 Mn4 104.5(2) 2 .
O5 Mn3 Mn8 Mn4 -59.03(19) . .
O3 Mn3 Mn8 Mn4 -48.5(2) . .
O3 Mn3 Mn8 Mn4 27.45(16) 2 .
Mn2 Mn3 Mn8 Mn4 180.0 . .
Mn7 Mn3 Mn8 Mn4 64.57(3) 2 .
Mn7 Mn3 Mn8 Mn4 -69.15(3) . .
Mn8 Mn3 Mn8 Mn4 0.0 2 .
O6 Mn4 Mn8 O9 -158.5(3) 2 .
O6 Mn4 Mn8 O9 95.3(3) . .
O3 Mn4 Mn8 O9 -73.5(3) 2 .
O3 Mn4 Mn8 O9 -7.2(3) . .
O4 Mn4 Mn8 O9 159.3(3) . .
O4 Mn4 Mn8 O9 -21.4(3) 2 .
Mn13 Mn4 Mn8 O9 -99.7(3) 2 .
Mn13 Mn4 Mn8 O9 120.9(2) . .
Mn8 Mn4 Mn8 O9 -49.9(2) 2 .
O6 Mn4 Mn8 O12 14.5(4) 2 .
O6 Mn4 Mn8 O12 -91.7(3) . .
O3 Mn4 Mn8 O12 99.5(3) 2 .
O3 Mn4 Mn8 O12 165.8(4) . .
O4 Mn4 Mn8 O12 -27.7(4) . .
O4 Mn4 Mn8 O12 151.6(4) 2 .
Mn13 Mn4 Mn8 O12 73.2(4) 2 .
Mn13 Mn4 Mn8 O12 -66.2(3) . .
Mn8 Mn4 Mn8 O12 123.0(3) 2 .
O6 Mn4 Mn8 O3 -151.3(4) 2 .
O6 Mn4 Mn8 O3 102.5(3) . .
O3 Mn4 Mn8 O3 -66.3(3) 2 .
O4 Mn4 Mn8 O3 166.5(3) . .
O4 Mn4 Mn8 O3 -14.2(3) 2 .
Mn13 Mn4 Mn8 O3 -92.5(4) 2 .
Mn13 Mn4 Mn8 O3 128.0(2) . .
Mn8 Mn4 Mn8 O3 -42.7(2) 2 .
O6 Mn4 Mn8 O4 42.2(3) 2 .
O6 Mn4 Mn8 O4 -64.0(3) . .
O3 Mn4 Mn8 O4 127.2(3) 2 .
O3 Mn4 Mn8 O4 -166.5(3) . .
O4 Mn4 Mn8 O4 179.29(17) 2 .
Mn13 Mn4 Mn8 O4 100.9(3) 2 .
Mn13 Mn4 Mn8 O4 -38.5(2) . .
Mn8 Mn4 Mn8 O4 150.8(2) 2 .
O6 Mn4 Mn8 O5 -70.1(3) 2 2
O6 Mn4 Mn8 O5 -176.3(2) . 2
O3 Mn4 Mn8 O5 14.87(19) 2 2
O3 Mn4 Mn8 O5 81.2(3) . 2
O4 Mn4 Mn8 O5 -112.3(3) . 2
O4 Mn4 Mn8 O5 67.0(3) 2 2
Mn13 Mn4 Mn8 O5 -11.4(3) 2 2
Mn13 Mn4 Mn8 O5 -150.77(14) . 2
Mn8 Mn4 Mn8 O5 38.47(13) 2 2
O6 Mn4 Mn8 O27 113.7(3) 2 .
O6 Mn4 Mn8 O27 7.5(2) . .
O3 Mn4 Mn8 O27 -161.3(2) 2 .
O3 Mn4 Mn8 O27 -95.0(3) . .
O4 Mn4 Mn8 O27 71.5(3) . .
O4 Mn4 Mn8 O27 -109.2(3) 2 .
Mn13 Mn4 Mn8 O27 172.4(3) 2 .
Mn13 Mn4 Mn8 O27 33.02(16) . .
Mn8 Mn4 Mn8 O27 -137.73(16) 2 .
O6 Mn4 Mn8 Mn9 151.8(6) 2 .
O6 Mn4 Mn8 Mn9 45.6(6) . .
O3 Mn4 Mn8 Mn9 -123.3(6) 2 .
O3 Mn4 Mn8 Mn9 -56.9(6) . .
O4 Mn4 Mn8 Mn9 109.6(6) . .
O4 Mn4 Mn8 Mn9 -71.2(6) 2 .
Mn13 Mn4 Mn8 Mn9 -149.5(5) 2 .
Mn13 Mn4 Mn8 Mn9 71.1(6) . .
Mn8 Mn4 Mn8 Mn9 -99.7(6) 2 .
O6 Mn4 Mn8 Mn3 -108.6(3) 2 .
O6 Mn4 Mn8 Mn3 145.24(16) . .
O3 Mn4 Mn8 Mn3 -23.59(13) 2 .
O3 Mn4 Mn8 Mn3 42.7(2) . .
O4 Mn4 Mn8 Mn3 -150.8(2) . .
O4 Mn4 Mn8 Mn3 28.5(2) 2 .
Mn13 Mn4 Mn8 Mn3 -49.8(3) 2 .
Mn13 Mn4 Mn8 Mn3 170.76(4) . .
Mn8 Mn4 Mn8 Mn3 0.0 2 .
O12 Mn8 Mn9 O9 -163.7(3) . .
O3 Mn8 Mn9 O9 2.3(3) . .
O4 Mn8 Mn9 O9 159.3(3) . .
O5 Mn8 Mn9 O9 -82.5(3) 2 .
O27 Mn8 Mn9 O9 93.0(3) . .
Mn3 Mn8 Mn9 O9 -42.1(2) . .
Mn4 Mn8 Mn9 O9 54.6(6) . .
O9 Mn8 Mn9 O12 163.7(3) . .
O3 Mn8 Mn9 O12 166.0(3) . .
O4 Mn8 Mn9 O12 -37.0(3) . .
O5 Mn8 Mn9 O12 81.2(3) 2 .
O27 Mn8 Mn9 O12 -103.3(3) . .
Mn3 Mn8 Mn9 O12 121.6(3) . .
Mn4 Mn8 Mn9 O12 -141.7(6) . .
O9 Mn8 Mn9 O29 -171.9(4) . .
O12 Mn8 Mn9 O29 24.4(4) . .
O3 Mn8 Mn9 O29 -169.6(4) . .
O4 Mn8 Mn9 O29 -12.6(4) . .
O5 Mn8 Mn9 O29 105.6(3) 2 .
O27 Mn8 Mn9 O29 -78.9(3) . .
Mn3 Mn8 Mn9 O29 146.0(3) . .
Mn4 Mn8 Mn9 O29 -117.3(6) . .
O9 Mn8 Mn9 O25 -28.4(3) . .
O12 Mn8 Mn9 O25 167.9(4) . .
O3 Mn8 Mn9 O25 -26.2(3) . .
O4 Mn8 Mn9 O25 130.8(3) . .
O5 Mn8 Mn9 O25 -111.0(3) 2 .
O27 Mn8 Mn9 O25 64.6(3) . .
Mn3 Mn8 Mn9 O25 -70.6(2) . .
Mn4 Mn8 Mn9 O25 26.2(7) . .
O9 Mn8 Mn9 O23 77.8(3) . .
O12 Mn8 Mn9 O23 -85.9(3) . .
O3 Mn8 Mn9 O23 80.1(3) . .
O4 Mn8 Mn9 O23 -122.9(3) . .
O5 Mn8 Mn9 O23 -4.7(2) 2 .
O27 Mn8 Mn9 O23 170.8(2) . .
Mn3 Mn8 Mn9 O23 35.71(19) . .
Mn4 Mn8 Mn9 O23 132.4(6) . .
O9 Mn8 Mn9 O28 -102.6(3) . .
O12 Mn8 Mn9 O28 93.7(3) . .
O3 Mn8 Mn9 O28 -100.4(3) . .
O4 Mn8 Mn9 O28 56.6(3) . .
O5 Mn8 Mn9 O28 174.8(2) 2 .
O27 Mn8 Mn9 O28 -9.6(2) . .
Mn3 Mn8 Mn9 O28 -144.75(18) . .
Mn4 Mn8 Mn9 O28 -48.0(6) . .
O10 Mn11 Mn12 O6 72.3(4) . .
O4 Mn11 Mn12 O6 5.4(2) 2 .
O39 Mn11 Mn12 O6 -103.0(4) . .
O37 Mn11 Mn12 O6 -176.4(3) . .
O13 Mn11 Mn12 O6 113.0(3) 2 .
O35 Mn11 Mn12 O6 -83.3(3) . .
O4 Mn11 Mn12 O10 -66.9(4) 2 .
O39 Mn11 Mn12 O10 -175.3(5) . .
O37 Mn11 Mn12 O10 111.3(4) . .
O13 Mn11 Mn12 O10 40.7(4) 2 .
O35 Mn11 Mn12 O10 -155.6(4) . .
O10 Mn11 Mn12 O41 -172.5(6) . .
O4 Mn11 Mn12 O41 120.6(6) 2 .
O39 Mn11 Mn12 O41 12.2(6) . .
O37 Mn11 Mn12 O41 -61.2(6) . .
O13 Mn11 Mn12 O41 -131.8(6) 2 .
O35 Mn11 Mn12 O41 31.9(6) . .
O10 Mn11 Mn12 O38 -108.7(4) . .
O4 Mn11 Mn12 O38 -175.6(3) 2 .
O39 Mn11 Mn12 O38 76.0(4) . .
O37 Mn11 Mn12 O38 2.6(3) . .
O13 Mn11 Mn12 O38 -68.0(3) 2 .
O35 Mn11 Mn12 O38 95.7(3) . .
O10 Mn11 Mn12 O35 155.6(4) . .
O4 Mn11 Mn12 O35 88.7(3) 2 .
O39 Mn11 Mn12 O35 -19.7(4) . .
O37 Mn11 Mn12 O35 -93.1(3) . .
O13 Mn11 Mn12 O35 -163.7(3) 2 .
O10 Mn11 Mn12 O26 -27.0(4) . .
O4 Mn11 Mn12 O26 -93.8(2) 2 .
O39 Mn11 Mn12 O26 157.8(4) . .
O37 Mn11 Mn12 O26 84.4(3) . .
O13 Mn11 Mn12 O26 13.8(3) 2 .
O35 Mn11 Mn12 O26 177.5(3) . .
O6 Mn4 Mn13 O6 91.4(4) 2 .
O3 Mn4 Mn13 O6 -151.1(4) 2 .
O3 Mn4 Mn13 O6 -99.1(3) . .
O4 Mn4 Mn13 O6 -165.1(4) . .
O4 Mn4 Mn13 O6 13.7(4) 2 .
Mn13 Mn4 Mn13 O6 61.8(3) 2 .
Mn8 Mn4 Mn13 O6 -126.8(3) . .
Mn8 Mn4 Mn13 O6 -73.0(4) 2 .
O6 Mn4 Mn13 O4 -103.5(3) 2 .
O6 Mn4 Mn13 O4 165.1(4) . .
O3 Mn4 Mn13 O4 14.1(3) 2 .
O3 Mn4 Mn13 O4 66.0(3) . .
O4 Mn4 Mn13 O4 178.8(3) 2 .
Mn13 Mn4 Mn13 O4 -133.1(2) 2 .
Mn8 Mn4 Mn13 O4 38.4(2) . .
Mn8 Mn4 Mn13 O4 92.2(4) 2 .
O6 Mn4 Mn13 O40 -87.7(4) 2 2
O6 Mn4 Mn13 O40 -179.1(4) . 2
O3 Mn4 Mn13 O40 29.8(4) 2 2
O3 Mn4 Mn13 O40 81.8(3) . 2
O4 Mn4 Mn13 O40 15.8(4) . 2
O4 Mn4 Mn13 O40 -165.4(4) 2 2
Mn13 Mn4 Mn13 O40 -117.3(3) 2 2
Mn8 Mn4 Mn13 O40 54.1(3) . 2
Mn8 Mn4 Mn13 O40 107.9(4) 2 2
O6 Mn4 Mn13 O42 94.3(3) 2 .
O6 Mn4 Mn13 O42 3.0(4) . .
O3 Mn4 Mn13 O42 -148.1(4) 2 .
O3 Mn4 Mn13 O42 -96.2(3) . .
O4 Mn4 Mn13 O42 -162.1(4) . .
O4 Mn4 Mn13 O42 16.7(4) 2 .
Mn13 Mn4 Mn13 O42 64.8(3) 2 .
Mn8 Mn4 Mn13 O42 -123.8(3) . .
Mn8 Mn4 Mn13 O42 -70.0(4) 2 .
O6 Mn4 Mn13 O36 2.7(3) 2 2
O6 Mn4 Mn13 O36 -88.7(4) . 2
O3 Mn4 Mn13 O36 120.2(3) 2 2
O3 Mn4 Mn13 O36 172.2(3) . 2
O4 Mn4 Mn13 O36 106.2(3) . 2
O4 Mn4 Mn13 O36 -75.0(3) 2 2
Mn13 Mn4 Mn13 O36 -26.9(2) 2 2
Mn8 Mn4 Mn13 O36 144.5(2) . 2
Mn8 Mn4 Mn13 O36 -161.7(3) 2 2
O6 Mn4 Mn13 O27 -174.9(2) 2 .
O6 Mn4 Mn13 O27 93.7(3) . .
O3 Mn4 Mn13 O27 -57.3(3) 2 .
O3 Mn4 Mn13 O27 -5.4(2) . .
O4 Mn4 Mn13 O27 -71.4(3) . .
O4 Mn4 Mn13 O27 107.4(3) 2 .
Mn13 Mn4 Mn13 O27 155.55(16) 2 .
Mn8 Mn4 Mn13 O27 -33.03(16) . .
Mn8 Mn4 Mn13 O27 20.8(3) 2 .
O1 Mn5 Mn14 O7 -70.0(3) . .
O18 Mn5 Mn14 O7 170.2(4) . .
O20 Mn5 Mn14 O7 109.8(3) . .
O22 Mn5 Mn14 O7 24.5(3) . .
O16 Mn5 Mn14 O7 -145.8(3) . .
Mn6 Mn5 Mn14 O7 7.6(3) . .
O1 Mn5 Mn14 O43 -17.4(3) . .
O7 Mn5 Mn14 O43 52.6(3) . .
O18 Mn5 Mn14 O43 -137.2(3) . .
O20 Mn5 Mn14 O43 162.4(3) . .
O22 Mn5 Mn14 O43 77.1(2) . .
O16 Mn5 Mn14 O43 -93.3(3) . .
Mn6 Mn5 Mn14 O43 60.16(19) . .
O1 Mn5 Mn14 O44 94.8(3) . .
O7 Mn5 Mn14 O44 164.8(4) . .
O18 Mn5 Mn14 O44 -25.0(4) . .
O20 Mn5 Mn14 O44 -85.4(3) . .
O22 Mn5 Mn14 O44 -170.7(3) . .
O16 Mn5 Mn14 O44 18.9(3) . .
Mn6 Mn5 Mn14 O44 172.3(3) . .
O1 Mn5 Mn14 O21 170.2(3) . .
O7 Mn5 Mn14 O21 -119.8(3) . .
O18 Mn5 Mn14 O21 50.5(3) . .
O20 Mn5 Mn14 O21 -10.0(3) . .
O22 Mn5 Mn14 O21 -95.3(2) . .
O16 Mn5 Mn14 O21 94.4(3) . .
Mn6 Mn5 Mn14 O21 -112.2(2) . .
O1 Mn5 Mn14 O14 -113.4(2) . .
O7 Mn5 Mn14 O14 -43.4(3) . .
O18 Mn5 Mn14 O14 126.9(3) . .
O20 Mn5 Mn14 O14 66.4(2) . .
O22 Mn5 Mn14 O14 -18.9(2) . .
O16 Mn5 Mn14 O14 170.8(3) . .
Mn6 Mn5 Mn14 O14 -35.81(16) . .
O1 Mn5 Mn14 O16 75.9(3) . .
O7 Mn5 Mn14 O16 145.8(3) . .
O18 Mn5 Mn14 O16 -43.9(3) . .
O20 Mn5 Mn14 O16 -104.3(3) . .
O22 Mn5 Mn14 O16 170.3(2) . .
Mn6 Mn5 Mn14 O16 153.4(2) . .
O1 Mn5 Mn14 Mn15 -68.84(18) . .
O7 Mn5 Mn14 Mn15 1.1(3) . .
O18 Mn5 Mn14 Mn15 171.4(3) . .
O20 Mn5 Mn14 Mn15 110.96(19) . .
O22 Mn5 Mn14 Mn15 25.64(16) . .
O16 Mn5 Mn14 Mn15 -144.7(2) . .
Mn6 Mn5 Mn14 Mn15 8.71(5) . .
O11 Mn7 Mn15 O8 172.0(3) . .
O10 Mn7 Mn15 O8 -154.4(3) . .
O3 Mn7 Mn15 O8 5.6(3) . .
O5 Mn7 Mn15 O8 90.8(3) . .
O26 Mn7 Mn15 O8 -86.4(3) . .
Mn3 Mn7 Mn15 O8 50.1(2) . .
O8 Mn7 Mn15 O11 -172.0(3) . .
O10 Mn7 Mn15 O11 33.6(3) . .
O3 Mn7 Mn15 O11 -166.4(3) . .
O5 Mn7 Mn15 O11 -81.2(3) . .
O26 Mn7 Mn15 O11 101.6(3) . .
Mn3 Mn7 Mn15 O11 -121.8(2) . .
O8 Mn7 Mn15 O14 10.0(3) . .
O11 Mn7 Mn15 O14 -178.0(3) . .
O10 Mn7 Mn15 O14 -144.4(3) . .
O3 Mn7 Mn15 O14 15.6(3) . .
O5 Mn7 Mn15 O14 100.8(3) . .
O26 Mn7 Mn15 O14 -76.4(3) . .
Mn3 Mn7 Mn15 O14 60.1(2) . .
O8 Mn7 Mn15 O47 -178.9(4) . .
O11 Mn7 Mn15 O47 -7.0(4) . .
O10 Mn7 Mn15 O47 26.6(4) . .
O3 Mn7 Mn15 O47 -173.3(3) . .
O5 Mn7 Mn15 O47 -88.2(3) . .
O26 Mn7 Mn15 O47 94.6(3) . .
Mn3 Mn7 Mn15 O47 -128.8(3) . .
O8 Mn7 Mn15 O48 97.6(3) . .
O11 Mn7 Mn15 O48 -90.4(3) . .
O10 Mn7 Mn15 O48 -56.8(3) . .
O3 Mn7 Mn15 O48 103.2(3) . .
O5 Mn7 Mn15 O48 -171.6(2) . .
O26 Mn7 Mn15 O48 11.2(2) . .
Mn3 Mn7 Mn15 O48 147.75(16) . .
O8 Mn7 Mn15 O43 -78.3(3) . .
O11 Mn7 Mn15 O43 93.7(3) . .
O10 Mn7 Mn15 O43 127.3(3) . .
O3 Mn7 Mn15 O43 -72.6(3) . .
O5 Mn7 Mn15 O43 12.5(2) . .
O26 Mn7 Mn15 O43 -164.7(2) . .
Mn3 Mn7 Mn15 O43 -28.13(16) . .
O8 Mn7 Mn15 Mn14 -44.1(2) . .
O11 Mn7 Mn15 Mn14 127.9(3) . .
O10 Mn7 Mn15 Mn14 161.5(2) . .
O3 Mn7 Mn15 Mn14 -38.5(2) . .
O5 Mn7 Mn15 Mn14 46.69(15) . .
O26 Mn7 Mn15 Mn14 -130.53(15) . .
Mn3 Mn7 Mn15 Mn14 6.02(8) . .
O7 Mn14 Mn15 O8 -1.1(2) . .
O43 Mn14 Mn15 O8 -94.0(3) . .
O44 Mn14 Mn15 O8 -169.9(3) . .
O21 Mn14 Mn15 O8 92.3(3) . .
O14 Mn14 Mn15 O8 97.5(3) . .
O16 Mn14 Mn15 O8 -56.3(4) . .
Mn5 Mn14 Mn15 O8 -1.75(17) . .
O7 Mn14 Mn15 O11 78.7(3) . .
O43 Mn14 Mn15 O11 -14.2(3) . .
O44 Mn14 Mn15 O11 -90.2(3) . .
O21 Mn14 Mn15 O11 172.1(3) . .
O14 Mn14 Mn15 O11 177.3(4) . .
O16 Mn14 Mn15 O11 23.5(4) . .
Mn5 Mn14 Mn15 O11 78.0(3) . .
O7 Mn14 Mn15 O14 -98.6(3) . .
O43 Mn14 Mn15 O14 168.5(4) . .
O44 Mn14 Mn15 O14 92.6(3) . .
O21 Mn14 Mn15 O14 -5.2(3) . .
O16 Mn14 Mn15 O14 -153.8(4) . .
Mn5 Mn14 Mn15 O14 -99.3(3) . .
O7 Mn14 Mn15 O47 178.9(2) . .
O43 Mn14 Mn15 O47 86.0(3) . .
O44 Mn14 Mn15 O47 10.1(3) . .
O21 Mn14 Mn15 O47 -87.7(3) . .
O14 Mn14 Mn15 O47 -82.5(3) . .
O16 Mn14 Mn15 O47 123.7(4) . .
Mn5 Mn14 Mn15 O47 178.22(17) . .
O7 Mn14 Mn15 O48 -94.5(3) . .
O43 Mn14 Mn15 O48 172.6(3) . .
O44 Mn14 Mn15 O48 96.6(3) . .
O21 Mn14 Mn15 O48 -1.1(3) . .
O14 Mn14 Mn15 O48 4.1(3) . .
O16 Mn14 Mn15 O48 -149.7(4) . .
Mn5 Mn14 Mn15 O48 -95.2(2) . .
O7 Mn14 Mn15 O43 92.9(3) . .
O44 Mn14 Mn15 O43 -76.0(3) . .
O21 Mn14 Mn15 O43 -173.7(3) . .
O14 Mn14 Mn15 O43 -168.5(4) . .
O16 Mn14 Mn15 O43 37.7(4) . .
Mn5 Mn14 Mn15 O43 92.2(3) . .
O7 Mn14 Mn15 Mn7 26.50(17) . .
O43 Mn14 Mn15 Mn7 -66.4(3) . .
O44 Mn14 Mn15 Mn7 -142.3(2) . .
O21 Mn14 Mn15 Mn7 119.9(2) . .
O14 Mn14 Mn15 Mn7 125.1(3) . .
O16 Mn14 Mn15 Mn7 -28.7(3) . .
Mn5 Mn14 Mn15 Mn7 25.84(8) . .
O7 Mn5 O1 Mn1 -131.2(3) . .
O18 Mn5 O1 Mn1 46.6(4) . .
O20 Mn5 O1 Mn1 83.4(19) . .
O22 Mn5 O1 Mn1 149.5(3) . .
O16 Mn5 O1 Mn1 -50.9(4) . .
Mn14 Mn5 O1 Mn1 -98.1(3) . .
Mn6 Mn5 O1 Mn1 -163.9(3) . .
O7 Mn5 O1 Mn2 12.8(4) . .
O18 Mn5 O1 Mn2 -169.4(4) . .
O20 Mn5 O1 Mn2 -132.7(17) . .
O22 Mn5 O1 Mn2 -66.6(4) . .
O16 Mn5 O1 Mn2 93.1(4) . .
Mn14 Mn5 O1 Mn2 45.8(4) . .
Mn6 Mn5 O1 Mn2 -20.0(4) . .
O1 Mn1 O1 Mn5 153.9(5) 2 .
O17 Mn1 O1 Mn5 -31.6(4) . .
O17 Mn1 O1 Mn5 66(3) 2 .
O15 Mn1 O1 Mn5 -116.0(3) 2 .
O15 Mn1 O1 Mn5 58.8(4) . .
Mn2 Mn1 O1 Mn5 153.9(5) . .
O1 Mn1 O1 Mn2 0.0 2 .
O17 Mn1 O1 Mn2 174.5(3) . .
O17 Mn1 O1 Mn2 -88(3) 2 .
O15 Mn1 O1 Mn2 90.1(3) 2 .
O15 Mn1 O1 Mn2 -95.1(3) . .
O2 Mn2 O1 Mn5 22.6(4) . .
O2 Mn2 O1 Mn5 111.7(16) 2 .
O1 Mn2 O1 Mn5 -150.1(6) 2 .
O19 Mn2 O1 Mn5 111.6(4) 2 .
O19 Mn2 O1 Mn5 -66.3(4) . .
Mn3 Mn2 O1 Mn5 29.9(6) . .
Mn1 Mn2 O1 Mn5 -150.1(6) . .
O2 Mn2 O1 Mn1 172.7(2) . .
O2 Mn2 O1 Mn1 -98.2(17) 2 .
O1 Mn2 O1 Mn1 0.0 2 .
O19 Mn2 O1 Mn1 -98.4(2) 2 .
O19 Mn2 O1 Mn1 83.8(2) . .
Mn3 Mn2 O1 Mn1 180.0 . .
O2 Mn3 O2 Mn2 0.0 2 .
O5 Mn3 O2 Mn2 -98.5(2) 2 .
O5 Mn3 O2 Mn2 92.6(2) . .
O3 Mn3 O2 Mn2 176.5(2) . .
O3 Mn3 O2 Mn2 -79(4) 2 .
Mn7 Mn3 O2 Mn2 -75.6(3) 2 .
Mn7 Mn3 O2 Mn2 138.9(2) . .
Mn8 Mn3 O2 Mn2 -147.4(2) . .
Mn8 Mn3 O2 Mn2 69.9(4) 2 .
O2 Mn3 O2 Mn6 -177.3(5) 2 .
O5 Mn3 O2 Mn6 84.1(4) 2 .
O5 Mn3 O2 Mn6 -84.8(4) . .
O3 Mn3 O2 Mn6 -0.8(4) . .
O3 Mn3 O2 Mn6 103(4) 2 .
Mn2 Mn3 O2 Mn6 -177.3(5) . .
Mn7 Mn3 O2 Mn6 107.1(4) 2 .
Mn7 Mn3 O2 Mn6 -38.4(3) . .
Mn8 Mn3 O2 Mn6 35.2(3) . .
Mn8 Mn3 O2 Mn6 -107.5(3) 2 .
O2 Mn2 O2 Mn3 0.0 2 .
O1 Mn2 O2 Mn3 -90.4(17) 2 .
O1 Mn2 O2 Mn3 172.6(2) . .
O19 Mn2 O2 Mn3 87.7(2) 2 .
O19 Mn2 O2 Mn3 -90.2(2) . .
Mn1 Mn2 O2 Mn3 180.0 . .
O2 Mn2 O2 Mn6 177.3(5) 2 .
O1 Mn2 O2 Mn6 87.0(17) 2 .
O1 Mn2 O2 Mn6 -10.0(4) . .
O19 Mn2 O2 Mn6 -95.0(4) 2 .
O19 Mn2 O2 Mn6 87.1(4) . .
Mn3 Mn2 O2 Mn6 177.3(5) . .
Mn1 Mn2 O2 Mn6 -2.7(5) . .
O9 Mn6 O2 Mn3 -45.0(4) . .
O7 Mn6 O2 Mn3 144.3(4) . .
O24 Mn6 O2 Mn3 -172(83) . .
O8 Mn6 O2 Mn3 49.7(4) . .
O22 Mn6 O2 Mn3 -137.6(4) . .
Mn5 Mn6 O2 Mn3 177.6(4) . .
O9 Mn6 O2 Mn2 138.5(4) . .
O7 Mn6 O2 Mn2 -32.2(4) . .
O24 Mn6 O2 Mn2 11(11) . .
O8 Mn6 O2 Mn2 -126.8(4) . .
O22 Mn6 O2 Mn2 45.9(4) . .
Mn5 Mn6 O2 Mn2 1.1(3) . .
O9 Mn8 O3 Mn3 -80.3(3) . .
O12 Mn8 O3 Mn3 -22.4(14) . .
O4 Mn8 O3 Mn3 114.8(3) . .
O5 Mn8 O3 Mn3 17.2(2) 2 .
O27 Mn8 O3 Mn3 -166.6(2) . .
Mn9 Mn8 O3 Mn3 -81.8(3) . .
Mn4 Mn8 O3 Mn3 104.7(3) . .
O9 Mn8 O3 Mn7 46.8(4) . .
O12 Mn8 O3 Mn7 104.7(12) . .
O4 Mn8 O3 Mn7 -118.0(4) . .
O5 Mn8 O3 Mn7 144.3(5) 2 .
O27 Mn8 O3 Mn7 -39.5(4) . .
Mn9 Mn8 O3 Mn7 45.3(5) . .
Mn3 Mn8 O3 Mn7 127.1(5) . .
Mn4 Mn8 O3 Mn7 -128.2(5) . .
O9 Mn8 O3 Mn4 174.9(2) . .
O12 Mn8 O3 Mn4 -127.1(12) . .
O4 Mn8 O3 Mn4 10.1(2) . .
O5 Mn8 O3 Mn4 -87.6(2) 2 .
O27 Mn8 O3 Mn4 88.6(2) . .
Mn9 Mn8 O3 Mn4 173.46(8) . .
Mn3 Mn8 O3 Mn4 -104.7(3) . .
O2 Mn3 O3 Mn8 151(3) 2 .
O2 Mn3 O3 Mn8 72.6(3) . .
O5 Mn3 O3 Mn8 -20.4(2) 2 .
O5 Mn3 O3 Mn8 170.9(3) . .
O3 Mn3 O3 Mn8 -103.9(3) 2 .
Mn2 Mn3 O3 Mn8 76.1(3) . .
Mn7 Mn3 O3 Mn8 -66.9(2) 2 .
Mn7 Mn3 O3 Mn8 147.6(4) . .
Mn8 Mn3 O3 Mn8 -140.59(19) 2 .
O2 Mn3 O3 Mn7 4(4) 2 .
O2 Mn3 O3 Mn7 -75.0(3) . .
O5 Mn3 O3 Mn7 -168.0(3) 2 .
O5 Mn3 O3 Mn7 23.3(2) . .
O3 Mn3 O3 Mn7 108.5(3) 2 .
Mn2 Mn3 O3 Mn7 -71.5(3) . .
Mn7 Mn3 O3 Mn7 145.51(17) 2 .
Mn8 Mn3 O3 Mn7 -147.6(4) . .
Mn8 Mn3 O3 Mn7 71.80(19) 2 .
O2 Mn3 O3 Mn4 -105(4) 2 .
O2 Mn3 O3 Mn4 176.6(2) . .
O5 Mn3 O3 Mn4 83.6(2) 2 .
O5 Mn3 O3 Mn4 -85.2(2) . .
O3 Mn3 O3 Mn4 0.0 2 .
Mn2 Mn3 O3 Mn4 180.0 . .
Mn7 Mn3 O3 Mn4 37.05(19) 2 .
Mn7 Mn3 O3 Mn4 -108.5(3) . .
Mn8 Mn3 O3 Mn4 103.9(3) . .
Mn8 Mn3 O3 Mn4 -36.67(18) 2 .
O8 Mn7 O3 Mn8 -45.1(4) . .
O11 Mn7 O3 Mn8 -130.1(13) . .
O10 Mn7 O3 Mn8 116.5(4) . .
O5 Mn7 O3 Mn8 -147.7(5) . .
O26 Mn7 O3 Mn8 41.1(4) . .
Mn15 Mn7 O3 Mn8 -48.8(5) . .
Mn3 Mn7 O3 Mn8 -127.6(5) . .
O8 Mn7 O3 Mn3 82.5(3) . .
O11 Mn7 O3 Mn3 -2.5(15) . .
O10 Mn7 O3 Mn3 -115.9(2) . .
O5 Mn7 O3 Mn3 -20.1(2) . .
O26 Mn7 O3 Mn3 168.7(2) . .
Mn15 Mn7 O3 Mn3 78.8(3) . .
O8 Mn7 O3 Mn4 -171.8(2) . .
O11 Mn7 O3 Mn4 103.2(14) . .
O10 Mn7 O3 Mn4 -10.3(2) . .
O5 Mn7 O3 Mn4 85.6(2) . .
O26 Mn7 O3 Mn4 -85.6(2) . .
Mn15 Mn7 O3 Mn4 -175.56(8) . .
Mn3 Mn7 O3 Mn4 105.6(3) . .
O6 Mn4 O3 Mn8 99.4(7) 2 .
O6 Mn4 O3 Mn8 -75.6(2) . .
O3 Mn4 O3 Mn8 106.4(3) 2 .
O4 Mn4 O3 Mn8 -8.5(2) . .
O4 Mn4 O3 Mn8 170.9(2) 2 .
Mn13 Mn4 O3 Mn8 162.11(9) 2 .
Mn13 Mn4 O3 Mn8 -43.84(17) . .
Mn8 Mn4 O3 Mn8 140.84(19) 2 .
O6 Mn4 O3 Mn3 -6.9(8) 2 .
O6 Mn4 O3 Mn3 178.0(2) . .
O3 Mn4 O3 Mn3 0.0 2 .
O4 Mn4 O3 Mn3 -114.8(2) . .
O4 Mn4 O3 Mn3 64.6(2) 2 .
Mn13 Mn4 O3 Mn3 55.7(3) 2 .
Mn13 Mn4 O3 Mn3 -150.21(19) . .
Mn8 Mn4 O3 Mn3 -106.4(3) . .
Mn8 Mn4 O3 Mn3 34.48(18) 2 .
O6 Mn4 O3 Mn7 -112.9(7) 2 .
O6 Mn4 O3 Mn7 72.0(2) . .
O3 Mn4 O3 Mn7 -106.0(3) 2 .
O4 Mn4 O3 Mn7 139.1(3) . .
O4 Mn4 O3 Mn7 -41.5(3) 2 .
Mn13 Mn4 O3 Mn7 -50.3(3) 2 .
Mn13 Mn4 O3 Mn7 103.78(19) . .
Mn8 Mn4 O3 Mn7 147.6(3) . .
Mn8 Mn4 O3 Mn7 -71.53(18) 2 .
O9 Mn8 O4 Mn11 136.7(8) . 2
O12 Mn8 O4 Mn11 52.1(4) . 2
O3 Mn8 O4 Mn11 -120.5(3) . 2
O5 Mn8 O4 Mn11 -45.5(3) 2 2
O27 Mn8 O4 Mn11 143.9(4) . 2
Mn9 Mn8 O4 Mn11 76.1(4) . 2
Mn3 Mn8 O4 Mn11 -84.3(3) . 2
Mn4 Mn8 O4 Mn11 -111.2(4) . 2
O9 Mn8 O4 Mn13 -15.9(11) . .
O12 Mn8 O4 Mn13 -100.5(3) . .
O3 Mn8 O4 Mn13 86.9(3) . .
O5 Mn8 O4 Mn13 161.9(3) 2 .
O27 Mn8 O4 Mn13 -8.8(3) . .
Mn9 Mn8 O4 Mn13 -76.6(4) . .
Mn3 Mn8 O4 Mn13 123.0(2) . .
Mn4 Mn8 O4 Mn13 96.1(3) . .
O9 Mn8 O4 Mn4 -112.1(9) . .
O12 Mn8 O4 Mn4 163.3(2) . .
O3 Mn8 O4 Mn4 -9.2(2) . .
O5 Mn8 O4 Mn4 65.7(2) 2 .
O27 Mn8 O4 Mn4 -104.9(2) . .
Mn9 Mn8 O4 Mn4 -172.69(8) . .
Mn3 Mn8 O4 Mn4 26.9(2) . .
O6 Mn13 O4 Mn11 118.3(3) . 2
O40 Mn13 O4 Mn11 -60.9(3) 2 2
O42 Mn13 O4 Mn11 -148.9(11) . 2
O36 Mn13 O4 Mn11 26.9(4) 2 2
O27 Mn13 O4 Mn11 -145.9(3) . 2
Mn4 Mn13 O4 Mn11 109.0(3) . 2
O6 Mn13 O4 Mn8 -87.0(3) . .
O40 Mn13 O4 Mn8 93.8(3) 2 .
O42 Mn13 O4 Mn8 5.8(14) . .
O36 Mn13 O4 Mn8 -178.4(3) 2 .
O27 Mn13 O4 Mn8 8.8(3) . .
Mn4 Mn13 O4 Mn8 -96.3(3) . .
O6 Mn13 O4 Mn4 9.3(2) . .
O40 Mn13 O4 Mn4 -169.9(2) 2 .
O42 Mn13 O4 Mn4 102.0(12) . .
O36 Mn13 O4 Mn4 -82.2(3) 2 .
O27 Mn13 O4 Mn4 105.0(2) . .
O6 Mn4 O4 Mn11 -28.2(3) 2 2
O6 Mn4 O4 Mn11 -126.8(3) . 2
O3 Mn4 O4 Mn11 70.4(3) 2 2
O3 Mn4 O4 Mn11 134.5(3) . 2
O4 Mn4 O4 Mn11 102.3(2) 2 2
Mn13 Mn4 O4 Mn11 -36.0(4) 2 2
Mn13 Mn4 O4 Mn11 -118.4(3) . 2
Mn8 Mn4 O4 Mn11 126.2(3) . 2
Mn8 Mn4 O4 Mn11 79.0(3) 2 2
O6 Mn4 O4 Mn8 -154.4(2) 2 .
O6 Mn4 O4 Mn8 106.9(3) . .
O3 Mn4 O4 Mn8 -55.9(2) 2 .
O3 Mn4 O4 Mn8 8.26(19) . .
O4 Mn4 O4 Mn8 -23.89(18) 2 .
Mn13 Mn4 O4 Mn8 -162.22(10) 2 .
Mn13 Mn4 O4 Mn8 115.4(3) . .
Mn8 Mn4 O4 Mn8 -47.2(3) 2 .
O6 Mn4 O4 Mn13 90.2(3) 2 .
O6 Mn4 O4 Mn13 -8.5(2) . .
O3 Mn4 O4 Mn13 -171.26(19) 2 .
O3 Mn4 O4 Mn13 -107.1(2) . .
O4 Mn4 O4 Mn13 -139.27(18) 2 .
Mn13 Mn4 O4 Mn13 82.4(3) 2 .
Mn8 Mn4 O4 Mn13 -115.4(3) . .
Mn8 Mn4 O4 Mn13 -162.61(8) 2 .
O2 Mn3 O5 Mn7 159.3(2) 2 .
O2 Mn3 O5 Mn7 75.3(2) . .
O5 Mn3 O5 Mn7 -62.45(14) 2 .
O3 Mn3 O5 Mn7 -19.5(2) . .
O3 Mn3 O5 Mn7 -105.2(2) 2 .
Mn2 Mn3 O5 Mn7 117.55(14) . .
Mn7 Mn3 O5 Mn7 -114.20(15) 2 .
Mn8 Mn3 O5 Mn7 -13.0(2) . .
Mn8 Mn3 O5 Mn7 -121.5(2) 2 .
O2 Mn3 O5 Mn8 -79.2(2) 2 2
O2 Mn3 O5 Mn8 -163.25(19) . 2
O5 Mn3 O5 Mn8 59.03(13) 2 2
O3 Mn3 O5 Mn8 102.0(2) . 2
O3 Mn3 O5 Mn8 16.24(19) 2 2
Mn2 Mn3 O5 Mn8 -120.97(13) . 2
Mn7 Mn3 O5 Mn8 7.3(2) 2 2
Mn7 Mn3 O5 Mn8 121.5(2) . 2
Mn8 Mn3 O5 Mn8 108.43(15) . 2
O8 Mn7 O5 Mn3 -71.2(3) . .
O11 Mn7 O5 Mn3 -157.0(2) . .
O10 Mn7 O5 Mn3 108.8(2) . .
O3 Mn7 O5 Mn3 20.1(2) . .
O26 Mn7 O5 Mn3 55.4(8) . .
Mn15 Mn7 O5 Mn3 -114.03(16) . .
O8 Mn7 O5 Mn8 -164.7(3) . 2
O11 Mn7 O5 Mn8 109.5(3) . 2
O10 Mn7 O5 Mn8 15.3(3) . 2
O3 Mn7 O5 Mn8 -73.3(3) . 2
O26 Mn7 O5 Mn8 -38.1(9) . 2
Mn15 Mn7 O5 Mn8 152.5(2) . 2
Mn3 Mn7 O5 Mn8 -93.5(3) . 2
O4 Mn13 O6 Mn12 135.6(4) . .
O40 Mn13 O6 Mn12 175(100) 2 .
O42 Mn13 O6 Mn12 -31.0(5) . .
O36 Mn13 O6 Mn12 -119.8(4) 2 .
O27 Mn13 O6 Mn12 57.6(4) . .
Mn4 Mn13 O6 Mn12 146.8(6) . .
O4 Mn13 O6 Mn4 -11.2(3) . .
O40 Mn13 O6 Mn4 28(13) 2 .
O42 Mn13 O6 Mn4 -177.8(3) . .
O36 Mn13 O6 Mn4 93.4(3) 2 .
O27 Mn13 O6 Mn4 -89.3(3) . .
O10 Mn12 O6 Mn13 -136.1(4) . .
O41 Mn12 O6 Mn13 37.9(5) . .
O38 Mn12 O6 Mn13 128(16) . .
O35 Mn12 O6 Mn13 144.7(4) . .
O26 Mn12 O6 Mn13 -56.7(4) . .
Mn11 Mn12 O6 Mn13 -168.8(4) . .
O10 Mn12 O6 Mn4 10.0(3) . .
O41 Mn12 O6 Mn4 -176.0(3) . .
O38 Mn12 O6 Mn4 -86(16) . .
O35 Mn12 O6 Mn4 -69.2(3) . .
O26 Mn12 O6 Mn4 89.4(3) . .
Mn11 Mn12 O6 Mn4 -22.7(3) . .
O6 Mn4 O6 Mn13 -98.4(3) 2 .
O3 Mn4 O6 Mn13 86.7(7) 2 .
O3 Mn4 O6 Mn13 80.1(3) . .
O4 Mn4 O6 Mn13 9.6(2) . .
O4 Mn4 O6 Mn13 -171.3(2) 2 .
Mn13 Mn4 O6 Mn13 -132.0(2) 2 .
Mn8 Mn4 O6 Mn13 45.1(2) . .
Mn8 Mn4 O6 Mn13 162.82(13) 2 .
O6 Mn4 O6 Mn12 107.5(3) 2 .
O3 Mn4 O6 Mn12 -67.4(8) 2 .
O3 Mn4 O6 Mn12 -74.0(3) . .
O4 Mn4 O6 Mn12 -144.5(3) . .
O4 Mn4 O6 Mn12 34.6(3) 2 .
Mn13 Mn4 O6 Mn12 73.9(3) 2 .
Mn13 Mn4 O6 Mn12 -154.1(5) . .
Mn8 Mn4 O6 Mn12 -109.0(3) . .
Mn8 Mn4 O6 Mn12 8.7(5) 2 .
O1 Mn5 O7 Mn14 117.7(3) . .
O18 Mn5 O7 Mn14 -47.8(18) . .
O20 Mn5 O7 Mn14 -66.6(3) . .
O22 Mn5 O7 Mn14 -157.0(3) . .
O16 Mn5 O7 Mn14 25.5(3) . .
Mn6 Mn5 O7 Mn14 -167.3(4) . .
O1 Mn5 O7 Mn6 -75.0(3) . .
O18 Mn5 O7 Mn6 119.5(17) . .
O20 Mn5 O7 Mn6 100.7(3) . .
O22 Mn5 O7 Mn6 10.3(2) . .
O16 Mn5 O7 Mn6 -167.2(3) . .
Mn14 Mn5 O7 Mn6 167.3(4) . .
O43 Mn14 O7 Mn5 -132.6(3) . .
O44 Mn14 O7 Mn5 -50.0(11) . .
O21 Mn14 O7 Mn5 58.1(3) . .
O14 Mn14 O7 Mn5 143.1(3) . .
O16 Mn14 O7 Mn5 -24.5(2) . .
Mn15 Mn14 O7 Mn5 -179.0(2) . .
O43 Mn14 O7 Mn6 64.4(4) . .
O44 Mn14 O7 Mn6 147.0(9) . .
O21 Mn14 O7 Mn6 -105.0(4) . .
O14 Mn14 O7 Mn6 -20.0(4) . .
O16 Mn14 O7 Mn6 172.4(4) . .
Mn5 Mn14 O7 Mn6 -163.0(6) . .
Mn15 Mn14 O7 Mn6 18.0(4) . .
O9 Mn6 O7 Mn5 -22.9(15) . .
O2 Mn6 O7 Mn5 82.4(3) . .
O24 Mn6 O7 Mn5 -96.7(3) . .
O8 Mn6 O7 Mn5 172.6(3) . .
O22 Mn6 O7 Mn5 -10.1(2) . .
O9 Mn6 O7 Mn14 139.8(12) . .
O2 Mn6 O7 Mn14 -114.9(4) . .
O24 Mn6 O7 Mn14 66.0(4) . .
O8 Mn6 O7 Mn14 -24.6(4) . .
O22 Mn6 O7 Mn14 152.6(4) . .
Mn5 Mn6 O7 Mn14 162.7(6) . .
O11 Mn15 O8 Mn7 5.5(2) . .
O14 Mn15 O8 Mn7 -172.9(2) . .
O47 Mn15 O8 Mn7 141(12) . .
O48 Mn15 O8 Mn7 -83.2(2) . .
O43 Mn15 O8 Mn7 106.3(2) . .
Mn14 Mn15 O8 Mn7 143.12(19) . .
O11 Mn15 O8 Mn6 -150.3(4) . .
O14 Mn15 O8 Mn6 31.2(4) . .
O47 Mn15 O8 Mn6 -15(12) . .
O48 Mn15 O8 Mn6 121.0(4) . .
O43 Mn15 O8 Mn6 -49.6(4) . .
Mn7 Mn15 O8 Mn6 -155.8(5) . .
Mn14 Mn15 O8 Mn6 -12.7(3) . .
O11 Mn7 O8 Mn15 -5.5(2) . .
O10 Mn7 O8 Mn15 79.0(8) . .
O3 Mn7 O8 Mn15 -176.1(2) . .
O5 Mn7 O8 Mn15 -101.1(2) . .
O26 Mn7 O8 Mn15 91.2(2) . .
Mn3 Mn7 O8 Mn15 -137.54(19) . .
O11 Mn7 O8 Mn6 151.8(4) . .
O10 Mn7 O8 Mn6 -123.7(7) . .
O3 Mn7 O8 Mn6 -18.8(3) . .
O5 Mn7 O8 Mn6 56.2(4) . .
O26 Mn7 O8 Mn6 -111.5(3) . .
Mn15 Mn7 O8 Mn6 157.3(5) . .
Mn3 Mn7 O8 Mn6 19.8(3) . .
O9 Mn6 O8 Mn15 -156.3(4) . .
O7 Mn6 O8 Mn15 21.1(4) . .
O2 Mn6 O8 Mn15 112.5(4) . .
O24 Mn6 O8 Mn15 -66.6(4) . .
O22 Mn6 O8 Mn15 1.3(17) . .
Mn5 Mn6 O8 Mn15 26.2(4) . .
O9 Mn6 O8 Mn7 54.3(4) . .
O7 Mn6 O8 Mn7 -128.3(3) . .
O2 Mn6 O8 Mn7 -36.9(3) . .
O24 Mn6 O8 Mn7 143.9(3) . .
O22 Mn6 O8 Mn7 -148.2(13) . .
Mn5 Mn6 O8 Mn7 -123.2(3) . .
O12 Mn9 O9 Mn6 152.0(4) . .
O29 Mn9 O9 Mn6 -144(2) . .
O25 Mn9 O9 Mn6 -38.0(4) . .
O23 Mn9 O9 Mn6 52.6(4) . .
O28 Mn9 O9 Mn6 -121.8(4) . .
Mn8 Mn9 O9 Mn6 163.0(5) . .
O12 Mn9 O9 Mn8 -11.0(2) . .
O29 Mn9 O9 Mn8 53(2) . .
O25 Mn9 O9 Mn8 159.0(2) . .
O23 Mn9 O9 Mn8 -110.4(2) . .
O28 Mn9 O9 Mn8 75.2(2) . .
O7 Mn6 O9 Mn9 -17.7(16) . .
O2 Mn6 O9 Mn9 -123.0(3) . .
O24 Mn6 O9 Mn9 56.0(4) . .
O8 Mn6 O9 Mn9 146.8(3) . .
O22 Mn6 O9 Mn9 -30.2(4) . .
Mn5 Mn6 O9 Mn9 -36.2(5) . .
O7 Mn6 O9 Mn8 138.4(12) . .
O2 Mn6 O9 Mn8 33.1(4) . .
O24 Mn6 O9 Mn8 -147.9(4) . .
O8 Mn6 O9 Mn8 -57.1(4) . .
O22 Mn6 O9 Mn8 125.9(4) . .
Mn5 Mn6 O9 Mn8 119.9(3) . .
O12 Mn8 O9 Mn9 10.9(2) . .
O3 Mn8 O9 Mn9 -178.4(2) . .
O4 Mn8 O9 Mn9 -75.6(10) . .
O5 Mn8 O9 Mn9 106.6(2) 2 .
O27 Mn8 O9 Mn9 -82.6(2) . .
Mn3 Mn8 O9 Mn9 143.57(19) . .
Mn4 Mn8 O9 Mn9 -173.42(8) . .
O12 Mn8 O9 Mn6 -149.7(4) . .
O3 Mn8 O9 Mn6 21.0(4) . .
O4 Mn8 O9 Mn6 123.7(8) . .
O5 Mn8 O9 Mn6 -54.0(4) 2 .
O27 Mn8 O9 Mn6 116.7(4) . .
Mn9 Mn8 O9 Mn6 -160.7(6) . .
Mn3 Mn8 O9 Mn6 -17.1(4) . .
Mn4 Mn8 O9 Mn6 25.9(5) . .
O4 Mn11 O10 Mn12 115.7(3) 2 .
O39 Mn11 O10 Mn12 39(4) . .
O37 Mn11 O10 Mn12 -64.7(3) . .
O13 Mn11 O10 Mn12 -146.8(3) 2 .
O35 Mn11 O10 Mn12 17.9(3) . .
O4 Mn11 O10 Mn7 -86.5(4) 2 .
O39 Mn11 O10 Mn7 -163(3) . .
O37 Mn11 O10 Mn7 93.1(4) . .
O13 Mn11 O10 Mn7 11.0(4) 2 .
O35 Mn11 O10 Mn7 175.7(5) . .
Mn12 Mn11 O10 Mn7 157.8(6) . .
O6 Mn12 O10 Mn11 -110.0(3) . .
O41 Mn12 O10 Mn11 143(3) . .
O38 Mn12 O10 Mn11 68.9(3) . .
O35 Mn12 O10 Mn11 -17.9(3) . .
O26 Mn12 O10 Mn11 154.5(3) . .
O6 Mn12 O10 Mn7 88.7(3) . .
O41 Mn12 O10 Mn7 -18(3) . .
O38 Mn12 O10 Mn7 -92.4(3) . .
O35 Mn12 O10 Mn7 -179.2(4) . .
O26 Mn12 O10 Mn7 -6.8(3) . .
Mn11 Mn12 O10 Mn7 -161.3(5) . .
O8 Mn7 O10 Mn11 -137.5(6) . .
O11 Mn7 O10 Mn11 -54.5(4) . .
O3 Mn7 O10 Mn11 116.8(4) . .
O5 Mn7 O10 Mn11 42.5(4) . .
O26 Mn7 O10 Mn11 -150.1(5) . .
Mn15 Mn7 O10 Mn11 -76.9(4) . .
Mn3 Mn7 O10 Mn11 80.8(4) . .
O8 Mn7 O10 Mn12 19.1(10) . .
O11 Mn7 O10 Mn12 102.0(3) . .
O3 Mn7 O10 Mn12 -86.6(3) . .
O5 Mn7 O10 Mn12 -160.9(3) . .
O26 Mn7 O10 Mn12 6.5(3) . .
Mn15 Mn7 O10 Mn12 79.7(4) . .
Mn3 Mn7 O10 Mn12 -122.7(3) . .
O8 Mn7 O11 Mn16 -147.0(4) . .
O10 Mn7 O11 Mn16 52.1(4) . .
O3 Mn7 O11 Mn16 -61.2(16) . .
O5 Mn7 O11 Mn16 -44.1(4) . .
O26 Mn7 O11 Mn16 127.7(4) . .
Mn15 Mn7 O11 Mn16 -152.3(5) . .
Mn3 Mn7 O11 Mn16 -63.2(5) . .
O8 Mn7 O11 Mn15 5.3(2) . .
O10 Mn7 O11 Mn15 -155.6(2) . .
O3 Mn7 O11 Mn15 91.2(14) . .
O5 Mn7 O11 Mn15 108.2(2) . .
O26 Mn7 O11 Mn15 -80.0(2) . .
Mn3 Mn7 O11 Mn15 89.1(2) . .
O13 Mn16 O11 Mn7 -2.4(4) 2 .
O32 Mn16 O11 Mn7 -110.7(6) 2 .
O46 Mn16 O11 Mn7 -176.0(4) . .
O34 Mn16 O11 Mn7 94.8(4) 2 .
Mn10 Mn16 O11 Mn7 12.6(5) 2 .
O13 Mn16 O11 Mn15 -146.5(4) 2 .
O32 Mn16 O11 Mn15 105.2(7) 2 .
O46 Mn16 O11 Mn15 39.9(4) . .
O34 Mn16 O11 Mn15 -49.3(4) 2 .
Mn10 Mn16 O11 Mn15 -131.5(3) 2 .
O8 Mn15 O11 Mn7 -5.4(2) . .
O14 Mn15 O11 Mn7 38(6) . .
O47 Mn15 O11 Mn7 175.4(2) . .
O48 Mn15 O11 Mn7 88.6(2) . .
O43 Mn15 O11 Mn7 -95.2(2) . .
Mn14 Mn15 O11 Mn7 -86.5(3) . .
O8 Mn15 O11 Mn16 148.8(4) . .
O14 Mn15 O11 Mn16 -168(6) . .
O47 Mn15 O11 Mn16 -30.4(4) . .
O48 Mn15 O11 Mn16 -117.3(4) . .
O43 Mn15 O11 Mn16 59.0(4) . .
Mn7 Mn15 O11 Mn16 154.1(5) . .
Mn14 Mn15 O11 Mn16 67.6(4) . .
O13 Mn10 O12 Mn9 144.1(4) . .
O30 Mn10 O12 Mn9 -48.0(4) . .
O31 Mn10 O12 Mn9 -113.4(7) . .
O33 Mn10 O12 Mn9 45.9(4) . .
Mn16 Mn10 O12 Mn9 124.3(3) 2 .
O13 Mn10 O12 Mn8 -12.9(4) . .
O30 Mn10 O12 Mn8 155.0(4) . .
O31 Mn10 O12 Mn8 89.6(8) . .
O33 Mn10 O12 Mn8 -111.1(4) . .
Mn16 Mn10 O12 Mn8 -32.7(5) 2 .
O9 Mn9 O12 Mn10 -152.5(4) . .
O29 Mn9 O12 Mn10 34.1(4) . .
O25 Mn9 O12 Mn10 138.3(12) . .
O23 Mn9 O12 Mn10 -58.6(4) . .
O28 Mn9 O12 Mn10 114.8(4) . .
Mn8 Mn9 O12 Mn10 -163.3(5) . .
O9 Mn9 O12 Mn8 10.8(2) . .
O29 Mn9 O12 Mn8 -162.6(3) . .
O25 Mn9 O12 Mn8 -58.3(14) . .
O23 Mn9 O12 Mn8 104.7(2) . .
O28 Mn9 O12 Mn8 -81.9(2) . .
O9 Mn8 O12 Mn10 151.4(4) . .
O3 Mn8 O12 Mn10 92.7(13) . .
O4 Mn8 O12 Mn10 -44.3(4) . .
O5 Mn8 O12 Mn10 54.4(4) 2 .
O27 Mn8 O12 Mn10 -122.9(4) . .
Mn9 Mn8 O12 Mn10 162.2(6) . .
Mn3 Mn8 O12 Mn10 74.3(5) . .
Mn4 Mn8 O12 Mn10 -23.6(6) . .
O9 Mn8 O12 Mn9 -10.8(2) . .
O3 Mn8 O12 Mn9 -69.4(13) . .
O4 Mn8 O12 Mn9 153.6(2) . .
O5 Mn8 O12 Mn9 -107.7(2) 2 .
O27 Mn8 O12 Mn9 74.9(3) . .
Mn3 Mn8 O12 Mn9 -87.9(3) . .
Mn4 Mn8 O12 Mn9 174.24(10) . .
O12 Mn10 O13 Mn16 -142.2(3) . 2
O30 Mn10 O13 Mn16 120.2(13) . 2
O31 Mn10 O13 Mn16 59.6(4) . 2
O33 Mn10 O13 Mn16 -35.0(4) . 2
O12 Mn10 O13 Mn11 72.1(3) . 2
O30 Mn10 O13 Mn11 -25.5(15) . 2
O31 Mn10 O13 Mn11 -86.1(3) . 2
O33 Mn10 O13 Mn11 179.3(3) . 2
Mn16 Mn10 O13 Mn11 -145.7(5) 2 2
O8 Mn15 O14 Mn17 155.0(3) . .
O11 Mn15 O14 Mn17 112(6) . .
O47 Mn15 O14 Mn17 -25.8(3) . .
O48 Mn15 O14 Mn17 61.2(3) . .
O43 Mn15 O14 Mn17 -114.8(3) . .
Mn7 Mn15 O14 Mn17 148.35(15) . .
Mn14 Mn15 O14 Mn17 -121.7(4) . .
O8 Mn15 O14 Mn14 -83.3(2) . .
O11 Mn15 O14 Mn14 -126(6) . .
O47 Mn15 O14 Mn14 95.9(3) . .
O48 Mn15 O14 Mn14 -177.1(2) . .
O43 Mn15 O14 Mn14 7.0(2) . .
Mn7 Mn15 O14 Mn14 -89.9(3) . .
O45 Mn17 O14 Mn15 89.5(3) . .
O49 Mn17 O14 Mn15 -48.0(3) . .
O52 Mn17 O14 Mn15 16(3) . .
O51 Mn17 O14 Mn15 -131.2(3) . .
O50 Mn17 O14 Mn15 172.9(3) . .
O45 Mn17 O14 Mn14 -20.5(3) . .
O49 Mn17 O14 Mn14 -158.0(3) . .
O52 Mn17 O14 Mn14 -94(3) . .
O51 Mn17 O14 Mn14 118.8(3) . .
O50 Mn17 O14 Mn14 62.9(4) . .
O7 Mn14 O14 Mn15 80.6(3) . .
O43 Mn14 O14 Mn15 -8.3(3) . .
O44 Mn14 O14 Mn15 -96.2(3) . .
O21 Mn14 O14 Mn15 175.6(3) . .
O16 Mn14 O14 Mn15 127.6(7) . .
Mn5 Mn14 O14 Mn15 103.7(2) . .
O7 Mn14 O14 Mn17 -161.4(3) . .
O43 Mn14 O14 Mn17 109.7(3) . .
O44 Mn14 O14 Mn17 21.8(3) . .
O21 Mn14 O14 Mn17 -66.4(3) . .
O16 Mn14 O14 Mn17 -114.4(7) . .
Mn5 Mn14 O14 Mn17 -138.3(2) . .
Mn15 Mn14 O14 Mn17 118.0(4) . .
O1 Mn1 O15 C1 -127.2(8) 2 .
O1 Mn1 O15 C1 -44.2(8) . .
O17 Mn1 O15 C1 52.7(8) . .
O17 Mn1 O15 C1 136.5(8) 2 .
O15 Mn1 O15 C1 94.4(8) 2 .
Mn2 Mn1 O15 C1 -85.6(8) . .
O1 Mn5 O16 C1 17.8(8) . .
O7 Mn5 O16 C1 112.9(8) . .
O18 Mn5 O16 C1 -75.5(8) . .
O20 Mn5 O16 C1 -156.8(8) . .
O22 Mn5 O16 C1 105.6(9) . .
Mn14 Mn5 O16 C1 132.2(9) . .
Mn6 Mn5 O16 C1 105.2(8) . .
O1 Mn5 O16 Mn14 -114.4(2) . .
O7 Mn5 O16 Mn14 -19.22(19) . .
O18 Mn5 O16 Mn14 152.4(2) . .
O20 Mn5 O16 Mn14 71.1(2) . .
O22 Mn5 O16 Mn14 -26.6(7) . .
Mn6 Mn5 O16 Mn14 -27.0(2) . .
O7 Mn14 O16 C1 -118.0(7) . .
O43 Mn14 O16 C1 -33.1(8) . .
O44 Mn14 O16 C1 56.0(7) . .
O21 Mn14 O16 C1 145.2(7) . .
O14 Mn14 O16 C1 -166.7(8) . .
Mn5 Mn14 O16 C1 -137.3(8) . .
Mn15 Mn14 O16 C1 -60.8(8) . .
O7 Mn14 O16 Mn5 19.27(19) . .
O43 Mn14 O16 Mn5 104.2(2) . .
O44 Mn14 O16 Mn5 -166.7(2) . .
O21 Mn14 O16 Mn5 -77.5(2) . .
O14 Mn14 O16 Mn5 -29.4(8) . .
Mn15 Mn14 O16 Mn5 76.5(4) . .
O1 Mn1 O17 C7 76(3) 2 .
O1 Mn1 O17 C7 -11.4(9) . .
O17 Mn1 O17 C7 174.0(11) 2 .
O15 Mn1 O17 C7 83.0(9) 2 .
O15 Mn1 O17 C7 -102.2(9) . .
Mn2 Mn1 O17 C7 -6.0(11) . .
O1 Mn5 O18 C7 -37.7(8) . .
O7 Mn5 O18 C7 127.9(16) . .
O20 Mn5 O18 C7 146.9(8) . .
O22 Mn5 O18 C7 -124.6(8) . .
O16 Mn5 O18 C7 55.8(8) . .
Mn14 Mn5 O18 C7 87.7(8) . .
Mn6 Mn5 O18 C7 -125.4(7) . .
O1 Mn5 O20 C13 -169.1(16) . .
O7 Mn5 O20 C13 45.2(7) . .
O18 Mn5 O20 C13 -131.9(7) . .
O22 Mn5 O20 C13 125.0(7) . .
O16 Mn5 O20 C13 -34.9(7) . .
Mn14 Mn5 O20 C13 12.3(7) . .
Mn6 Mn5 O20 C13 78.8(7) . .
O7 Mn14 O21 C13 -16.9(8) . .
O43 Mn14 O21 C13 -128.7(13) . .
O44 Mn14 O21 C13 149.8(8) . .
O14 Mn14 O21 C13 -108.4(8) . .
O16 Mn14 O21 C13 59.3(8) . .
Mn5 Mn14 O21 C13 13.1(7) . .
Mn15 Mn14 O21 C13 -105.1(7) . .
O1 Mn5 O22 C19 -69.4(7) . .
O7 Mn5 O22 C19 -165.8(7) . .
O18 Mn5 O22 C19 22.6(8) . .
O20 Mn5 O22 C19 103.6(7) . .
O16 Mn5 O22 C19 -158.5(7) . .
Mn14 Mn5 O22 C19 -179.9(7) . .
Mn6 Mn5 O22 C19 -157.9(8) . .
O1 Mn5 O22 Mn6 88.5(2) . .
O7 Mn5 O22 Mn6 -7.88(19) . .
O18 Mn5 O22 Mn6 -179.4(2) . .
O20 Mn5 O22 Mn6 -98.5(2) . .
O16 Mn5 O22 Mn6 -0.5(7) . .
Mn14 Mn5 O22 Mn6 -21.97(18) . .
O9 Mn6 O22 C19 -14.5(7) . .
O7 Mn6 O22 C19 167.6(7) . .
O2 Mn6 O22 C19 76.8(7) . .
O24 Mn6 O22 C19 -104.0(7) . .
O8 Mn6 O22 C19 -172.2(13) . .
Mn5 Mn6 O22 C19 159.8(7) . .
O9 Mn6 O22 Mn5 -174.3(2) . .
O7 Mn6 O22 Mn5 7.84(19) . .
O2 Mn6 O22 Mn5 -83.0(2) . .
O24 Mn6 O22 Mn5 96.3(2) . .
O8 Mn6 O22 Mn5 28.1(15) . .
O9 Mn9 O23 C19 -52.1(6) . .
O12 Mn9 O23 C19 -135.8(6) . .
O29 Mn9 O23 C19 129.9(6) . .
O25 Mn9 O23 C19 41.1(6) . .
O28 Mn9 O23 C19 90.1(17) . .
Mn8 Mn9 O23 C19 -92.8(6) . .
O9 Mn6 O24 C25 -47.4(7) . .
O7 Mn6 O24 C25 123.3(7) . .
O2 Mn6 O24 C25 80(11) . .
O8 Mn6 O24 C25 -142.2(7) . .
O22 Mn6 O24 C25 45.2(6) . .
Mn5 Mn6 O24 C25 90.0(6) . .
O9 Mn9 O25 C25 -7.0(8) . .
O12 Mn9 O25 C25 61.3(17) . .
O29 Mn9 O25 C25 165.9(8) . .
O23 Mn9 O25 C25 -102.1(8) . .
O28 Mn9 O25 C25 84.9(8) . .
Mn8 Mn9 O25 C25 11.4(9) . .
O6 Mn12 O26 Mn7 -82.4(2) . .
O10 Mn12 O26 Mn7 4.8(2) . .
O41 Mn12 O26 Mn7 -176.4(3) . .
O38 Mn12 O26 Mn7 97.5(2) . .
O35 Mn12 O26 Mn7 24.8(7) . .
Mn11 Mn12 O26 Mn7 20.0(2) . .
O8 Mn7 O26 Mn12 179.2(2) . .
O11 Mn7 O26 Mn12 -96.8(2) . .
O10 Mn7 O26 Mn12 -4.9(2) . .
O3 Mn7 O26 Mn12 84.6(2) . .
O5 Mn7 O26 Mn12 50.8(8) . .
Mn15 Mn7 O26 Mn12 -139.34(17) . .
Mn3 Mn7 O26 Mn12 94.0(2) . .
O9 Mn8 O27 N1 54.0(7) . .
O12 Mn8 O27 N1 -28.2(7) . .
O3 Mn8 O27 N1 145.5(7) . .
O4 Mn8 O27 N1 -124.1(7) . .
O5 Mn8 O27 N1 167.2(10) 2 .
Mn9 Mn8 O27 N1 12.6(7) . .
Mn3 Mn8 O27 N1 134.1(6) . .
Mn4 Mn8 O27 N1 -170.9(7) . .
O9 Mn8 O27 Mn13 -175.4(2) . .
O12 Mn8 O27 Mn13 102.4(2) . .
O3 Mn8 O27 Mn13 -83.9(2) . .
O4 Mn8 O27 Mn13 6.5(2) . .
O5 Mn8 O27 Mn13 -62.2(13) 2 .
Mn9 Mn8 O27 Mn13 143.21(17) . .
Mn3 Mn8 O27 Mn13 -95.3(2) . .
Mn4 Mn8 O27 Mn13 -40.33(16) . .
O6 Mn13 O27 N1 -148.8(7) . .
O4 Mn13 O27 N1 125.3(7) . .
O40 Mn13 O27 N1 32.3(7) 2 .
O42 Mn13 O27 N1 -55.4(7) . .
O36 Mn13 O27 N1 11(2) 2 .
Mn4 Mn13 O27 N1 172.2(7) . .
O6 Mn13 O27 Mn8 79.5(2) . .
O4 Mn13 O27 Mn8 -6.5(2) . .
O40 Mn13 O27 Mn8 -99.5(2) 2 .
O42 Mn13 O27 Mn8 172.8(3) . .
O36 Mn13 O27 Mn8 -121(2) 2 .
Mn4 Mn13 O27 Mn8 40.41(16) . .
O9 Mn9 O28 N1 -24.6(8) . .
O12 Mn9 O28 N1 58.1(8) . .
O29 Mn9 O28 N1 152.6(8) . .
O25 Mn9 O28 N1 -117.6(8) . .
O23 Mn9 O28 N1 -167.0(13) . .
Mn8 Mn9 O28 N1 15.8(7) . .
O9 Mn9 O29 C31 -57(3) . .
O12 Mn9 O29 C31 6.7(9) . .
O25 Mn9 O29 C31 -163.0(9) . .
O23 Mn9 O29 C31 106.7(9) . .
O28 Mn9 O29 C31 -79.2(9) . .
Mn8 Mn9 O29 C31 -9.6(10) . .
O13 Mn10 O30 C31 136.0(13) . .
O12 Mn10 O30 C31 38.0(9) . .
O31 Mn10 O30 C31 -162.5(10) . .
O33 Mn10 O30 C31 -68.7(10) . .
Mn16 Mn10 O30 C31 -126.0(8) 2 .
O13 Mn10 O31 C37 -33.6(9) . .
O12 Mn10 O31 C37 -136.2(9) . .
O30 Mn10 O31 C37 157.2(9) . .
O33 Mn10 O31 C37 63.7(9) . .
Mn16 Mn10 O31 C37 -7.5(9) 2 .
O13 Mn10 O33 C43 -7.2(9) . .
O12 Mn10 O33 C43 87.7(9) . .
O30 Mn10 O33 C43 177.9(9) . .
O31 Mn10 O33 C43 -100.0(9) . .
Mn16 Mn10 O33 C43 -24.6(8) 2 .
O10 Mn11 O35 C49 128.5(8) . .
O4 Mn11 O35 C49 43.0(8) 2 .
O39 Mn11 O35 C49 -49.7(8) . .
O37 Mn11 O35 C49 -139.7(8) . .
O13 Mn11 O35 C49 -159.0(8) 2 .
Mn12 Mn11 O35 C49 142.7(9) . .
O10 Mn11 O35 Mn12 -14.2(2) . .
O4 Mn11 O35 Mn12 -99.7(2) 2 .
O39 Mn11 O35 Mn12 167.5(3) . .
O37 Mn11 O35 Mn12 77.6(3) . .
O13 Mn11 O35 Mn12 58.2(9) 2 .
O6 Mn12 O35 C49 -39.7(9) . .
O10 Mn12 O35 C49 -127.6(9) . .
O41 Mn12 O35 C49 54.5(10) . .
O38 Mn12 O35 C49 139.9(9) . .
O26 Mn12 O35 C49 -147.6(8) . .
Mn11 Mn12 O35 C49 -141.4(10) . .
O6 Mn12 O35 Mn11 101.6(3) . .
O10 Mn12 O35 Mn11 13.8(2) . .
O41 Mn12 O35 Mn11 -164.1(3) . .
O38 Mn12 O35 Mn11 -78.7(3) . .
O26 Mn12 O35 Mn11 -6.2(8) . .
O10 Mn11 O37 C55 26.8(8) . .
O4 Mn11 O37 C55 34(6) 2 .
O39 Mn11 O37 C55 -148.6(8) . .
O13 Mn11 O37 C55 120.9(8) 2 .
O35 Mn11 O37 C55 -53.8(8) . .
Mn12 Mn11 O37 C55 -6.2(8) . .
O6 Mn12 O38 C55 63(16) . .
O10 Mn12 O38 C55 -33.3(8) . .
O41 Mn12 O38 C55 152.8(8) . .
O35 Mn12 O38 C55 45.9(8) . .
O26 Mn12 O38 C55 -112.7(8) . .
Mn11 Mn12 O38 C55 -0.8(7) . .
O10 Mn11 O39 C61 60(4) . .
O4 Mn11 O39 C61 -16.3(6) 2 .
O37 Mn11 O39 C61 163.8(6) . .
O13 Mn11 O39 C61 -114.0(6) 2 .
O35 Mn11 O39 C61 81.1(6) . .
Mn12 Mn11 O39 C61 95.4(6) . .
O6 Mn12 O41 C67 -26.6(7) . .
O10 Mn12 O41 C67 80(3) . .
O38 Mn12 O41 C67 154.6(7) . .
O35 Mn12 O41 C67 -119.4(7) . .
O26 Mn12 O41 C67 68.8(7) . .
Mn11 Mn12 O41 C67 -143.2(5) . .
O6 Mn13 O42 C67 6.6(6) . .
O4 Mn13 O42 C67 -85.4(14) . .
O40 Mn13 O42 C67 -173.9(6) 2 .
O36 Mn13 O42 C67 98.7(6) 2 .
O27 Mn13 O42 C67 -88.3(6) . .
Mn4 Mn13 O42 C67 4.7(8) . .
O7 Mn14 O43 Mn15 -84.9(2) . .
O44 Mn14 O43 Mn15 109.0(3) . .
O21 Mn14 O43 Mn15 27.5(15) . .
O14 Mn14 O43 Mn15 7.1(2) . .
O16 Mn14 O43 Mn15 -160.9(2) . .
Mn5 Mn14 O43 Mn15 -111.98(16) . .
O8 Mn15 O43 Mn14 85.7(3) . .
O11 Mn15 O43 Mn14 170.2(2) . .
O14 Mn15 O43 Mn14 -8.1(2) . .
O47 Mn15 O43 Mn14 -93.7(3) . .
O48 Mn15 O43 Mn14 -30.6(14) . .
Mn7 Mn15 O43 Mn14 126.34(18) . .
O7 Mn14 O44 C73 178.0(9) . .
O43 Mn14 O44 C73 -99.4(9) . .
O21 Mn14 O44 C73 69.2(9) . .
O14 Mn14 O44 C73 -15.4(9) . .
O16 Mn14 O44 C73 153.2(9) . .
Mn5 Mn14 O44 C73 139.7(8) . .
Mn15 Mn14 O44 C73 -54.7(9) . .
O14 Mn17 O45 C73 16.9(10) . .
O49 Mn17 O45 C73 120.8(10) . .
O52 Mn17 O45 C73 -169.0(11) . .
O51 Mn17 O45 C73 -86.0(11) . .
O50 Mn17 O45 C73 -86.2(10) . .
O13 Mn16 O46 C79 -166.8(19) 2 .
O11 Mn16 O46 C79 -39.7(12) . .
O32 Mn16 O46 C79 162.9(12) 2 .
O34 Mn16 O46 C79 60.4(12) 2 .
Mn10 Mn16 O46 C79 126.6(10) 2 .
O8 Mn15 O47 C79 -132(12) . .
O11 Mn15 O47 C79 4.0(9) . .
O14 Mn15 O47 C79 -177.6(9) . .
O48 Mn15 O47 C79 92.7(9) . .
O43 Mn15 O47 C79 -96.7(9) . .
Mn7 Mn15 O47 C79 8.7(10) . .
Mn14 Mn15 O47 C79 -133.6(9) . .
O8 Mn15 O48 C85 -152.8(8) . .
O11 Mn15 O48 C85 122.8(8) . .
O14 Mn15 O48 C85 -59.0(8) . .
O47 Mn15 O48 C85 26.4(8) . .
O43 Mn15 O48 C85 -36.8(17) . .
Mn7 Mn15 O48 C85 165.8(7) . .
Mn14 Mn15 O48 C85 -61.8(8) . .
O45 Mn17 O49 C85 -99.4(9) . .
O14 Mn17 O49 C85 4.2(9) . .
O52 Mn17 O49 C85 -170.2(9) . .
O51 Mn17 O49 C85 98.2(9) . .
O50 Mn17 O49 C85 120.2(9) . .
O45 Mn17 O50 N2 -178.5(7) . .
O14 Mn17 O50 N2 88.1(7) . .
O49 Mn17 O50 N2 -25.0(9) . .
O52 Mn17 O50 N2 -94.4(7) . .
O51 Mn17 O50 N2 1.7(7) . .
O45 Mn17 O51 N2 -2.0(10) . .
O14 Mn17 O51 N2 -105.0(7) . .
O49 Mn17 O51 N2 159.6(7) . .
O52 Mn17 O51 N2 78.3(7) . .
O50 Mn17 O51 N2 -1.7(7) . .
O45 Mn17 O52 C91 -167.6(15) . .
O14 Mn17 O52 C91 -94(3) . .
O49 Mn17 O52 C91 -28.8(14) . .
O51 Mn17 O52 C91 53.8(15) . .
O50 Mn17 O52 C91 109.1(15) . .
Mn9 O28 N1 C97 167.3(9) . .
Mn9 O28 N1 O27 -10.6(13) . .
Mn8 O27 N1 O28 -4.6(12) . .
Mn13 O27 N1 O28 -118.6(8) . .
Mn8 O27 N1 C97 177.4(8) . .
Mn13 O27 N1 C97 63.5(12) . .
Mn17 O51 N2 C98 -176.1(11) . .
Mn17 O51 N2 O50 2.9(11) . .
Mn17 O50 N2 C98 176.2(10) . .
Mn17 O50 N2 O51 -2.9(11) . .
Mn1 O15 C1 O16 23.2(15) . .
Mn1 O15 C1 C2 -157.8(10) . .
Mn5 O16 C1 O15 -7.4(15) . .
Mn14 O16 C1 O15 109.1(10) . .
Mn5 O16 C1 C2 173.6(9) . .
Mn14 O16 C1 C2 -69.9(12) . .
O15 C1 C2 C3 32(2) . .
O16 C1 C2 C3 -148.9(12) . .
C1 C2 C3 C5 46.3(19) . .
C1 C2 C3 C6 -74.7(18) . .
C1 C2 C3 C4 171.0(14) . .
Mn1 O17 C7 O18 26.2(15) . .
Mn1 O17 C7 C8 -153.3(7) . .
Mn5 O18 C7 O17 4.9(14) . .
Mn5 O18 C7 C8 -175.6(6) . .
O17 C7 C8 C9 -61.0(13) . .
O18 C7 C8 C9 119.4(10) . .
C7 C8 C9 C12 -56.7(14) . .
C7 C8 C9 C10 68.9(15) . .
C7 C8 C9 C11 -173.1(10) . .
Mn5 O20 C13 O21 -8.1(13) . .
Mn5 O20 C13 C14 170.6(6) . .
Mn14 O21 C13 O20 -9.2(14) . .
Mn14 O21 C13 C14 172.0(6) . .
O20 C13 C14 C15 -65.5(12) . .
O21 C13 C14 C15 113.3(10) . .
C13 C14 C15 C16 -170.2(10) . .
C13 C14 C15 C17 71.0(13) . .
C13 C14 C15 C18 -50.7(13) . .
Mn5 O22 C19 O23 167.5(5) . .
Mn6 O22 C19 O23 17.5(12) . .
Mn5 O22 C19 C20 -14.9(12) . .
Mn6 O22 C19 C20 -164.9(6) . .
Mn9 O23 C19 O22 21.4(11) . .
Mn9 O23 C19 C20 -156.3(6) . .
O22 C19 C20 C21 -103.7(10) . .
O23 C19 C20 C21 74.0(11) . .
C19 C20 C21 C22 -69.1(12) . .
C19 C20 C21 C24 55.0(13) . .
C19 C20 C21 C23 172.6(10) . .
Mn6 O24 C25 O25 18.9(12) . .
Mn6 O24 C25 C26 -159.0(6) . .
Mn9 O25 C25 O24 15.8(13) . .
Mn9 O25 C25 C26 -166.4(6) . .
O24 C25 C26 C27 -124.2(10) . .
O25 C25 C26 C27 57.7(13) . .
C25 C26 C27 C30 172.0(11) . .
C25 C26 C27 C29 -62.3(15) . .
C25 C26 C27 C28 54.5(15) . .
Mn9 O29 C31 O30 -18.7(17) . .
Mn9 O29 C31 C32 157.4(8) . .
Mn10 O30 C31 O29 -10.6(17) . .
Mn10 O30 C31 C32 173.3(8) . .
O29 C31 C32 C33 74.9(16) . .
O30 C31 C32 C33 -108.5(14) . .
C31 C32 C33 C35 40(2) . .
C31 C32 C33 C36 -80.3(17) . .
C31 C32 C33 C34 166.0(14) . .
Mn10 O31 C37 O32 -2.1(16) . .
Mn10 O31 C37 C38 177.1(7) . .
Mn16 O32 C37 O31 20.5(16) 2 .
Mn16 O32 C37 C38 -158.7(8) 2 .
O31 C37 C38 C39 59.8(14) . .
O32 C37 C38 C39 -120.9(11) . .
C37 C38 C39 C40 47.0(13) . .
C37 C38 C39 C42 164.7(10) . .
C37 C38 C39 C41 -76.1(13) . .
Mn10 O33 C43 O34 16.6(15) . .
Mn10 O33 C43 C44 -165.8(6) . .
Mn16 O34 C43 O33 14.9(14) 2 .
Mn16 O34 C43 C44 -162.7(6) 2 .
O33 C43 C44 C45 -110.0(11) . .
O34 C43 C44 C45 67.8(12) . .
C43 C44 C45 C48 161.2(10) . .
C43 C44 C45 C47 -77.7(11) . .
C43 C44 C45 C46 41.8(12) . .
Mn13 O36 C49 O35 -24.8(15) 2 .
Mn13 O36 C49 C50 152.8(8) 2 .
Mn11 O35 C49 O36 -8.1(14) . .
Mn12 O35 C49 O36 118.4(10) . .
Mn11 O35 C49 C50 174.3(8) . .
Mn12 O35 C49 C50 -59.2(13) . .
O36 C49 C50 C51 73.2(17) . .
O35 C49 C50 C51 -109.0(15) . .
C49 C50 C51 C53 163(2) . .
C49 C50 C51 C54 39(3) . .
C49 C50 C51 C52 -77(2) . .
Mn11 O37 C55 O38 8.1(14) . .
Mn11 O37 C55 C56 -169.2(6) . .
Mn12 O38 C55 O37 -3.3(14) . .
Mn12 O38 C55 C56 174.0(6) . .
O37 C55 C56 C57 -99.0(11) . .
O38 C55 C56 C57 83.6(12) . .
C55 C56 C57 C58 175.3(10) . .
C55 C56 C57 C60 -63.2(16) . .
C55 C56 C57 C59 58.5(14) . .
Mn11 O39 C61 O40 -7.0(7) . .
Mn11 O39 C61 C62 173.0(7) . .
Mn13 O40 C61 O39 -7.2(6) 2 .
Mn13 O40 C61 C62 172.8(6) 2 .
O39 C61 C62 C63 159.0(8) . .
O40 C61 C62 C63 -21.0(8) . .
C61 C62 C63 C64 -171.4(9) . .
C61 C62 C63 C65 -48.9(9) . .
C61 C62 C63 C66 66.5(9) . .
Mn12 O41 C67 O42 12.6(8) . .
Mn12 O41 C67 C68 -167.5(8) . .
Mn13 O42 C67 O41 0.5(7) . .
Mn13 O42 C67 C68 -179.4(7) . .
O41 C67 C68 C69D -171.7(12) . .
O42 C67 C68 C69D 8.3(12) . .
O41 C67 C68 C69 -110.9(9) . .
O42 C67 C68 C69 69.0(9) . .
C67 C68 C69 C72 53.2 . .
C69D C68 C69 C72 172.5(12) . .
C67 C68 C69 C70 -68.8 . .
C69D C68 C69 C70 50.6(12) . .
C67 C68 C69 C71 172.4 . .
C69D C68 C69 C71 -68.2(12) . .
C67 C68 C69D C71D -54.4(12) . .
C69 C68 C69D C71D -147.5(13) . .
C67 C68 C69D C72D 79.3(12) . .
C69 C68 C69D C72D -13.9(12) . .
C67 C68 C69D C70D -174.4(11) . .
C69 C68 C69D C70D 92.4(12) . .
Mn17 O45 C73 O44 -9.2(16) . .
Mn17 O45 C73 C74 170.8(7) . .
Mn14 O44 C73 O45 8.0(15) . .
Mn14 O44 C73 C74 -172.0(6) . .
O45 C73 C74 C75 -73.5(12) . .
O44 C73 C74 C75 106.4(10) . .
C73 C74 C75 C76 -167.0(9) . .
C73 C74 C75 C77 -46.9(13) . .
C73 C74 C75 C78 73.9(12) . .
Mn16 O46 C79 O47 24.4(19) . .
Mn16 O46 C79 C80 -156.5(9) . .
Mn15 O47 C79 O46 -0.5(17) . .
Mn15 O47 C79 C80 -179.7(7) . .
O46 C79 C80 C81 -46.0(16) . .
O47 C79 C80 C81 133.2(11) . .
C79 C80 C81 C82 -171.4(11) . .
C79 C80 C81 C84 -55.7(14) . .
C79 C80 C81 C83 65.3(14) . .
Mn15 O48 C85 O49 22.6(14) . .
Mn15 O48 C85 C86 -156.0(7) . .
Mn17 O49 C85 O48 8.6(15) . .
Mn17 O49 C85 C86 -172.7(7) . .
O48 C85 C86 C87 -92.4(12) . .
O49 C85 C86 C87 88.9(12) . .
C85 C86 C87 C90 -179.2(11) . .
C85 C86 C87 C89 -57.9(14) . .
C85 C86 C87 C88 61.5(14) . .
Mn17 O52 C91 O53 22(3) . .
Mn17 O52 C91 C92 -161.0(13) . .
O52 C91 C92 C93 62(3) . .
O53 C91 C92 C93 -120(2) . .
C91 C92 C93 C94 61(3) . .
C91 C92 C93 C95 -51(3) . .
C91 C92 C93 C96 171(2) . .
